data_4103560
loop_
_publ_author_name
'Jianxin Song'
'Naoki Aratani'
'Hiroshi Shinokubo'
'Atsuhiro Osuka'

_publ_section_title
;
 A Porphyrin Nanobarrel That Encapsulates C60
;
_journal_name_full 'Journal of the American Chemical Society'
_journal_page_first 16356
_journal_page_last 16357
_journal_paper_doi 10.1021/ja107814s
_journal_volume 132
_journal_year 2010
_chemical_formula_moiety 'C232 H216 N24 Ni4, 3(C60), 4(C Cl3)'
_chemical_formula_sum 'C416 H216 Cl12 N24 Ni4'
_chemical_formula_weight 6210.37
_chemical_name_systematic
; 
 ? 
;
_space_group_IT_number 13
_symmetry_cell_setting monoclinic
_symmetry_Int_Tables_number 13
_symmetry_space_group_name_Hall '-P 2yac'
_symmetry_space_group_name_H-M 'P 1 2/n 1'
_atom_sites_solution_hydrogens geom
_atom_sites_solution_primary direct
_atom_sites_solution_secondary difmap
_audit_creation_method SHELXL-97
_cell_angle_alpha 90.00
_cell_angle_beta 90.049(3)
_cell_angle_gamma 90.00
_cell_formula_units_Z 2
_cell_length_a 26.506(3)
_cell_length_b 27.945(3)
_cell_length_c 26.552(3)
_cell_measurement_reflns_used 5637
_cell_measurement_temperature 90(2)
_cell_measurement_theta_max 25.62
_cell_measurement_theta_min 2.25
_cell_volume 19667(4)
_computing_cell_refinement 'Bruker SMART'
_computing_data_collection 'Bruker SMART'
_computing_data_reduction 'Bruker SAINT'
_computing_molecular_graphics 'Bruker SHELXTL'
_computing_publication_material 'Bruker SHELXTL'
_computing_structure_refinement 'SHELXL-97 (Sheldrick, 1997)'
_computing_structure_solution 'SHELXS-97 (Sheldrick, 1990)'
_diffrn_ambient_temperature 90(2)
_diffrn_detector_area_resol_mean 8.366
_diffrn_measured_fraction_theta_full 0.998
_diffrn_measured_fraction_theta_max 0.998
_diffrn_measurement_device_type 'CCD area detector'
_diffrn_measurement_method 'phi and omega scans'
_diffrn_radiation_monochromator graphite
_diffrn_radiation_source 'fine-focus sealed tube'
_diffrn_radiation_type MoK\a
_diffrn_radiation_wavelength 0.71069
_diffrn_reflns_av_R_equivalents 0.0696
_diffrn_reflns_av_sigmaI/netI 0.1952
_diffrn_reflns_limit_h_max 24
_diffrn_reflns_limit_h_min -31
_diffrn_reflns_limit_k_max 33
_diffrn_reflns_limit_k_min -33
_diffrn_reflns_limit_l_max 25
_diffrn_reflns_limit_l_min -31
_diffrn_reflns_number 101284
_diffrn_reflns_theta_full 25.00
_diffrn_reflns_theta_max 25.00
_diffrn_reflns_theta_min 0.73
_exptl_absorpt_coefficient_mu 0.323
_exptl_absorpt_correction_T_max 0.9381
_exptl_absorpt_correction_T_min 0.8815
_exptl_absorpt_correction_type empirical
_exptl_crystal_colour red
_exptl_crystal_density_diffrn 1.049
_exptl_crystal_density_method 'not measured'
_exptl_crystal_description prism
_exptl_crystal_F_000 6392
_exptl_crystal_size_max 0.40
_exptl_crystal_size_mid 0.30
_exptl_crystal_size_min 0.20
_platon_squeeze_details
;
;
_refine_diff_density_max 1.160
_refine_diff_density_min -0.424
_refine_diff_density_rms 0.087
_refine_ls_extinction_method none
_refine_ls_goodness_of_fit_ref 0.794
_refine_ls_hydrogen_treatment constr
_refine_ls_matrix_type full
_refine_ls_number_parameters 2709
_refine_ls_number_reflns 34592
_refine_ls_number_restraints 2157
_refine_ls_restrained_S_all 0.813
_refine_ls_R_factor_all 0.1698
_refine_ls_R_factor_gt 0.0844
_refine_ls_shift/su_max 0.019
_refine_ls_shift/su_mean 0.000
_refine_ls_structure_factor_coef Fsqd
_refine_ls_weighting_details 'calc w=1/[\s^2^(Fo^2^)+(0.0870P)^2^+0.0000P] where P=(Fo^2^+2Fc^2^)/3'
_refine_ls_weighting_scheme calc
_refine_ls_wR_factor_gt 0.1934
_refine_ls_wR_factor_ref 0.2242
_reflns_number_gt 11913
_reflns_number_total 34592
_reflns_threshold_expression >2sigma(I)
_cod_data_source_file ja107814s_si_003.cif
_cod_data_source_block 00126so
_cod_original_cell_volume 19668(4)
_cod_database_code 4103560

loop_
_symmetry_equiv_pos_as_xyz
'x, y, z'
'-x+1/2, y, -z+1/2'
'-x, -y, -z'
'x-1/2, -y, z-1/2'

loop_
_atom_site_label
_atom_site_type_symbol
_atom_site_fract_x
_atom_site_fract_y
_atom_site_fract_z
_atom_site_U_iso_or_equiv
_atom_site_adp_type
_atom_site_occupancy
_atom_site_symmetry_multiplicity
_atom_site_calc_flag
_atom_site_refinement_flags
_atom_site_disorder_assembly
_atom_site_disorder_group
C1E C 0.6385(10) 0.1533(9) 0.8264(9) 0.261(8) Uani 0.50 1 d PGDU A -1
C2E C 0.6668(12) 0.1887(6) 0.8523(10) 0.275(8) Uani 0.50 1 d PGDU A -1
C3E C 0.7076(10) 0.1656(10) 0.8770(12) 0.263(8) Uani 0.50 1 d PGU A -1
C4E C 0.7044(10) 0.1159(10) 0.8664(11) 0.272(9) Uani 0.50 1 d PGDU A -1
C5E C 0.6617(10) 0.1083(7) 0.8351(10) 0.276(9) Uani 0.50 1 d PGDU A -1
N1A N 0.84643(15) 0.29966(12) 0.99808(13) 0.0412(10) Uani 1 1 d . . .
C6E C 0.6856(11) 0.2744(10) 0.7546(8) 0.249(8) Uani 0.50 1 d PGU A -1
C7E C 0.7299(9) 0.2798(10) 0.7842(10) 0.231(8) Uani 0.50 1 d PGU A -1
C8E C 0.7224(9) 0.2551(8) 0.8303(9) 0.224(8) Uani 0.50 1 d PGDU A -1
C9E C 0.6735(9) 0.2344(8) 0.8293(9) 0.255(8) Uani 0.50 1 d PGDU A -1
C10E C 0.6508(9) 0.2463(8) 0.7825(10) 0.264(8) Uani 0.50 1 d PGDU A -1
N2A N 0.84543(16) 0.20221(12) 0.99794(13) 0.0467(11) Uani 1 1 d . . .
C11E C 0.8125(13) 0.1560(7) 0.8672(11) 0.238(8) Uani 0.50 1 d PGU A -1
C12E C 0.7644(10) 0.1753(10) 0.8788(9) 0.228(8) Uani 0.50 1 d PGU A -1
C13E C 0.7611(8) 0.2214(10) 0.8566(9) 0.207(7) Uani 0.50 1 d PGDU A -1
C14E C 0.8073(10) 0.2307(8) 0.8313(8) 0.185(7) Uani 0.50 1 d PGDU A -1
C15E C 0.8391(7) 0.1902(11) 0.8379(9) 0.208(7) Uani 0.50 1 d PGDU A -1
N3A N 0.74534(15) 0.20181(11) 1.01097(12) 0.0369(9) Uani 1 1 d . . .
C16E C 0.6253(8) 0.2064(8) 0.7100(7) 0.231(8) Uani 0.50 1 d PGDU A -1
C17E C 0.6243(9) 0.2132(6) 0.7630(8) 0.260(8) Uani 0.50 1 d PGDU A -1
C18E C 0.6144(9) 0.1682(7) 0.7859(7) 0.265(8) Uani 0.50 1 d PGDU A -1
C19E C 0.6093(8) 0.1336(6) 0.7470(10) 0.277(8) Uani 0.50 1 d PGDU A -1
C20E C 0.6161(8) 0.1572(9) 0.7001(8) 0.256(8) Uani 0.50 1 d PGDU A -1
N4A N 0.74637(14) 0.30032(12) 1.01131(12) 0.0341(9) Uani 1 1 d . . .
C21E C 0.6597(11) 0.0728(11) 0.8020(8) 0.294(9) Uani 0.50 1 d PGDU A -1
C22E C 0.6334(10) 0.0850(9) 0.7572(11) 0.287(8) Uani 0.50 1 d PGDU A -1
C23E C 0.6612(13) 0.0670(10) 0.7156(8) 0.265(8) Uani 0.50 1 d PGDU A -1
C24E C 0.7048(10) 0.0436(12) 0.7348(11) 0.272(8) Uani 0.50 1 d PGDU A -1
C25E C 0.7038(11) 0.0471(11) 0.7881(11) 0.283(9) Uani 0.50 1 d PGDU A -1
N1B N 0.50201(13) 0.29919(12) 0.84601(14) 0.0382(9) Uani 1 1 d . . .
C26E C 0.7430(11) 0.0495(14) 0.8220(13) 0.290(8) Uani 0.50 1 d PGDU A -1
C27E C 0.7880(16) 0.0483(11) 0.7930(8) 0.260(8) Uani 0.50 1 d PGDU A -1
C28E C 0.8212(10) 0.0838(13) 0.8123(13) 0.261(8) Uani 0.50 1 d PGDU A -1
C29E C 0.7967(16) 0.1069(10) 0.8532(12) 0.258(8) Uani 0.50 1 d PGU A -1
C30E C 0.7484(12) 0.0857(14) 0.8592(10) 0.273(9) Uani 0.50 1 d PGDU A -1
N2B N 0.50185(14) 0.20187(13) 0.84555(16) 0.0489(11) Uani 1 1 d . . .
C31E C 0.8442(10) 0.1657(16) 0.6683(9) 0.250(8) Uani 0.50 1 d PGDU A -1
C32E C 0.8266(14) 0.2128(11) 0.6587(10) 0.258(8) Uani 0.50 1 d PGDU A -1
C33E C 0.7832(12) 0.2095(11) 0.6276(11) 0.236(8) Uani 0.50 1 d PGDU A -1
C34E C 0.7739(11) 0.1602(14) 0.6180(12) 0.252(8) Uani 0.50 1 d PGDU A -1
C35E C 0.8116(16) 0.1332(7) 0.6432(14) 0.265(8) Uani 0.50 1 d PGDU A -1
N3B N 0.48938(13) 0.20180(11) 0.74598(14) 0.0358(9) Uani 1 1 d . . .
C36E C 0.8142(8) 0.2542(8) 0.7839(5) 0.180(7) Uani 0.50 1 d PGDU A -1
C37E C 0.7723(7) 0.2734(9) 0.7575(9) 0.193(7) Uani 0.50 1 d PGU A -1
C38E C 0.7807(9) 0.2667(10) 0.7052(8) 0.231(7) Uani 0.50 1 d PGDU A -1
C39E C 0.8279(11) 0.2434(9) 0.6992(6) 0.224(7) Uani 0.50 1 d PGDU A -1
C40E C 0.8486(7) 0.2357(8) 0.7479(9) 0.188(7) Uani 0.50 1 d PGDU A -1
N4B N 0.48867(12) 0.29995(12) 0.74617(14) 0.0361(9) Uani 1 1 d . . .
C41E C 0.6895(11) 0.2162(9) 0.6416(8) 0.237(8) Uani 0.50 1 d PGDU A -1
C42E C 0.7369(9) 0.2399(10) 0.6410(10) 0.228(8) Uani 0.50 1 d PGDU A -1
C43E C 0.7367(8) 0.2748(9) 0.6799(11) 0.240(8) Uani 0.50 1 d PGDU A -1
C44E C 0.6892(10) 0.2726(7) 0.7046(9) 0.243(8) Uani 0.50 1 d PGDU A -1
C45E C 0.6601(8) 0.2363(8) 0.6809(9) 0.244(8) Uani 0.50 1 d PGDU A -1
N1P N 0.59176(18) 0.16681(12) 0.97481(17) 0.0510(12) Uani 1 1 d . . .
C46E C 0.8616(9) 0.1537(10) 0.8020(6) 0.228(8) Uani 0.50 1 d PGDU A -1
C47E C 0.8672(10) 0.1848(6) 0.7601(11) 0.219(7) Uani 0.50 1 d PGDU A -1
C48E C 0.8679(10) 0.1565(11) 0.7157(7) 0.235(8) Uani 0.50 1 d PGDU A -1
C49E C 0.8627(10) 0.1078(9) 0.7301(9) 0.239(8) Uani 0.50 1 d PGDU A -1
C50E C 0.8588(9) 0.1061(7) 0.7834(10) 0.229(7) Uani 0.50 1 d PGDU A -1
N2P N 0.59067(16) 0.33506(12) 0.97574(15) 0.0424(10) Uani 1 1 d . . .
C51E C 0.8114(12) 0.0868(8) 0.6666(11) 0.254(8) Uani 0.50 1 d PGDU A -1
C52E C 0.8314(11) 0.0704(11) 0.7132(13) 0.272(8) Uani 0.50 1 d PGDU A -1
C53E C 0.7936(17) 0.0427(11) 0.7375(7) 0.264(8) Uani 0.50 1 d PGDU A -1
C54E C 0.7503(10) 0.0420(11) 0.7060(13) 0.262(8) Uani 0.50 1 d PGDU A -1
C55E C 0.7613(11) 0.0692(12) 0.6622(11) 0.271(8) Uani 0.50 1 d PGDU A -1
N3P N 0.52535(18) 0.16627(13) 0.59174(18) 0.0546(12) Uani 1 1 d . . .
C56E C 0.7203(9) 0.0934(9) 0.6422(11) 0.255(8) Uani 0.50 1 d PGDU A -1
C57E C 0.6737(9) 0.0923(8) 0.6684(10) 0.264(8) Uani 0.50 1 d PGDU A -1
C58E C 0.6501(7) 0.1376(8) 0.6624(9) 0.246(8) Uani 0.50 1 d PGDU A -1
C59E C 0.6822(10) 0.1667(7) 0.6325(10) 0.245(8) Uani 0.50 1 d PGDU A -1
C60E C 0.7256(8) 0.1394(9) 0.6200(9) 0.242(8) Uani 0.50 1 d PGDU A -1
C1A C 0.8447(2) 0.34634(15) 1.01351(17) 0.0404(12) Uani 1 1 d . . .
C2A C 0.89030(19) 0.37016(16) 1.00390(16) 0.0431(12) Uani 1 1 d . . .
H2A H 0.8982 0.4023 1.0123 0.052 Uiso 1 1 calc R . .
C3A C 0.9204(2) 0.33876(18) 0.98065(19) 0.0505(14) Uani 1 1 d . . .
C4A C 0.8928(2) 0.29432(17) 0.97662(17) 0.0453(13) Uani 1 1 d . . .
C5A C 0.91425(19) 0.25089(18) 0.96422(18) 0.0543(13) Uani 1 1 d . . .
H5A H 0.9449 0.2506 0.9457 0.065 Uiso 1 1 calc R . .
C6A C 0.8926(2) 0.20785(18) 0.97798(18) 0.0553(15) Uani 1 1 d . . .
C7A C 0.9203(2) 0.16341(17) 0.9793(2) 0.0605(16) Uani 1 1 d . . .
C8A C 0.8886(2) 0.13182(18) 1.0020(2) 0.0649(17) Uani 1 1 d . . .
H8A H 0.8963 0.0994 1.0096 0.078 Uiso 1 1 calc R . .
C12A C 0.7057(2) 0.13163(16) 1.03058(18) 0.0434(13) Uani 1 1 d . . .
H12A H 0.7006 0.0995 1.0412 0.052 Uiso 1 1 calc R . .
C13A C 0.6694(2) 0.16312(16) 1.01913(18) 0.0437(13) Uani 1 1 d . . .
C14A C 0.69379(19) 0.20843(16) 1.00816(16) 0.0389(12) Uani 1 1 d . . .
C15A C 0.66976(17) 0.25100(17) 1.00330(15) 0.0440(11) Uani 1 1 d . . .
H15A H 0.6346 0.2514 0.9966 0.053 Uiso 1 1 calc R . .
C16A C 0.6959(2) 0.29462(15) 1.00804(15) 0.0380(12) Uani 1 1 d . . .
C17A C 0.6687(2) 0.33926(15) 1.01954(16) 0.0426(13) Uani 1 1 d . . .
C18A C 0.70596(18) 0.37113(15) 1.03146(16) 0.0382(12) Uani 1 1 d . . .
H18A H 0.7014 0.4032 1.0424 0.046 Uiso 1 1 calc R . .
C22A C 0.78532(18) 0.04463(17) 1.0085(2) 0.0568(14) Uani 1 1 d . B .
H22A H 0.7699 0.0531 0.9775 0.068 Uiso 1 1 calc R . .
C23A C 0.7909(2) -0.00259(18) 1.0215(3) 0.0761(19) Uani 1 1 d D . .
C24A C 0.8147(2) -0.01378(19) 1.0663(3) 0.077(2) Uani 1 1 d . B .
H24A H 0.8188 -0.0467 1.0742 0.092 Uiso 1 1 calc R . .
C25A C 0.8330(2) 0.01910(18) 1.1003(2) 0.0688(18) Uani 1 1 d D . .
C26A C 0.82650(19) 0.06766(17) 1.0859(2) 0.0542(15) Uani 1 1 d . B .
H26A H 0.8389 0.0921 1.1075 0.065 Uiso 1 1 calc R . .
C27A C 0.7726(4) -0.0416(3) 0.9852(5) 0.177(3) Uani 1 1 d DU . .
C28A C 0.7249(4) -0.0334(3) 0.9652(4) 0.201(4) Uani 1 1 d DU . .
H28A H 0.7008 -0.0280 0.9927 0.302 Uiso 1 1 calc R . .
H28B H 0.7143 -0.0614 0.9455 0.302 Uiso 1 1 calc R . .
H28C H 0.7259 -0.0052 0.9434 0.302 Uiso 1 1 calc R . .
C29A C 0.7776(4) -0.0908(3) 1.0111(4) 0.221(4) Uani 1 1 d DU . .
H29A H 0.8112 -0.0937 1.0263 0.332 Uiso 1 1 calc R . .
H29B H 0.7730 -0.1162 0.9861 0.332 Uiso 1 1 calc R . .
H29C H 0.7518 -0.0938 1.0373 0.332 Uiso 1 1 calc R . .
C30A C 0.8119(4) -0.0447(4) 0.9441(4) 0.226(5) Uani 1 1 d DU . .
H30A H 0.8446 -0.0529 0.9590 0.340 Uiso 1 1 calc R . .
H30B H 0.8144 -0.0138 0.9269 0.340 Uiso 1 1 calc R . .
H30C H 0.8021 -0.0694 0.9198 0.340 Uiso 1 1 calc R . .
C31A C 0.8635(4) 0.0021(4) 1.1421(5) 0.066(3) Uani 0.630(8) 1 d PDU B 1
C32A C 0.9175(3) -0.0062(3) 1.1270(3) 0.061(3) Uani 0.630(8) 1 d PDU B 1
H32A H 0.9370 -0.0162 1.1566 0.091 Uiso 0.630(8) 1 calc PR B 1
H32B H 0.9317 0.0235 1.1134 0.091 Uiso 0.630(8) 1 calc PR B 1
H32C H 0.9190 -0.0313 1.1013 0.091 Uiso 0.630(8) 1 calc PR B 1
C33A C 0.8596(5) 0.0405(4) 1.1840(4) 0.080(4) Uani 0.630(8) 1 d PDU B 1
H33A H 0.8797 0.0304 1.2132 0.121 Uiso 0.630(8) 1 calc PR B 1
H33B H 0.8243 0.0442 1.1941 0.121 Uiso 0.630(8) 1 calc PR B 1
H33C H 0.8725 0.0711 1.1713 0.121 Uiso 0.630(8) 1 calc PR B 1
C34A C 0.8434(4) -0.0441(3) 1.1653(3) 0.082(3) Uani 0.630(8) 1 d PDU B 1
H34A H 0.8643 -0.0530 1.1942 0.123 Uiso 0.630(8) 1 calc PR B 1
H34B H 0.8444 -0.0697 1.1401 0.123 Uiso 0.630(8) 1 calc PR B 1
H34C H 0.8085 -0.0392 1.1764 0.123 Uiso 0.630(8) 1 calc PR B 1
C31C C 0.8525(6) 0.0110(7) 1.1606(6) 0.042(6) Uani 0.370(8) 1 d PDU B 2
C32C C 0.8070(6) 0.0003(5) 1.1962(5) 0.075(6) Uani 0.370(8) 1 d PDU B 2
H32D H 0.7886 -0.0278 1.1839 0.112 Uiso 0.370(8) 1 calc PR B 2
H32E H 0.7843 0.0280 1.1969 0.112 Uiso 0.370(8) 1 calc PR B 2
H32F H 0.8195 -0.0061 1.2303 0.112 Uiso 0.370(8) 1 calc PR B 2
C33C C 0.8885(7) -0.0337(6) 1.1586(7) 0.093(7) Uani 0.370(8) 1 d PDU B 2
H33D H 0.8698 -0.0615 1.1460 0.140 Uiso 0.370(8) 1 calc PR B 2
H33E H 0.9012 -0.0406 1.1925 0.140 Uiso 0.370(8) 1 calc PR B 2
H33F H 0.9169 -0.0270 1.1361 0.140 Uiso 0.370(8) 1 calc PR B 2
C34C C 0.8829(5) 0.0549(5) 1.1809(6) 0.044(5) Uani 0.370(8) 1 d PDU B 2
H34D H 0.9115 0.0613 1.1585 0.066 Uiso 0.370(8) 1 calc PR B 2
H34E H 0.8954 0.0478 1.2149 0.066 Uiso 0.370(8) 1 calc PR B 2
H34F H 0.8609 0.0830 1.1821 0.066 Uiso 0.370(8) 1 calc PR B 2
C35A C 0.80551(17) 0.42101(15) 1.0447(2) 0.0418(13) Uani 1 1 d . . .
C36A C 0.82888(17) 0.43225(15) 1.08910(19) 0.0450(13) Uani 1 1 d . C .
H36A H 0.8410 0.4074 1.1103 0.054 Uiso 1 1 calc R . .
C37A C 0.83490(18) 0.47922(18) 1.1033(2) 0.0570(15) Uani 1 1 d D . .
C38A C 0.8192(2) 0.5147(2) 1.0706(3) 0.082(2) Uani 1 1 d . C .
H38A H 0.8243 0.5472 1.0798 0.098 Uiso 1 1 calc R . .
C39A C 0.7959(2) 0.50462(18) 1.0242(3) 0.0675(18) Uani 1 1 d . . .
C40A C 0.78904(17) 0.45668(17) 1.01155(19) 0.0496(13) Uani 1 1 d . C .
H40A H 0.7733 0.4483 0.9806 0.059 Uiso 1 1 calc R . .
C41A C 0.8662(5) 0.4960(3) 1.1442(5) 0.064(4) Uani 0.586(8) 1 d PD C 1
C42A C 0.8679(6) 0.4583(5) 1.1872(5) 0.085(6) Uani 0.586(8) 1 d PDU C 1
H42A H 0.8896 0.4700 1.2145 0.128 Uiso 0.586(8) 1 calc PR C 1
H42B H 0.8815 0.4281 1.1741 0.128 Uiso 0.586(8) 1 calc PR C 1
H42C H 0.8338 0.4530 1.2002 0.128 Uiso 0.586(8) 1 calc PR C 1
C43A C 0.9213(3) 0.5050(3) 1.1287(4) 0.073(3) Uani 0.586(8) 1 d PD C 1
H43A H 0.9407 0.5155 1.1581 0.110 Uiso 0.586(8) 1 calc PR C 1
H43B H 0.9223 0.5299 1.1027 0.110 Uiso 0.586(8) 1 calc PR C 1
H43C H 0.9359 0.4754 1.1154 0.110 Uiso 0.586(8) 1 calc PR C 1
C44A C 0.8448(3) 0.5436(3) 1.1670(4) 0.070(3) Uani 0.586(8) 1 d PD C 1
H44A H 0.8664 0.5540 1.1949 0.104 Uiso 0.586(8) 1 calc PR C 1
H44B H 0.8105 0.5380 1.1795 0.104 Uiso 0.586(8) 1 calc PR C 1
H44C H 0.8441 0.5683 1.1409 0.104 Uiso 0.586(8) 1 calc PR C 1
C41C C 0.8522(6) 0.4872(6) 1.1640(6) 0.042(5) Uani 0.414(8) 1 d PDU C 2
C42C C 0.8056(4) 0.4967(4) 1.1976(4) 0.055(4) Uani 0.414(8) 1 d PDU C 2
H42D H 0.7872 0.5245 1.1847 0.083 Uiso 0.414(8) 1 calc PR C 2
H42E H 0.8167 0.5030 1.2322 0.083 Uiso 0.414(8) 1 calc PR C 2
H42F H 0.7835 0.4686 1.1972 0.083 Uiso 0.414(8) 1 calc PR C 2
C43C C 0.8851(5) 0.5326(4) 1.1623(4) 0.053(4) Uani 0.414(8) 1 d PDU C 2
H43D H 0.8646 0.5598 1.1510 0.080 Uiso 0.414(8) 1 calc PR C 2
H43E H 0.9132 0.5277 1.1389 0.080 Uiso 0.414(8) 1 calc PR C 2
H43F H 0.8984 0.5393 1.1960 0.080 Uiso 0.414(8) 1 calc PR C 2
C44C C 0.8810(8) 0.4422(6) 1.1815(8) 0.097(9) Uani 0.414(8) 1 d PDU C 2
H44D H 0.9099 0.4367 1.1593 0.145 Uiso 0.414(8) 1 calc PR C 2
H44E H 0.8584 0.4144 1.1803 0.145 Uiso 0.414(8) 1 calc PR C 2
H44F H 0.8929 0.4469 1.2161 0.145 Uiso 0.414(8) 1 calc PR C 2
C45A C 0.7794(2) 0.5443(2) 0.9875(3) 0.094(2) Uani 1 1 d DU C .
C46A C 0.7835(3) 0.5937(3) 1.0119(4) 0.157(4) Uani 1 1 d DU . .
H46A H 0.8186 0.5995 1.0220 0.236 Uiso 1 1 calc R C .
H46B H 0.7617 0.5951 1.0416 0.236 Uiso 1 1 calc R . .
H46C H 0.7731 0.6182 0.9877 0.236 Uiso 1 1 calc R . .
C47A C 0.7260(3) 0.5346(2) 0.9694(3) 0.113(2) Uani 1 1 d DU . .
H47A H 0.7026 0.5375 0.9977 0.169 Uiso 1 1 calc R C .
H47B H 0.7241 0.5022 0.9554 0.169 Uiso 1 1 calc R . .
H47C H 0.7170 0.5579 0.9433 0.169 Uiso 1 1 calc R . .
C48A C 0.8158(3) 0.5413(3) 0.9437(3) 0.158(4) Uani 1 1 d DU . .
H48A H 0.8501 0.5475 0.9557 0.237 Uiso 1 1 calc R C .
H48B H 0.8066 0.5652 0.9183 0.237 Uiso 1 1 calc R . .
H48C H 0.8141 0.5093 0.9288 0.237 Uiso 1 1 calc R . .
C1B C 0.48645(17) 0.34611(16) 0.8442(2) 0.0401(12) Uani 1 1 d . . .
C2B C 0.49640(17) 0.37001(17) 0.89039(18) 0.0454(13) Uani 1 1 d . . .
H2B H 0.4880 0.4022 0.8983 0.055 Uiso 1 1 calc R . .
C3B C 0.52013(19) 0.33854(17) 0.9211(2) 0.0504(14) Uani 1 1 d . . .
C4B C 0.52336(18) 0.29437(16) 0.89318(19) 0.0466(13) Uani 1 1 d . . .
C5B C 0.53561(19) 0.25077(18) 0.91384(19) 0.0565(13) Uani 1 1 d . . .
H5B H 0.5547 0.2504 0.9442 0.068 Uiso 1 1 calc R . .
C6B C 0.52182(18) 0.20796(18) 0.8931(2) 0.0545(15) Uani 1 1 d . . .
C7B C 0.5208(2) 0.16274(18) 0.9192(2) 0.0598(16) Uani 1 1 d . . .
C8B C 0.4976(2) 0.13171(17) 0.8890(2) 0.0601(16) Uani 1 1 d . . .
H8B H 0.4893 0.0995 0.8970 0.072 Uiso 1 1 calc R . .
C9B C 0.48730(17) 0.15557(17) 0.84225(19) 0.0444(13) Uani 1 1 d . . .
C10B C 0.47332(18) 0.13141(15) 0.7984(2) 0.0471(14) Uani 1 1 d . . .
C11B C 0.47653(17) 0.15409(16) 0.7522(2) 0.0420(13) Uani 1 1 d . . .
C12B C 0.46999(19) 0.13207(16) 0.7053(2) 0.0461(13) Uani 1 1 d . . .
H12B H 0.4595 0.1000 0.6999 0.055 Uiso 1 1 calc R . .
C13B C 0.48084(18) 0.16347(16) 0.66976(19) 0.0426(13) Uani 1 1 d . . .
C14B C 0.49213(17) 0.20841(15) 0.69457(19) 0.0407(12) Uani 1 1 d . . .
C15B C 0.49688(15) 0.25144(17) 0.67041(17) 0.0444(11) Uani 1 1 d . . .
H15B H 0.5039 0.2514 0.6353 0.053 Uiso 1 1 calc R . .
C16B C 0.49196(16) 0.29496(16) 0.69460(19) 0.0382(12) Uani 1 1 d . . .
C17B C 0.48068(16) 0.33917(15) 0.66866(19) 0.0371(12) Uani 1 1 d . . .
C18B C 0.46858(16) 0.37131(15) 0.70637(18) 0.0364(11) Uani 1 1 d . . .
H18B H 0.4578 0.4034 0.7018 0.044 Uiso 1 1 calc R . .
C19B C 0.47512(16) 0.34761(15) 0.75323(19) 0.0373(12) Uani 1 1 d . . .
C20B C 0.47172(16) 0.36947(16) 0.80059(18) 0.0351(11) Uani 1 1 d . . .
C21B C 0.4583(2) 0.08055(17) 0.80263(19) 0.0468(13) Uani 1 1 d . . .
C22B C 0.4910(2) 0.04478(18) 0.78522(19) 0.0630(16) Uani 1 1 d . . .
H22B H 0.5219 0.0533 0.7696 0.076 Uiso 1 1 calc R . .
C23B C 0.4785(3) -0.0024(2) 0.7907(2) 0.077(2) Uani 1 1 d D . .
C24B C 0.4338(3) -0.01462(19) 0.8144(2) 0.078(2) Uani 1 1 d . D .
H24B H 0.4258 -0.0476 0.8182 0.094 Uiso 1 1 calc R . .
C25B C 0.4000(3) 0.0193(2) 0.8327(2) 0.0674(18) Uani 1 1 d D . .
C26B C 0.4141(2) 0.06819(17) 0.82603(18) 0.0551(15) Uani 1 1 d . D .
H26B H 0.3923 0.0927 0.8381 0.066 Uiso 1 1 calc R . .
C27B C 0.5145(5) -0.0415(3) 0.7728(4) 0.173(3) Uani 1 1 d DU . .
C28B C 0.5374(4) -0.0328(3) 0.7270(4) 0.200(4) Uani 1 1 d DU . .
H28D H 0.5116 -0.0290 0.7009 0.300 Uiso 1 1 calc R . .
H28E H 0.5594 -0.0598 0.7183 0.300 Uiso 1 1 calc R . .
H28F H 0.5576 -0.0035 0.7292 0.300 Uiso 1 1 calc R . .
C29B C 0.5560(4) -0.0460(4) 0.8133(4) 0.219(4) Uani 1 1 d DU . .
H29D H 0.5406 -0.0542 0.8457 0.328 Uiso 1 1 calc R . .
H29E H 0.5741 -0.0156 0.8163 0.328 Uiso 1 1 calc R . .
H29F H 0.5797 -0.0713 0.8035 0.328 Uiso 1 1 calc R . .
C30B C 0.4886(5) -0.0901(3) 0.7766(4) 0.225(4) Uani 1 1 d DU . .
H30D H 0.4746 -0.0942 0.8105 0.337 Uiso 1 1 calc R . .
H30E H 0.5133 -0.1155 0.7700 0.337 Uiso 1 1 calc R . .
H30F H 0.4613 -0.0920 0.7518 0.337 Uiso 1 1 calc R . .
C31B C 0.3580(6) 0.0015(5) 0.8642(6) 0.068(4) Uani 0.602(9) 1 d PDU D 1
C32B C 0.3177(6) 0.0397(6) 0.8564(6) 0.081(5) Uani 0.602(9) 1 d PDU D 1
H32G H 0.2875 0.0313 0.8758 0.121 Uiso 0.602(9) 1 calc PR D 1
H32H H 0.3090 0.0416 0.8206 0.121 Uiso 0.602(9) 1 calc PR D 1
H32I H 0.3306 0.0707 0.8679 0.121 Uiso 0.602(9) 1 calc PR D 1
C33B C 0.3737(4) -0.0064(3) 0.9176(3) 0.060(3) Uani 0.602(9) 1 d PDU D 1
H33G H 0.3444 -0.0166 0.9374 0.090 Uiso 0.602(9) 1 calc PR D 1
H33H H 0.3871 0.0235 0.9315 0.090 Uiso 0.602(9) 1 calc PR D 1
H33I H 0.3997 -0.0312 0.9189 0.090 Uiso 0.602(9) 1 calc PR D 1
C34B C 0.3369(4) -0.0445(3) 0.8422(4) 0.074(3) Uani 0.602(9) 1 d PDU D 1
H34G H 0.3079 -0.0550 0.8621 0.111 Uiso 0.602(9) 1 calc PR D 1
H34H H 0.3630 -0.0694 0.8430 0.111 Uiso 0.602(9) 1 calc PR D 1
H34I H 0.3264 -0.0389 0.8073 0.111 Uiso 0.602(9) 1 calc PR D 1
C31D C 0.3419(7) 0.0113(6) 0.8520(7) 0.049(6) Uani 0.398(9) 1 d PDU D 2
C32D C 0.3051(5) 0.0012(5) 0.8086(6) 0.076(5) Uani 0.398(9) 1 d PDU D 2
H32J H 0.3186 -0.0245 0.7875 0.114 Uiso 0.398(9) 1 calc PR D 2
H32K H 0.3008 0.0302 0.7884 0.114 Uiso 0.398(9) 1 calc PR D 2
H32L H 0.2724 -0.0086 0.8224 0.114 Uiso 0.398(9) 1 calc PR D 2
C33D C 0.3160(6) 0.0529(5) 0.8817(5) 0.029(4) Uani 0.398(9) 1 d PDU D 2
H33J H 0.3386 0.0639 0.9086 0.044 Uiso 0.398(9) 1 calc PR D 2
H33K H 0.2844 0.0415 0.8964 0.044 Uiso 0.398(9) 1 calc PR D 2
H33L H 0.3090 0.0795 0.8586 0.044 Uiso 0.398(9) 1 calc PR D 2
C34D C 0.3366(8) -0.0324(6) 0.8865(7) 0.103(7) Uani 0.398(9) 1 d PDU D 2
H34J H 0.3594 -0.0289 0.9153 0.154 Uiso 0.398(9) 1 calc PR D 2
H34K H 0.3453 -0.0614 0.8677 0.154 Uiso 0.398(9) 1 calc PR D 2
H34L H 0.3017 -0.0346 0.8985 0.154 Uiso 0.398(9) 1 calc PR D 2
C35B C 0.4555(2) 0.42114(14) 0.80570(17) 0.0428(13) Uani 1 1 d . . .
C36B C 0.48884(18) 0.45680(16) 0.78883(16) 0.0435(12) Uani 1 1 d . . .
H36B H 0.5195 0.4483 0.7727 0.052 Uiso 1 1 calc R . .
C37B C 0.4764(3) 0.50437(18) 0.79602(19) 0.0657(18) Uani 1 1 d . . .
C38B C 0.4299(3) 0.51441(19) 0.8191(2) 0.079(2) Uani 1 1 d . E .
H38B H 0.4213 0.5470 0.8245 0.095 Uiso 1 1 calc R . .
C39B C 0.3961(2) 0.47965(18) 0.83435(19) 0.0609(16) Uani 1 1 d D . .
C40B C 0.41115(18) 0.43275(15) 0.82828(17) 0.0408(12) Uani 1 1 d . E .
H40B H 0.3899 0.4078 0.8402 0.049 Uiso 1 1 calc R . .
C41B C 0.5123(3) 0.5446(2) 0.7797(3) 0.094(2) Uani 1 1 d DU . .
C42B C 0.5303(3) 0.5342(2) 0.7268(3) 0.112(2) Uani 1 1 d U . .
H42G H 0.5438 0.5636 0.7117 0.167 Uiso 1 1 calc R . .
H42H H 0.5020 0.5225 0.7065 0.167 Uiso 1 1 calc R . .
H42I H 0.5569 0.5098 0.7279 0.167 Uiso 1 1 calc R . .
C43B C 0.4892(4) 0.5939(2) 0.7839(3) 0.157(4) Uani 1 1 d U . .
H43G H 0.4597 0.5960 0.7618 0.236 Uiso 1 1 calc R . .
H43H H 0.5141 0.6180 0.7739 0.236 Uiso 1 1 calc R . .
H43I H 0.4789 0.5997 0.8188 0.236 Uiso 1 1 calc R . .
C44B C 0.5569(3) 0.5400(3) 0.8164(3) 0.156(4) Uani 1 1 d DU . .
H44G H 0.5818 0.5650 0.8092 0.234 Uiso 1 1 calc R . .
H44H H 0.5726 0.5084 0.8123 0.234 Uiso 1 1 calc R . .
H44I H 0.5448 0.5435 0.8510 0.234 Uiso 1 1 calc R . .
C45B C 0.3558(5) 0.4971(4) 0.8663(5) 0.058(4) Uani 0.562(9) 1 d PDU E 1
C46B C 0.3704(4) 0.5048(3) 0.9216(4) 0.076(4) Uani 0.562(9) 1 d PD E 1
H46D H 0.3408 0.5157 0.9405 0.114 Uiso 0.562(9) 1 calc PR E 1
H46E H 0.3970 0.5290 0.9237 0.114 Uiso 0.562(9) 1 calc PR E 1
H46F H 0.3826 0.4746 0.9359 0.114 Uiso 0.562(9) 1 calc PR E 1
C47B C 0.3151(6) 0.4604(5) 0.8645(7) 0.066(5) Uani 0.562(9) 1 d PDU E 1
H47D H 0.2871 0.4705 0.8861 0.099 Uiso 0.562(9) 1 calc PR E 1
H47E H 0.3283 0.4297 0.8765 0.099 Uiso 0.562(9) 1 calc PR E 1
H47F H 0.3031 0.4569 0.8298 0.099 Uiso 0.562(9) 1 calc PR E 1
C48B C 0.3321(4) 0.5447(4) 0.8457(5) 0.079(4) Uani 0.562(9) 1 d PD E 1
H48D H 0.3049 0.5551 0.8682 0.119 Uiso 0.562(9) 1 calc PR E 1
H48E H 0.3185 0.5392 0.8119 0.119 Uiso 0.562(9) 1 calc PR E 1
H48F H 0.3582 0.5695 0.8443 0.119 Uiso 0.562(9) 1 calc PR E 1
C45D C 0.3356(6) 0.4862(6) 0.8525(6) 0.040(4) Uani 0.438(9) 1 d PDU E 2
C46D C 0.2994(4) 0.4976(4) 0.8069(4) 0.047(4) Uani 0.438(9) 1 d PDU E 2
H46G H 0.3138 0.5236 0.7867 0.070 Uiso 0.438(9) 1 calc PR E 2
H46H H 0.2663 0.5074 0.8198 0.070 Uiso 0.438(9) 1 calc PR E 2
H46I H 0.2955 0.4690 0.7860 0.070 Uiso 0.438(9) 1 calc PR E 2
C47D C 0.3379(5) 0.5320(5) 0.8846(5) 0.059(4) Uani 0.438(9) 1 d PDU E 2
H47G H 0.3519 0.5582 0.8644 0.089 Uiso 0.438(9) 1 calc PR E 2
H47H H 0.3594 0.5265 0.9141 0.089 Uiso 0.438(9) 1 calc PR E 2
H47I H 0.3038 0.5405 0.8957 0.089 Uiso 0.438(9) 1 calc PR E 2
C48D C 0.3114(10) 0.4426(8) 0.8810(9) 0.088(8) Uani 0.438(9) 1 d PDU E 2
H48G H 0.3329 0.4335 0.9094 0.131 Uiso 0.438(9) 1 calc PR E 2
H48H H 0.3081 0.4155 0.8578 0.131 Uiso 0.438(9) 1 calc PR E 2
H48I H 0.2780 0.4517 0.8935 0.131 Uiso 0.438(9) 1 calc PR E 2
C1P C 0.6152(2) 0.15404(16) 1.0173(2) 0.0536(15) Uani 1 1 d . . .
C2P C 0.5911(2) 0.12901(16) 1.0568(2) 0.0531(14) Uani 1 1 d . . .
H2P H 0.6082 0.1222 1.0874 0.064 Uiso 1 1 calc R . .
C3P C 0.5421(2) 0.11493(18) 1.0494(2) 0.0647(17) Uani 1 1 d . . .
H3P H 0.5252 0.0968 1.0745 0.078 Uiso 1 1 calc R . .
C4P C 0.5175(2) 0.12691(18) 1.0058(3) 0.0684(18) Uani 1 1 d . . .
H4P H 0.4834 0.1178 1.0008 0.082 Uiso 1 1 calc R . .
C5P C 0.5437(2) 0.15310(16) 0.9683(2) 0.0585(16) Uani 1 1 d . . .
C6P C 0.61409(19) 0.34735(15) 1.0188(2) 0.0431(13) Uani 1 1 d . . .
C7P C 0.5893(2) 0.37061(17) 1.0581(2) 0.0499(14) Uani 1 1 d . . .
H7P H 0.6067 0.3788 1.0882 0.060 Uiso 1 1 calc R . .
C8P C 0.5391(2) 0.38144(17) 1.0524(2) 0.0538(14) Uani 1 1 d . . .
H8P H 0.5207 0.3959 1.0790 0.065 Uiso 1 1 calc R . .
C9P C 0.5160(2) 0.37112(17) 1.0075(2) 0.0503(14) Uani 1 1 d . . .
H9P H 0.4818 0.3801 1.0021 0.060 Uiso 1 1 calc R . .
C10P C 0.5417(2) 0.34823(17) 0.9710(2) 0.0473(14) Uani 1 1 d . . .
C11P C 0.4827(2) 0.15374(16) 0.6144(2) 0.0520(15) Uani 1 1 d . . .
C12P C 0.4442(2) 0.12890(17) 0.5912(2) 0.0539(14) Uani 1 1 d . . .
H12P H 0.4137 0.1218 0.6084 0.065 Uiso 1 1 calc R . .
C13P C 0.4518(2) 0.11489(17) 0.5419(2) 0.0624(16) Uani 1 1 d . . .
H13P H 0.4267 0.0967 0.5249 0.075 Uiso 1 1 calc R . .
C14P C 0.4951(2) 0.12703(17) 0.5178(2) 0.0660(17) Uani 1 1 d . . .
H14P H 0.5006 0.1176 0.4838 0.079 Uiso 1 1 calc R . .
C16P C 0.4806(2) 0.34726(15) 0.61395(19) 0.0415(13) Uani 1 1 d . . .
C17P C 0.4413(2) 0.37050(17) 0.5900(2) 0.0492(13) Uani 1 1 d . . .
H17P H 0.4116 0.3791 0.6078 0.059 Uiso 1 1 calc R . .
C18P C 0.4465(2) 0.38088(17) 0.5395(2) 0.0552(14) Uani 1 1 d . . .
H18P H 0.4193 0.3946 0.5211 0.066 Uiso 1 1 calc R . .
C19P C 0.4920(2) 0.37101(17) 0.5158(2) 0.0549(15) Uani 1 1 d . . .
H19P H 0.4973 0.3802 0.4817 0.066 Uiso 1 1 calc R . .
Ni1 Ni 0.79569(2) 0.250793(19) 1.004266(19) 0.03772(15) Uani 1 1 d . . .
Ni2 Ni 0.495860(18) 0.250785(19) 0.79570(2) 0.03752(15) Uani 1 1 d . . .
C1G C 0.6885(8) 0.2487(6) 0.3658(8) 0.117(8) Uani 0.50 1 d PGU F -1
C2G C 0.7257(6) 0.2123(9) 0.3702(9) 0.119(8) Uani 0.50 1 d PGU F -1
C3G C 0.7090(8) 0.1720(6) 0.3422(8) 0.125(7) Uani 0.50 1 d PGU F -1
C4G C 0.6615(8) 0.1834(7) 0.3206(6) 0.115(7) Uani 0.50 1 d PGU F -1
C5G C 0.6488(6) 0.2308(7) 0.3352(8) 0.124(6) Uani 0.50 1 d PGU F -1
N4P N 0.52404(15) 0.33506(12) 0.59082(16) 0.0432(10) Uani 1 1 d U . .
C6G C 0.7950(8) 0.2677(6) 0.3782(7) 0.105(7) Uani 0.50 1 d PGU F -1
C7G C 0.7759(7) 0.2203(7) 0.3791(7) 0.122(8) Uani 0.50 1 d PGU F -1
C8G C 0.8085(9) 0.1912(5) 0.3497(7) 0.130(6) Uani 0.50 1 d PGU F -1
C9G C 0.8477(8) 0.2207(8) 0.3307(8) 0.140(10) Uani 0.50 1 d PGU F -1
C10G C 0.8394(8) 0.2680(7) 0.3483(9) 0.131(8) Uani 0.50 1 d PGU F -1
C10A C 0.7991(2) 0.13149(15) 1.02662(17) 0.0449(13) Uani 1 1 d U B .
C11G C 0.7064(6) 0.2948(5) 0.3657(7) 0.080(5) Uani 0.50 1 d PGU F -1
C12G C 0.7592(5) 0.3030(6) 0.3691(6) 0.090(6) Uani 0.50 1 d PGU F -1
C13G C 0.7712(5) 0.3424(7) 0.3377(6) 0.084(5) Uani 0.50 1 d PGU F -1
C14G C 0.7259(7) 0.3587(6) 0.3149(6) 0.094(7) Uani 0.50 1 d PGU F -1
C15G C 0.6858(5) 0.3293(6) 0.3322(7) 0.067(4) Uani 0.50 1 d PGU F -1
C11A C 0.7529(2) 0.15411(17) 1.02425(16) 0.0425(13) Uani 1 1 d U . .
C16G C 0.6449(7) 0.3250(6) 0.2491(6) 0.115(7) Uani 0.50 1 d PGU F -1
C17G C 0.6448(7) 0.3129(6) 0.3011(5) 0.099(6) Uani 0.50 1 d PGU F -1
C18G C 0.6262(8) 0.2655(6) 0.3059(5) 0.108(6) Uani 0.50 1 d PGU F -1
C19G C 0.6147(8) 0.2483(5) 0.2569(7) 0.135(8) Uani 0.50 1 d PGU F -1
C20G C 0.6263(7) 0.2850(7) 0.2218(4) 0.101(6) Uani 0.50 1 d PGU F -1
C4S C 0.5648(3) 0.0080(3) 0.9557(3) 0.121(3) Uani 1 1 d . . .
C21G C 0.7723(9) 0.3729(5) 0.2324(12) 0.108(7) Uani 0.50 1 d PGU F -1
C22G C 0.7274(12) 0.3733(5) 0.2616(7) 0.099(7) Uani 0.50 1 d PGU F -1
C23G C 0.6869(9) 0.3587(8) 0.2302(8) 0.109(8) Uani 0.50 1 d PGU F -1
C24G C 0.7067(9) 0.3492(8) 0.1815(7) 0.106(7) Uani 0.50 1 d PGU F -1
C25G C 0.7595(9) 0.3580(8) 0.1829(9) 0.111(8) Uani 0.50 1 d PGU F -1
C5S C 0.9558(3) 0.0085(3) 0.9347(3) 0.124(3) Uani 1 1 d . . .
C26G C 0.7936(10) 0.1525(9) 0.3208(8) 0.117(9) Uani 0.50 1 d PGU F -1
C27G C 0.7414(9) 0.1425(8) 0.3156(9) 0.118(8) Uani 0.50 1 d PGU F -1
C28G C 0.7326(9) 0.1276(5) 0.2652(11) 0.094(7) Uani 0.50 1 d PGU F -1
C29G C 0.7795(11) 0.1285(6) 0.2393(7) 0.085(6) Uani 0.50 1 d PGU F -1
C30G C 0.8172(8) 0.1438(11) 0.2737(9) 0.104(8) Uani 0.50 1 d PGU F -1
C31G C 0.6800(10) 0.1411(11) 0.2439(9) 0.084(6) Uani 0.50 1 d PU F -1
C32G C 0.6488(14) 0.1707(10) 0.2703(11) 0.113(7) Uani 0.50 1 d PU F -1
C33G C 0.6247(11) 0.2023(11) 0.2382(12) 0.132(8) Uani 0.50 1 d PU F -1
C34G C 0.6476(7) 0.1988(8) 0.1815(7) 0.083(5) Uani 0.50 1 d PU F -1
C35G C 0.6832(8) 0.1576(10) 0.1904(9) 0.085(6) Uani 0.50 1 d PU F -1
C9A C 0.8419(2) 0.15515(18) 1.01253(18) 0.0464(13) Uani 1 1 d U . .
C36G C 0.8160(6) 0.3594(6) 0.2579(7) 0.086(7) Uani 0.50 1 d PGU F -1
C37G C 0.8205(7) 0.3409(8) 0.3075(6) 0.096(6) Uani 0.50 1 d PGU F -1
C38G C 0.8567(8) 0.3035(7) 0.3067(6) 0.123(7) Uani 0.50 1 d PGU F -1
C39G C 0.8746(7) 0.2989(6) 0.2565(8) 0.139(8) Uani 0.50 1 d PGU F -1
C40G C 0.8494(7) 0.3334(6) 0.2264(6) 0.090(6) Uani 0.50 1 d PGU F -1
C20A C 0.80013(19) 0.36967(15) 1.02862(16) 0.0361(12) Uani 1 1 d U . .
C41G C 0.8504(7) 0.2632(7) 0.1587(8) 0.126(6) Uani 0.50 1 d PGU F -1
C42G C 0.8400(8) 0.3101(7) 0.1766(7) 0.140(8) Uani 0.50 1 d PGU F -1
C43G C 0.7926(9) 0.3245(7) 0.1566(9) 0.155(9) Uani 0.50 1 d PGU F -1
C44G C 0.7738(7) 0.2865(9) 0.1264(8) 0.124(8) Uani 0.50 1 d PGU F -1
C45G C 0.8095(9) 0.2487(7) 0.1277(7) 0.123(8) Uani 0.50 1 d PGU F -1
C21A C 0.80282(19) 0.08051(16) 1.04168(19) 0.0445(13) Uani 1 1 d U . .
C46G C 0.6918(9) 0.3152(4) 0.1527(6) 0.127(6) Uani 0.50 1 d PGU F -1
C47G C 0.6500(7) 0.2881(7) 0.1701(5) 0.095(6) Uani 0.50 1 d PGU F -1
C48G C 0.6574(6) 0.2398(6) 0.1552(6) 0.106(6) Uani 0.50 1 d PGU F -1
C49G C 0.7038(7) 0.2371(6) 0.1286(6) 0.086(6) Uani 0.50 1 d PGU F -1
C50G C 0.7250(6) 0.2837(7) 0.1271(6) 0.114(8) Uani 0.50 1 d PGU F -1
C19A C 0.75245(19) 0.34761(14) 1.02457(15) 0.0344(11) Uani 1 1 d U . .
C51G C 0.7903(7) 0.2067(6) 0.1311(7) 0.097(6) Uani 0.50 1 d PGU F -1
C52G C 0.8129(4) 0.1730(8) 0.1641(7) 0.093(6) Uani 0.50 1 d PGU F -1
C53G C 0.7742(7) 0.1433(6) 0.1838(5) 0.071(5) Uani 0.50 1 d PGU F -1
C54G C 0.7276(5) 0.1588(6) 0.1630(5) 0.071(5) Uani 0.50 1 d PGU F -1
C55G C 0.7375(6) 0.1980(5) 0.1304(5) 0.075(5) Uani 0.50 1 d PGU F -1
C20P C 0.5290(2) 0.34805(17) 0.5418(2) 0.0504(14) Uani 1 1 d U . .
C56G C 0.8531(11) 0.1720(7) 0.2528(8) 0.131(9) Uani 0.50 1 d PGU F -1
C57G C 0.8526(8) 0.1868(8) 0.2017(7) 0.116(8) Uani 0.50 1 d PGU F -1
C58G C 0.8695(9) 0.2350(8) 0.1997(8) 0.142(7) Uani 0.50 1 d PGU F -1
C59G C 0.8805(9) 0.2500(7) 0.2496(10) 0.150(9) Uani 0.50 1 d PGU F -1
C60G C 0.8703(11) 0.2111(9) 0.2825(6) 0.124(8) Uani 0.50 1 d PGU F -1
C15P C 0.5310(2) 0.15341(15) 0.5435(2) 0.0547(16) Uani 1 1 d . . .
C1F C 0.3697(6) 0.1983(6) 0.7397(6) 0.085(6) Uani 0.50 1 d PGU G -1
C2F C 0.3686(8) 0.2070(6) 0.7923(7) 0.109(7) Uani 0.50 1 d PGU G -1
C3F C 0.3356(8) 0.1731(8) 0.8147(5) 0.085(6) Uani 0.50 1 d PGU G -1
C4F C 0.3161(6) 0.1435(6) 0.7758(7) 0.073(5) Uani 0.50 1 d PGU G -1
C5F C 0.3372(6) 0.1590(6) 0.7295(5) 0.075(5) Uani 0.50 1 d PGU G -1
C56F C 0.1641(7) 0.3420(9) 0.7736(8) 0.081(5) Uani 0.50 1 d PU G -1
C6F C 0.3729(7) 0.2796(7) 0.7250(7) 0.110(8) Uani 0.50 1 d PGU G -1
C7F C 0.3707(7) 0.2326(6) 0.7048(8) 0.099(7) Uani 0.50 1 d PGU G -1
C8F C 0.3446(7) 0.2349(7) 0.6581(7) 0.125(8) Uani 0.50 1 d PGU G -1
C9F C 0.3308(7) 0.2832(8) 0.6494(7) 0.129(8) Uani 0.50 1 d PGU G -1
C10F C 0.3483(7) 0.3109(5) 0.6908(10) 0.130(6) Uani 0.50 1 d PGU G -1
C57F C 0.1851(11) 0.3608(11) 0.7275(9) 0.092(7) Uani 0.50 1 d PU G -1
C11F C 0.3127(6) 0.1972(7) 0.6468(8) 0.116(7) Uani 0.50 1 d PGU G -1
C12F C 0.3095(6) 0.1577(8) 0.6803(6) 0.094(6) Uani 0.50 1 d PGU G -1
C13F C 0.2584(7) 0.1426(7) 0.6821(6) 0.083(6) Uani 0.50 1 d PGU G -1
C14F C 0.2300(5) 0.1727(7) 0.6497(8) 0.091(6) Uani 0.50 1 d PGU G -1
C15F C 0.2635(8) 0.2065(6) 0.6279(7) 0.126(7) Uani 0.50 1 d PGU G -1
C58F C 0.1696(9) 0.3298(7) 0.6853(8) 0.076(5) Uani 0.50 1 d PU G -1
C16F C 0.2609(7) 0.1280(5) 0.7805(11) 0.089(6) Uani 0.50 1 d PGU G -1
C17F C 0.2272(9) 0.1445(9) 0.8182(8) 0.119(8) Uani 0.50 1 d PGU G -1
C18F C 0.1798(8) 0.1534(8) 0.7950(9) 0.117(8) Uani 0.50 1 d PGU G -1
C19F C 0.1842(8) 0.1424(7) 0.7430(8) 0.100(7) Uani 0.50 1 d PGU G -1
C20F C 0.2344(9) 0.1267(4) 0.7340(9) 0.090(7) Uani 0.50 1 d PGU G -1
C59F C 0.1322(9) 0.2933(7) 0.7039(8) 0.078(5) Uani 0.50 1 d PU G -1
C21F C 0.2970(7) 0.2358(8) 0.8699(10) 0.159(8) Uani 0.50 1 d PGU G -1
C22F C 0.2970(7) 0.1877(8) 0.8525(8) 0.125(8) Uani 0.50 1 d PGU G -1
C23F C 0.2468(9) 0.1701(7) 0.8557(10) 0.140(9) Uani 0.50 1 d PGU G -1
C24F C 0.2159(6) 0.2072(10) 0.8750(9) 0.147(8) Uani 0.50 1 d PGU G -1
C25F C 0.2469(8) 0.2478(8) 0.8838(9) 0.156(9) Uani 0.50 1 d PGU G -1
Cl15 Cl 0.95816(10) -0.04980(8) 0.90804(8) 0.1468(9) Uani 1 1 d . . .
C26F C 0.1707(7) 0.2133(8) 0.8466(7) 0.111(8) Uani 0.50 1 d PGU G -1
C27F C 0.1511(7) 0.1855(5) 0.8063(8) 0.129(6) Uani 0.50 1 d PGU G -1
C28F C 0.1217(8) 0.2161(7) 0.7753(6) 0.111(7) Uani 0.50 1 d PGU G -1
C29F C 0.1231(8) 0.2628(6) 0.7964(7) 0.097(6) Uani 0.50 1 d PGU G -1
C30F C 0.1535(8) 0.2610(7) 0.8405(7) 0.133(8) Uani 0.50 1 d PGU G -1
Cl14 Cl 0.93108(7) 0.00680(5) 0.99225(7) 0.0973(6) Uani 1 1 d . . .
C31F C 0.2701(6) 0.3260(8) 0.8514(9) 0.115(7) Uani 0.50 1 d PGU G -1
C32F C 0.2424(7) 0.3545(7) 0.8168(7) 0.094(6) Uani 0.50 1 d PGU G -1
C33F C 0.1912(6) 0.3398(7) 0.8185(7) 0.100(6) Uani 0.50 1 d PGU G -1
C34F C 0.1872(6) 0.3021(6) 0.8542(7) 0.101(6) Uani 0.50 1 d PGU G -1
C35F C 0.2359(8) 0.2936(7) 0.8745(8) 0.146(8) Uani 0.50 1 d PGU G -1
Cl10 Cl 0.50783(7) 0.00684(5) 0.93101(7) 0.0972(6) Uani 1 1 d . . .
C36F C 0.1994(6) 0.3157(6) 0.6460(6) 0.096(6) Uani 0.50 1 d PGU G -1
C37F C 0.1959(6) 0.2678(7) 0.6284(7) 0.119(6) Uani 0.50 1 d PGU G -1
C38F C 0.2455(9) 0.2515(7) 0.6177(6) 0.134(8) Uani 0.50 1 d PGU G -1
C39F C 0.2796(5) 0.2892(9) 0.6287(8) 0.138(8) Uani 0.50 1 d PGU G -1
C40F C 0.2511(7) 0.3289(7) 0.6462(9) 0.131(8) Uani 0.50 1 d PGU G -1
Cl11 Cl 0.60833(8) 0.04762(8) 0.92675(11) 0.1521(9) Uani 1 1 d . . .
C41F C 0.3164(11) 0.3562(11) 0.7579(11) 0.128(9) Uani 0.50 1 d PGU G -1
C42F C 0.2666(13) 0.3715(6) 0.7694(9) 0.107(7) Uani 0.50 1 d PGU G -1
C43F C 0.2391(9) 0.3744(6) 0.7236(12) 0.096(7) Uani 0.50 1 d PGU G -1
C44F C 0.2719(9) 0.3608(10) 0.6838(9) 0.114(8) Uani 0.50 1 d PGU G -1
C45F C 0.3197(8) 0.3496(9) 0.7050(12) 0.118(8) Uani 0.50 1 d PGU G -1
Cl12 Cl 0.59201(8) -0.04992(9) 0.95825(10) 0.1495(9) Uani 1 1 d . . .
C46F C 0.3708(8) 0.2909(10) 0.7717(7) 0.104(8) Uani 0.50 1 d PGU G -1
C47F C 0.3412(9) 0.3284(7) 0.7924(10) 0.143(9) Uani 0.50 1 d PGU G -1
C48F C 0.3230(8) 0.3129(7) 0.8400(8) 0.143(9) Uani 0.50 1 d PGU G -1
C49F C 0.3414(7) 0.2659(7) 0.8487(7) 0.136(7) Uani 0.50 1 d PGU G -1
C50F C 0.3710(7) 0.2523(7) 0.8064(9) 0.116(7) Uani 0.50 1 d PGU G -1
Cl13 Cl 0.92685(11) 0.04738(8) 0.89163(8) 0.1515(10) Uani 1 1 d . . .
C51F C 0.1814(6) 0.1839(6) 0.6596(7) 0.099(7) Uani 0.50 1 d PGU G -1
C52F C 0.1596(8) 0.1721(6) 0.7069(8) 0.110(7) Uani 0.50 1 d PGU G -1
C53F C 0.1297(7) 0.2115(8) 0.7227(6) 0.114(7) Uani 0.50 1 d PGU G -1
C54F C 0.1331(7) 0.2477(6) 0.6853(7) 0.121(8) Uani 0.50 1 d PGU G -1
C55F C 0.1650(7) 0.2306(7) 0.6463(6) 0.118(6) Uani 0.50 1 d PGU G -1
C60F C 0.1300(7) 0.3049(7) 0.7643(7) 0.079(5) Uani 0.50 1 d PU G -1

loop_
_atom_site_aniso_label
_atom_site_aniso_U_11
_atom_site_aniso_U_22
_atom_site_aniso_U_33
_atom_site_aniso_U_23
_atom_site_aniso_U_13
_atom_site_aniso_U_12
C1E 0.211(15) 0.312(16) 0.261(16) -0.005(15) 0.076(14) 0.029(15)
C2E 0.246(15) 0.312(17) 0.267(16) -0.008(15) 0.101(14) 0.036(15)
C3E 0.246(15) 0.301(16) 0.243(15) -0.019(15) 0.063(14) 0.007(16)
C4E 0.254(16) 0.300(17) 0.263(16) 0.003(15) 0.059(15) -0.012(15)
C5E 0.271(16) 0.301(17) 0.257(16) 0.009(15) 0.071(14) -0.021(15)
N1A 0.058(3) 0.023(2) 0.042(2) 0.0032(18) 0.002(2) -0.003(2)
C6E 0.234(15) 0.264(15) 0.247(16) 0.023(14) -0.031(15) 0.057(14)
C7E 0.227(14) 0.252(14) 0.213(16) 0.016(13) -0.046(15) 0.016(14)
C8E 0.224(14) 0.265(15) 0.183(15) 0.005(13) 0.022(14) 0.008(14)
C9E 0.244(15) 0.284(16) 0.239(16) 0.028(14) 0.062(15) 0.079(15)
C10E 0.216(15) 0.292(16) 0.283(17) -0.001(15) 0.023(15) 0.088(14)
N2A 0.067(3) 0.024(2) 0.050(3) 0.0015(18) 0.027(2) 0.003(2)
C11E 0.241(15) 0.289(16) 0.185(14) 0.000(14) -0.011(14) 0.012(15)
C12E 0.207(14) 0.281(16) 0.195(14) -0.011(13) 0.035(14) 0.002(15)
C13E 0.181(13) 0.267(15) 0.173(14) 0.000(13) 0.009(13) 0.017(14)
C14E 0.153(13) 0.259(15) 0.143(13) -0.009(13) -0.006(12) 0.024(13)
C15E 0.179(14) 0.283(16) 0.163(13) 0.002(13) -0.041(12) 0.034(14)
N3A 0.058(3) 0.015(2) 0.038(2) 0.0014(16) 0.000(2) -0.005(2)
C16E 0.158(13) 0.283(16) 0.252(16) 0.037(15) -0.053(13) 0.087(13)
C17E 0.177(14) 0.299(16) 0.304(16) 0.011(15) 0.016(14) 0.068(14)
C18E 0.177(14) 0.314(16) 0.303(17) 0.021(15) 0.043(14) 0.055(14)
C19E 0.193(14) 0.315(16) 0.323(17) 0.023(15) -0.001(15) 0.037(14)
C20E 0.175(14) 0.320(16) 0.274(16) 0.015(15) -0.053(14) 0.047(14)
N4A 0.038(2) 0.024(2) 0.040(2) -0.0038(17) -0.009(2) -0.0037(19)
C21E 0.278(16) 0.310(16) 0.293(17) 0.025(16) 0.040(15) -0.038(15)
C22E 0.243(15) 0.311(16) 0.306(17) 0.047(16) -0.007(15) -0.004(15)
C23E 0.243(16) 0.287(16) 0.264(17) -0.014(15) -0.004(15) -0.019(15)
C24E 0.305(16) 0.259(14) 0.254(17) -0.008(15) 0.023(15) -0.004(16)
C25E 0.302(16) 0.275(15) 0.272(17) 0.017(16) 0.023(16) -0.006(16)
N1B 0.035(2) 0.025(2) 0.054(3) 0.0017(19) -0.009(2) -0.0027(18)
C26E 0.332(16) 0.273(15) 0.266(17) 0.014(15) 0.034(16) 0.018(16)
C27E 0.305(16) 0.242(15) 0.231(16) 0.007(15) 0.052(15) 0.060(16)
C28E 0.294(16) 0.279(16) 0.209(15) 0.004(14) 0.023(14) 0.093(15)
C29E 0.300(16) 0.283(16) 0.191(14) -0.005(14) 0.031(15) 0.042(15)
C30E 0.307(16) 0.286(16) 0.227(15) -0.017(15) 0.029(15) 0.021(16)
N2B 0.045(3) 0.028(2) 0.075(3) -0.002(2) -0.021(2) 0.006(2)
C31E 0.269(16) 0.287(16) 0.195(14) 0.046(14) 0.078(14) 0.031(15)
C32E 0.275(16) 0.296(16) 0.204(14) 0.037(14) 0.082(14) -0.006(15)
C33E 0.255(16) 0.272(16) 0.180(13) 0.048(14) 0.028(14) 0.003(15)
C34E 0.263(16) 0.290(16) 0.204(14) 0.039(14) 0.011(14) 0.013(15)
C35E 0.282(16) 0.297(16) 0.218(15) 0.014(14) 0.065(14) 0.054(15)
N3B 0.037(2) 0.018(2) 0.052(3) 0.0020(18) 0.003(2) -0.0008(18)
C36E 0.190(13) 0.234(14) 0.116(12) 0.001(12) -0.009(11) -0.008(13)
C37E 0.192(14) 0.235(13) 0.152(14) 0.014(12) -0.023(13) 0.001(12)
C38E 0.235(15) 0.254(14) 0.203(14) 0.011(13) -0.076(14) -0.010(14)
C39E 0.237(15) 0.280(15) 0.153(13) -0.009(13) 0.006(14) -0.053(14)
C40E 0.192(14) 0.244(15) 0.127(12) 0.036(12) 0.002(12) -0.011(13)
N4B 0.026(2) 0.026(2) 0.057(3) -0.0032(19) 0.011(2) 0.0036(17)
C41E 0.217(15) 0.273(16) 0.221(15) 0.034(14) -0.050(14) 0.052(14)
C42E 0.235(15) 0.249(15) 0.200(14) 0.051(13) -0.028(14) 0.016(14)
C43E 0.242(15) 0.249(14) 0.231(15) 0.047(13) -0.040(14) 0.024(14)
C44E 0.224(15) 0.265(15) 0.240(16) 0.037(14) -0.039(15) 0.054(14)
C45E 0.207(15) 0.275(16) 0.250(16) 0.037(14) -0.059(14) 0.087(14)
N1P 0.060(3) 0.025(2) 0.069(3) 0.009(2) -0.029(3) -0.003(2)
C46E 0.217(15) 0.306(16) 0.162(13) 0.005(13) -0.031(13) 0.039(15)
C47E 0.209(14) 0.288(16) 0.161(13) 0.026(13) 0.020(13) 0.007(14)
C48E 0.230(15) 0.292(16) 0.183(14) 0.009(14) 0.035(14) 0.032(15)
C49E 0.243(15) 0.286(16) 0.188(13) -0.010(14) 0.017(14) 0.066(15)
C50E 0.248(15) 0.279(16) 0.160(13) 0.005(14) 0.039(13) 0.087(14)
N2P 0.055(3) 0.029(2) 0.044(3) 0.0031(18) -0.018(2) 0.005(2)
C51E 0.291(16) 0.284(16) 0.186(14) 0.016(14) 0.091(14) 0.047(15)
C52E 0.294(16) 0.291(16) 0.231(15) -0.027(15) 0.075(14) 0.075(15)
C53E 0.318(16) 0.248(14) 0.226(16) 0.001(14) 0.085(14) 0.048(16)
C54E 0.320(16) 0.241(14) 0.224(16) 0.005(14) 0.061(15) 0.011(16)
C55E 0.315(16) 0.285(16) 0.213(15) -0.006(14) 0.039(15) 0.035(16)
N3P 0.071(4) 0.025(2) 0.068(3) -0.009(2) 0.036(3) -0.008(2)
C56E 0.255(16) 0.293(16) 0.218(15) -0.025(14) -0.013(14) 0.015(15)
C57E 0.222(15) 0.306(16) 0.264(16) -0.017(15) -0.040(15) -0.021(15)
C58E 0.175(14) 0.304(16) 0.259(16) -0.010(15) -0.073(13) 0.014(14)
C59E 0.208(15) 0.297(16) 0.229(15) 0.004(15) -0.079(14) 0.031(14)
C60E 0.225(15) 0.286(16) 0.215(14) -0.005(14) -0.037(14) 0.014(15)
C1A 0.054(4) 0.019(3) 0.049(3) 0.006(2) 0.011(3) -0.008(3)
C2A 0.053(3) 0.033(3) 0.043(3) -0.009(2) 0.016(3) -0.005(3)
C3A 0.049(4) 0.048(3) 0.055(3) 0.017(3) 0.017(3) -0.003(3)
C4A 0.052(4) 0.026(3) 0.058(3) 0.006(2) 0.025(3) -0.003(3)
C5A 0.071(3) 0.028(2) 0.063(3) 0.004(3) 0.039(3) 0.001(3)
C6A 0.074(4) 0.031(3) 0.061(4) 0.006(3) 0.032(3) 0.004(3)
C7A 0.079(5) 0.021(3) 0.082(4) 0.018(3) 0.032(4) 0.001(3)
C8A 0.084(5) 0.031(3) 0.080(4) 0.008(3) 0.041(4) 0.004(3)
C12A 0.053(4) 0.019(2) 0.059(3) -0.003(2) 0.000(3) -0.008(3)
C13A 0.046(3) 0.029(3) 0.056(3) -0.002(2) -0.022(3) -0.008(3)
C14A 0.046(3) 0.021(3) 0.050(3) 0.002(2) -0.004(3) -0.014(3)
C15A 0.053(3) 0.034(2) 0.045(2) 0.003(3) -0.024(2) -0.010(3)
C16A 0.067(4) 0.018(2) 0.029(3) 0.003(2) -0.020(3) -0.012(3)
C17A 0.066(4) 0.022(3) 0.040(3) -0.004(2) -0.021(3) -0.004(3)
C18A 0.051(3) 0.024(3) 0.039(3) 0.002(2) -0.016(3) 0.000(3)
C22A 0.051(3) 0.031(3) 0.089(4) -0.016(3) 0.007(3) 0.003(3)
C23A 0.059(4) 0.028(3) 0.141(6) -0.014(4) 0.006(4) 0.000(3)
C24A 0.046(4) 0.023(3) 0.160(7) 0.015(4) -0.001(4) -0.001(3)
C25A 0.065(4) 0.027(3) 0.114(5) 0.027(3) 0.020(4) 0.004(3)
C26A 0.051(4) 0.036(3) 0.075(4) 0.005(3) 0.016(3) -0.002(3)
C27A 0.164(7) 0.066(4) 0.301(9) -0.106(5) -0.053(6) 0.016(5)
C28A 0.178(8) 0.108(6) 0.317(10) -0.106(6) -0.099(8) 0.011(6)
C29A 0.246(9) 0.083(5) 0.335(10) -0.073(7) -0.053(8) -0.021(7)
C30A 0.221(10) 0.153(7) 0.305(11) -0.138(8) -0.025(8) -0.018(7)
C31A 0.072(7) 0.043(6) 0.083(7) 0.033(6) 0.010(6) 0.013(5)
C32A 0.067(6) 0.044(5) 0.072(6) 0.013(4) 0.027(5) 0.001(5)
C33A 0.109(10) 0.070(8) 0.061(7) 0.029(6) 0.005(7) 0.025(8)
C34A 0.096(7) 0.048(5) 0.102(6) 0.055(5) 0.025(5) 0.006(5)
C31C 0.042(6) 0.042(6) 0.042(6) 0.0002(11) -0.0001(11) 0.0000(11)
C32C 0.133(15) 0.047(9) 0.045(9) 0.005(7) -0.003(9) -0.013(9)
C33C 0.089(10) 0.072(9) 0.118(10) 0.011(8) -0.012(8) 0.023(8)
C34C 0.039(8) 0.041(8) 0.053(8) 0.015(6) -0.004(6) -0.003(6)
C35A 0.040(3) 0.020(3) 0.066(4) 0.000(2) 0.009(3) -0.002(2)
C36A 0.044(3) 0.021(3) 0.070(4) -0.018(2) -0.004(3) -0.011(2)
C37A 0.035(3) 0.039(3) 0.097(5) -0.027(3) -0.004(3) -0.008(3)
C38A 0.060(4) 0.036(4) 0.150(7) -0.017(4) -0.026(4) 0.002(3)
C39A 0.034(3) 0.032(3) 0.137(6) 0.009(3) 0.015(4) 0.003(3)
C40A 0.044(3) 0.031(3) 0.074(4) 0.004(3) -0.001(3) -0.009(3)
C41A 0.089(10) 0.032(6) 0.073(9) -0.015(6) 0.014(8) -0.023(6)
C42A 0.131(13) 0.085(10) 0.040(7) -0.028(8) 0.023(8) -0.094(10)
C43A 0.068(8) 0.045(6) 0.106(8) 0.000(5) -0.007(6) -0.008(5)
C44A 0.051(7) 0.057(6) 0.101(8) -0.029(6) -0.002(6) -0.019(5)
C41C 0.042(5) 0.042(5) 0.043(5) -0.0001(11) -0.0003(11) -0.0002(11)
C42C 0.061(9) 0.045(8) 0.059(8) 0.017(6) 0.024(7) 0.010(6)
C43C 0.053(4) 0.053(4) 0.053(4) -0.0002(11) 0.0001(11) -0.0003(11)
C44C 0.103(14) 0.097(14) 0.089(15) -0.041(11) -0.034(11) 0.006(11)
C45A 0.060(4) 0.035(3) 0.187(6) 0.056(4) 0.025(4) -0.005(3)
C46A 0.135(7) 0.061(5) 0.276(10) 0.047(6) -0.015(7) -0.012(5)
C47A 0.124(6) 0.071(4) 0.143(6) 0.054(4) -0.027(5) 0.012(4)
C48A 0.150(7) 0.122(7) 0.202(8) 0.099(6) 0.057(7) 0.025(6)
C1B 0.035(3) 0.027(3) 0.059(4) -0.008(3) -0.005(3) 0.004(2)
C2B 0.047(3) 0.036(3) 0.053(3) -0.007(3) -0.018(3) 0.008(3)
C3B 0.046(3) 0.039(3) 0.066(4) -0.003(3) -0.014(3) -0.014(3)
C4B 0.054(3) 0.026(3) 0.059(3) 0.007(2) -0.028(3) -0.007(2)
C5B 0.068(3) 0.028(2) 0.073(3) -0.001(3) -0.039(3) -0.005(3)
C6B 0.050(3) 0.038(3) 0.076(4) 0.016(3) -0.034(3) -0.009(3)
C7B 0.075(4) 0.036(3) 0.069(4) 0.006(3) -0.038(3) -0.017(3)
C8B 0.070(4) 0.028(3) 0.082(4) 0.005(3) -0.036(3) -0.014(3)
C9B 0.046(3) 0.030(3) 0.058(4) 0.002(3) -0.027(3) -0.004(2)
C10B 0.045(3) 0.018(2) 0.079(4) -0.010(3) -0.027(3) 0.006(2)
C11B 0.034(3) 0.027(3) 0.065(4) 0.001(3) -0.016(3) 0.010(2)
C12B 0.060(4) 0.018(2) 0.060(4) -0.001(3) -0.007(3) 0.010(2)
C13B 0.049(3) 0.031(3) 0.048(3) -0.005(3) 0.019(3) -0.001(2)
C14B 0.043(3) 0.016(3) 0.063(4) -0.013(2) 0.003(3) 0.004(2)
C15B 0.038(2) 0.032(2) 0.064(3) -0.004(3) 0.023(2) 0.000(3)
C16B 0.026(3) 0.029(3) 0.059(4) -0.011(2) 0.018(2) 0.004(2)
C17B 0.025(3) 0.028(3) 0.058(4) 0.001(2) 0.016(3) 0.000(2)
C18B 0.030(3) 0.022(2) 0.057(3) 0.003(2) 0.016(2) 0.006(2)
C19B 0.025(3) 0.026(3) 0.061(4) 0.003(3) 0.015(3) 0.011(2)
C20B 0.025(3) 0.035(3) 0.045(3) -0.012(2) 0.008(2) 0.008(2)
C21B 0.049(4) 0.035(3) 0.056(3) 0.004(2) -0.017(3) -0.006(3)
C22B 0.092(4) 0.028(3) 0.069(4) -0.003(3) -0.006(3) 0.019(3)
C23B 0.128(6) 0.038(4) 0.064(4) -0.004(3) -0.001(4) 0.023(4)
C24B 0.164(7) 0.023(3) 0.049(4) -0.002(3) 0.000(4) -0.008(4)
C25B 0.110(6) 0.043(4) 0.049(4) 0.006(3) -0.021(4) -0.028(4)
C26B 0.080(4) 0.031(3) 0.055(3) 0.003(2) -0.014(3) -0.002(3)
C27B 0.283(9) 0.067(4) 0.168(7) 0.006(5) 0.064(6) 0.096(6)
C28B 0.304(10) 0.111(6) 0.186(8) 0.011(6) 0.099(7) 0.096(7)
C29B 0.285(11) 0.156(7) 0.215(9) -0.024(7) 0.030(8) 0.123(7)
C30B 0.318(11) 0.091(6) 0.264(9) -0.037(7) 0.072(8) 0.067(7)
C31B 0.085(8) 0.052(8) 0.066(8) 0.023(6) -0.009(7) -0.029(6)
C32B 0.088(9) 0.079(10) 0.076(9) 0.016(9) 0.003(9) -0.043(8)
C33B 0.078(7) 0.034(5) 0.068(6) -0.001(4) -0.027(5) -0.014(5)
C34B 0.099(8) 0.057(6) 0.065(7) 0.015(5) -0.024(6) -0.054(6)
C31D 0.082(15) 0.009(8) 0.055(11) 0.011(8) -0.005(10) -0.012(8)
C32D 0.074(8) 0.058(8) 0.096(9) -0.004(7) -0.015(7) -0.008(6)
C33D 0.034(6) 0.027(6) 0.027(7) 0.013(5) -0.001(6) 0.001(5)
C34D 0.171(18) 0.060(11) 0.078(13) 0.023(10) 0.020(13) -0.016(12)
C35B 0.067(4) 0.014(2) 0.048(3) 0.000(2) -0.006(3) -0.001(3)
C36B 0.054(3) 0.033(3) 0.044(3) -0.006(2) 0.000(3) -0.001(3)
C37B 0.127(6) 0.030(3) 0.040(3) 0.000(3) -0.011(4) -0.008(4)
C38B 0.149(7) 0.027(3) 0.062(4) -0.006(3) 0.009(4) 0.029(4)
C39B 0.102(5) 0.026(3) 0.055(4) 0.000(3) 0.014(3) 0.025(3)
C40B 0.044(3) 0.023(3) 0.056(3) -0.008(2) 0.004(3) 0.015(2)
C41B 0.161(6) 0.034(3) 0.087(4) -0.007(3) -0.016(5) -0.054(4)
C42B 0.127(6) 0.071(4) 0.137(6) 0.016(4) 0.036(5) -0.043(4)
C43B 0.266(10) 0.057(5) 0.150(7) -0.006(5) 0.008(7) -0.052(6)
C44B 0.182(8) 0.131(7) 0.154(7) 0.034(6) -0.072(6) -0.102(6)
C45B 0.072(10) 0.018(6) 0.085(10) -0.015(6) -0.003(8) 0.005(6)
C46B 0.104(9) 0.041(6) 0.082(9) -0.019(5) -0.005(7) 0.010(6)
C47B 0.037(7) 0.050(9) 0.111(13) -0.056(10) 0.031(9) 0.000(7)
C48B 0.093(9) 0.058(7) 0.086(9) -0.004(7) -0.008(7) 0.049(7)
C45D 0.041(8) 0.037(8) 0.041(7) -0.003(6) 0.013(6) -0.002(6)
C46D 0.029(6) 0.053(6) 0.058(7) 0.006(5) -0.009(5) 0.004(5)
C47D 0.065(7) 0.052(7) 0.061(8) -0.013(7) -0.009(7) -0.003(6)
C48D 0.075(13) 0.088(14) 0.100(13) 0.018(10) 0.035(9) 0.030(11)
C1P 0.067(4) 0.024(3) 0.070(4) 0.011(3) -0.015(4) -0.007(3)
C2P 0.054(4) 0.031(3) 0.074(4) 0.011(3) -0.022(3) -0.007(3)
C3P 0.083(5) 0.046(3) 0.064(4) 0.019(3) -0.029(4) -0.016(3)
C4P 0.061(4) 0.031(3) 0.113(5) 0.008(3) -0.024(4) -0.009(3)
C5P 0.068(4) 0.014(3) 0.093(5) 0.006(3) -0.021(4) -0.001(3)
C6P 0.043(4) 0.021(3) 0.066(4) 0.010(3) -0.020(3) 0.002(2)
C7P 0.057(4) 0.036(3) 0.056(4) -0.009(3) -0.011(3) -0.005(3)
C8P 0.048(4) 0.046(3) 0.067(4) -0.012(3) -0.009(3) -0.001(3)
C9P 0.055(4) 0.036(3) 0.060(4) -0.003(3) -0.014(3) 0.007(3)
C10P 0.055(4) 0.036(3) 0.050(4) -0.003(3) -0.027(3) 0.005(3)
C11P 0.062(4) 0.022(3) 0.072(4) -0.002(3) 0.006(4) -0.004(3)
C12P 0.058(4) 0.036(3) 0.067(4) -0.005(3) 0.020(3) -0.008(3)
C13P 0.067(4) 0.038(3) 0.082(5) -0.016(3) 0.023(4) -0.023(3)
C14P 0.088(5) 0.024(3) 0.086(4) -0.012(3) 0.048(4) -0.011(3)
C16P 0.052(4) 0.021(3) 0.052(4) 0.001(2) 0.028(3) -0.001(2)
C17P 0.050(4) 0.041(3) 0.056(4) 0.004(3) 0.010(3) -0.002(3)
C18P 0.049(4) 0.052(3) 0.065(4) 0.000(3) 0.006(3) -0.003(3)
C19P 0.070(4) 0.040(3) 0.055(4) 0.007(3) -0.004(4) 0.003(3)
Ni1 0.0538(3) 0.0189(2) 0.0405(3) 0.0006(3) 0.0053(2) -0.0020(3)
Ni2 0.0324(3) 0.0198(3) 0.0604(4) -0.0010(3) -0.0069(2) -0.0014(3)
C1G 0.139(15) 0.136(15) 0.077(13) 0.007(14) 0.056(13) 0.010(15)
C2G 0.162(16) 0.123(16) 0.072(14) 0.041(12) 0.050(13) 0.025(15)
C3G 0.155(16) 0.107(13) 0.114(14) 0.025(11) 0.095(13) 0.058(13)
C4G 0.122(16) 0.130(14) 0.093(14) -0.026(12) 0.021(13) -0.002(12)
C5G 0.132(14) 0.140(14) 0.098(13) -0.025(12) 0.013(11) 0.005(13)
N4P 0.045(3) 0.026(2) 0.058(3) 0.0007(19) 0.018(2) 0.0005(19)
C6G 0.141(15) 0.108(13) 0.066(12) -0.016(11) -0.058(11) 0.018(13)
C7G 0.184(18) 0.110(14) 0.073(13) 0.022(12) -0.043(14) 0.009(15)
C8G 0.148(15) 0.125(14) 0.118(14) 0.023(12) -0.054(13) 0.040(13)
C9G 0.137(17) 0.134(18) 0.147(18) -0.026(15) -0.049(15) 0.031(16)
C10G 0.136(17) 0.125(15) 0.131(17) -0.017(14) -0.035(14) -0.011(15)
C10A 0.067(4) 0.021(3) 0.047(3) 0.002(2) 0.024(3) -0.001(3)
C11G 0.108(12) 0.075(9) 0.056(11) -0.002(9) 0.017(10) 0.030(10)
C12G 0.103(12) 0.117(13) 0.050(11) -0.030(9) -0.006(11) 0.002(12)
C13G 0.098(12) 0.101(12) 0.055(11) -0.036(9) -0.025(10) 0.010(11)
C14G 0.124(13) 0.093(13) 0.064(12) 0.008(10) -0.002(11) 0.008(11)
C15G 0.080(10) 0.070(9) 0.051(9) -0.011(7) -0.006(8) 0.018(8)
C11A 0.060(4) 0.035(3) 0.033(3) -0.006(2) 0.011(3) -0.008(3)
C16G 0.102(13) 0.139(15) 0.105(13) -0.029(12) -0.051(12) 0.050(12)
C17G 0.088(11) 0.127(13) 0.083(12) 0.032(11) 0.020(10) 0.051(10)
C18G 0.130(13) 0.123(13) 0.072(10) -0.021(11) 0.005(10) 0.027(12)
C19G 0.093(13) 0.183(17) 0.131(15) -0.023(15) -0.009(12) 0.040(14)
C20G 0.082(11) 0.127(14) 0.094(12) -0.016(11) -0.038(10) 0.049(10)
C4S 0.095(6) 0.116(6) 0.153(7) 0.044(5) -0.011(5) 0.024(5)
C21G 0.141(14) 0.075(13) 0.107(14) 0.011(16) 0.028(13) -0.016(17)
C22G 0.149(15) 0.068(11) 0.081(13) 0.021(14) 0.011(12) 0.013(16)
C23G 0.161(16) 0.089(13) 0.077(14) 0.018(11) -0.011(13) 0.035(13)
C24G 0.166(18) 0.081(11) 0.071(12) 0.017(10) -0.020(14) 0.026(14)
C25G 0.150(16) 0.096(14) 0.088(14) 0.052(12) 0.006(14) 0.009(13)
C5S 0.168(8) 0.099(6) 0.104(6) -0.014(4) 0.015(6) 0.048(5)
C26G 0.134(18) 0.084(12) 0.135(17) 0.031(13) 0.004(16) 0.057(16)
C27G 0.169(17) 0.058(12) 0.128(16) 0.034(12) 0.049(15) 0.049(13)
C28G 0.137(16) 0.061(10) 0.084(13) 0.010(11) 0.027(11) 0.025(11)
C29G 0.105(13) 0.076(11) 0.076(12) 0.023(12) 0.028(11) 0.041(12)
C30G 0.134(16) 0.094(13) 0.085(17) 0.017(14) 0.008(15) 0.054(12)
C31G 0.109(13) 0.073(11) 0.071(11) -0.026(10) 0.008(10) -0.012(10)
C32G 0.108(14) 0.120(14) 0.113(15) -0.006(12) 0.032(13) -0.016(12)
C33G 0.089(13) 0.160(15) 0.147(15) -0.021(13) -0.010(12) -0.004(13)
C34G 0.072(10) 0.109(12) 0.068(10) -0.025(10) -0.006(8) -0.019(10)
C35G 0.088(12) 0.092(12) 0.075(11) -0.024(10) 0.002(10) -0.035(11)
C9A 0.046(4) 0.040(3) 0.053(3) 0.012(3) 0.016(3) 0.002(3)
C36G 0.109(13) 0.081(12) 0.070(11) -0.021(10) 0.046(10) -0.019(11)
C37G 0.104(12) 0.094(12) 0.090(12) -0.055(10) 0.006(11) -0.025(10)
C38G 0.118(15) 0.133(15) 0.118(16) -0.034(13) -0.024(13) -0.015(12)
C39G 0.100(14) 0.147(15) 0.171(16) -0.019(15) 0.039(13) -0.003(13)
C40G 0.079(11) 0.071(10) 0.118(15) 0.018(10) 0.006(11) -0.029(8)
C20A 0.047(3) 0.027(3) 0.034(3) -0.002(2) -0.008(3) -0.005(2)
C41G 0.144(14) 0.143(14) 0.090(12) -0.037(12) 0.026(11) -0.067(12)
C42G 0.139(17) 0.161(16) 0.120(16) 0.039(13) 0.049(14) -0.015(15)
C43G 0.185(19) 0.175(18) 0.104(16) 0.076(14) 0.023(15) -0.016(17)
C44G 0.181(18) 0.168(17) 0.024(9) 0.035(11) -0.014(13) -0.022(16)
C45G 0.162(17) 0.151(17) 0.055(11) 0.017(14) 0.022(13) -0.021(16)
C21A 0.053(3) 0.029(3) 0.051(3) 0.005(3) 0.016(3) 0.002(2)
C46G 0.174(16) 0.124(14) 0.082(12) 0.043(10) -0.069(12) 0.023(13)
C47G 0.114(13) 0.116(13) 0.056(10) 0.009(10) -0.043(10) 0.053(11)
C48G 0.114(13) 0.135(16) 0.068(10) 0.008(11) -0.032(10) 0.001(12)
C49G 0.112(12) 0.127(13) 0.019(7) -0.014(8) -0.031(7) 0.009(11)
C50G 0.173(18) 0.137(15) 0.031(9) 0.008(10) -0.055(13) -0.040(15)
C19A 0.051(3) 0.019(2) 0.032(3) -0.006(2) -0.015(2) -0.006(2)
C51G 0.138(14) 0.098(13) 0.055(11) -0.014(10) 0.042(11) -0.011(12)
C52G 0.079(12) 0.109(13) 0.093(12) -0.054(11) -0.008(11) 0.030(10)
C53G 0.094(11) 0.061(11) 0.060(10) -0.030(9) 0.018(9) 0.029(10)
C54G 0.078(11) 0.089(12) 0.047(9) -0.026(8) 0.004(8) -0.007(10)
C55G 0.102(11) 0.099(11) 0.023(7) -0.014(7) -0.011(9) 0.019(10)
C20P 0.056(4) 0.031(3) 0.064(4) 0.009(3) 0.016(3) -0.014(3)
C56G 0.126(16) 0.152(17) 0.114(16) -0.037(15) -0.008(15) 0.055(13)
C57G 0.094(13) 0.148(16) 0.106(15) -0.035(13) 0.030(13) 0.048(13)
C58G 0.140(15) 0.172(16) 0.115(14) -0.057(15) 0.018(12) -0.031(14)
C59G 0.110(15) 0.192(18) 0.146(16) -0.070(16) 0.016(14) -0.014(16)
C60G 0.110(14) 0.164(17) 0.098(15) -0.056(14) -0.013(13) 0.038(13)
C15P 0.077(4) 0.013(2) 0.074(4) -0.008(3) 0.037(4) -0.019(3)
C1F 0.032(9) 0.103(11) 0.121(12) 0.004(11) 0.004(10) 0.016(8)
C2F 0.077(13) 0.108(12) 0.143(13) -0.009(12) -0.038(11) 0.027(11)
C3F 0.087(12) 0.092(12) 0.076(12) 0.025(9) 0.037(10) 0.046(10)
C4F 0.059(10) 0.062(11) 0.098(11) 0.018(9) -0.013(9) 0.015(9)
C5F 0.051(10) 0.076(11) 0.098(12) -0.009(9) 0.006(9) 0.032(8)
C56F 0.053(11) 0.091(12) 0.099(12) -0.008(10) -0.020(9) 0.029(9)
C6F 0.055(10) 0.104(13) 0.170(16) -0.009(13) 0.043(12) -0.033(11)
C7F 0.023(9) 0.131(14) 0.144(15) 0.008(14) 0.039(9) 0.007(10)
C8F 0.080(13) 0.159(17) 0.137(16) 0.019(14) 0.061(12) 0.018(13)
C9F 0.097(14) 0.150(16) 0.140(15) 0.064(13) 0.083(12) 0.001(13)
C10F 0.093(13) 0.121(14) 0.175(16) 0.041(13) 0.068(13) -0.042(11)
C57F 0.074(12) 0.085(12) 0.118(13) 0.024(10) -0.030(10) -0.001(11)
C11F 0.091(14) 0.144(16) 0.113(14) -0.024(12) 0.034(12) 0.048(13)
C12F 0.054(10) 0.107(13) 0.122(13) -0.053(10) 0.017(10) 0.042(10)
C13F 0.067(11) 0.073(12) 0.109(13) -0.015(11) 0.016(10) 0.016(9)
C14F 0.103(14) 0.098(12) 0.073(11) -0.023(9) -0.006(11) 0.030(11)
C15F 0.164(16) 0.150(15) 0.063(11) -0.022(11) 0.036(11) 0.074(14)
C58F 0.060(10) 0.089(10) 0.080(10) 0.035(8) -0.014(9) 0.033(9)
C16F 0.069(12) 0.070(11) 0.128(14) 0.037(12) -0.017(12) -0.022(12)
C17F 0.102(17) 0.096(14) 0.161(17) 0.058(13) 0.009(14) -0.044(12)
C18F 0.113(16) 0.085(12) 0.155(18) 0.050(14) 0.028(15) -0.008(12)
C19F 0.086(13) 0.039(10) 0.174(17) 0.028(11) -0.031(13) -0.043(10)
C20F 0.063(11) 0.045(9) 0.160(16) 0.023(10) -0.027(11) -0.013(10)
C59F 0.044(9) 0.089(9) 0.101(11) -0.007(9) -0.049(9) 0.010(8)
C21F 0.117(13) 0.183(17) 0.176(16) -0.029(15) -0.015(13) 0.079(14)
C22F 0.098(15) 0.155(16) 0.124(15) 0.066(13) -0.020(13) 0.029(13)
C23F 0.117(16) 0.152(17) 0.152(17) 0.073(14) -0.008(15) 0.013(14)
C24F 0.106(15) 0.183(17) 0.153(17) 0.028(15) -0.007(13) 0.022(14)
C25F 0.135(14) 0.192(18) 0.141(17) -0.023(16) -0.054(13) 0.067(15)
Cl15 0.205(2) 0.1243(18) 0.1111(16) 0.0016(13) 0.0167(16) 0.0570(18)
C26F 0.083(14) 0.126(15) 0.125(15) 0.023(12) 0.020(12) 0.009(12)
C27F 0.106(13) 0.124(13) 0.158(14) 0.031(12) 0.059(12) -0.023(11)
C28F 0.066(12) 0.115(15) 0.151(16) -0.011(14) 0.016(12) -0.011(12)
C29F 0.056(11) 0.147(16) 0.087(11) 0.022(11) 0.031(9) 0.017(11)
C30F 0.104(14) 0.175(17) 0.119(15) 0.001(14) 0.008(13) 0.011(14)
Cl14 0.1069(14) 0.0594(10) 0.1257(15) 0.0062(9) 0.0137(12) 0.0076(9)
C31F 0.074(14) 0.154(15) 0.117(14) -0.049(12) -0.033(12) 0.024(12)
C32F 0.080(12) 0.074(12) 0.129(14) -0.044(10) -0.035(11) 0.047(10)
C33F 0.085(13) 0.083(12) 0.131(13) -0.028(10) -0.036(11) 0.044(10)
C34F 0.088(12) 0.097(12) 0.118(13) -0.008(10) 0.002(11) 0.045(10)
C35F 0.164(16) 0.164(16) 0.110(15) -0.006(14) -0.046(13) 0.068(15)
Cl10 0.1220(15) 0.0582(10) 0.1114(13) 0.0075(9) -0.0190(12) -0.0057(10)
C36F 0.068(12) 0.127(13) 0.091(11) 0.040(10) 0.009(10) 0.052(11)
C37F 0.113(13) 0.134(13) 0.110(11) 0.005(11) -0.020(10) 0.062(12)
C38F 0.167(17) 0.181(17) 0.053(10) 0.022(13) 0.021(12) 0.049(15)
C39F 0.127(15) 0.177(17) 0.111(14) 0.050(13) 0.069(13) 0.028(14)
C40F 0.113(15) 0.153(16) 0.128(14) 0.062(12) 0.056(13) 0.007(14)
Cl11 0.1072(16) 0.0943(15) 0.255(3) -0.0059(17) 0.0255(18) -0.0016(13)
C41F 0.097(16) 0.096(16) 0.19(2) 0.020(18) -0.028(18) -0.030(14)
C42F 0.103(15) 0.058(10) 0.161(16) 0.009(13) -0.034(13) 0.016(12)
C43F 0.084(13) 0.070(11) 0.135(13) 0.054(12) -0.012(12) -0.010(12)
C44F 0.075(14) 0.091(13) 0.177(16) 0.033(12) 0.001(12) -0.053(11)
C45F 0.079(14) 0.082(12) 0.193(19) 0.046(15) -0.008(15) -0.038(11)
Cl12 0.1110(16) 0.1288(19) 0.209(2) 0.0545(17) -0.0208(16) -0.0042(15)
C46F 0.030(9) 0.142(13) 0.139(15) 0.009(13) -0.026(12) -0.031(9)
C47F 0.082(15) 0.160(17) 0.187(19) -0.004(17) -0.040(15) -0.046(13)
C48F 0.112(16) 0.157(17) 0.159(18) -0.012(15) -0.049(15) 0.000(14)
C49F 0.073(11) 0.163(15) 0.171(15) -0.056(13) -0.014(11) 0.062(12)
C50F 0.045(11) 0.136(14) 0.167(14) -0.021(14) -0.039(11) 0.004(13)
Cl13 0.254(3) 0.0929(15) 0.1074(15) -0.0006(12) -0.0339(17) 0.0019(17)
C51F 0.095(14) 0.107(13) 0.095(14) -0.004(11) -0.043(12) -0.006(11)
C52F 0.097(14) 0.092(12) 0.143(16) 0.034(12) -0.082(13) -0.021(10)
C53F 0.049(12) 0.143(16) 0.150(15) 0.044(14) -0.051(12) -0.040(11)
C54F 0.068(14) 0.143(15) 0.151(15) 0.010(14) -0.079(12) -0.009(14)
C55F 0.099(13) 0.131(13) 0.124(13) -0.023(12) -0.034(11) 0.027(12)
C60F 0.029(8) 0.112(12) 0.098(11) -0.007(10) -0.006(8) 0.043(9)

loop_
_atom_type_symbol
_atom_type_description
_atom_type_scat_dispersion_real
_atom_type_scat_dispersion_imag
_atom_type_scat_source
C C 0.0033 0.0016 'International Tables Vol C Tables 4.2.6.8 and 6.1.1.4'
H H 0.0000 0.0000 'International Tables Vol C Tables 4.2.6.8 and 6.1.1.4'
N N 0.0061 0.0033 'International Tables Vol C Tables 4.2.6.8 and 6.1.1.4'
Cl Cl 0.1484 0.1585 'International Tables Vol C Tables 4.2.6.8 and 6.1.1.4'
Ni Ni 0.3393 1.1124 'International Tables Vol C Tables 4.2.6.8 and 6.1.1.4'

loop_
_geom_angle_atom_site_label_1
_geom_angle_atom_site_label_2
_geom_angle_atom_site_label_3
_geom_angle
_geom_angle_site_symmetry_3
C18E C1E C2E 115.5(18) .
C18E C1E C5E 128.5(16) .
C2E C1E C5E 108.0 .
C3E C2E C1E 108.0 .
C3E C2E C9E 121(2) .
C1E C2E C9E 118.8(19) .
C2E C3E C4E 108.0 .
C2E C3E C12E 133(3) .
C4E C3E C12E 104(2) .
C5E C4E C3E 108.0 .
C5E C4E C30E 118(2) .
C3E C4E C30E 123(3) .
C21E C5E C4E 122.1(14) .
C21E C5E C1E 122.5(14) .
C4E C5E C1E 108.0 .
C4A N1A C1A 105.1(4) .
C4A N1A Ni1 126.0(3) .
C1A N1A Ni1 128.9(4) .
C44E C6E C10E 123(2) .
C44E C6E C7E 120(2) .
C10E C6E C7E 108.0 .
C37E C7E C8E 121(2) .
C37E C7E C6E 113(3) .
C8E C7E C6E 108.0 .
C7E C8E C9E 108.0 .
C7E C8E C13E 126(2) .
C9E C8E C13E 111.3(18) .
C10E C9E C8E 108.0 .
C10E C9E C2E 122.1(15) .
C8E C9E C2E 118.0(14) .
C17E C10E C9E 114.8(16) .
C17E C10E C6E 123(2) .
C9E C10E C6E 108.0 .
C6A N2A C9A 106.4(4) .
C6A N2A Ni1 125.9(3) .
C9A N2A Ni1 127.7(3) .
C15E C11E C12E 108.0 .
C15E C11E C29E 129(3) .
C12E C11E C29E 99(3) .
C13E C12E C11E 108.0 .
C13E C12E C3E 95(2) .
C11E C12E C3E 144(2) .
C14E C13E C12E 108.0 .
C14E C13E C8E 104(2) .
C12E C13E C8E 141(2) .
C13E C14E C15E 108.0 .
C13E C14E C36E 128(2) .
C15E C14E C36E 113(2) .
C11E C15E C14E 108.0 .
C11E C15E C46E 95(2) .
C14E C15E C46E 134(2) .
C14A N3A C11A 106.5(4) .
C14A N3A Ni1 126.0(3) .
C11A N3A Ni1 127.3(3) .
C17E C16E C20E 108.0 .
C17E C16E C45E 117.3(14) .
C20E C16E C45E 124.3(15) .
C10E C17E C16E 119.3(14) .
C10E C17E C18E 124.9(13) .
C16E C17E C18E 108.0 .
C1E C18E C17E 122.7(14) .
C1E C18E C19E 115.1(14) .
C17E C18E C19E 108.0 .
C20E C19E C18E 108.0 .
C20E C19E C22E 121(2) .
C18E C19E C22E 116.0(17) .
C19E C20E C16E 108.0 .
C19E C20E C58E 120.4(15) .
C16E C20E C58E 112.6(16) .
C16A N4A C19A 104.2(4) .
C16A N4A Ni1 125.8(3) .
C19A N4A Ni1 129.8(3) .
C5E C21E C25E 121.0(16) .
C5E C21E C22E 113.2(16) .
C25E C21E C22E 108.0 .
C21E C22E C23E 108.0 .
C21E C22E C19E 125(2) .
C23E C22E C19E 113(3) .
C22E C23E C24E 108.0 .
C22E C23E C57E 127(3) .
C24E C23E C57E 110(3) .
C54E C24E C25E 123(3) .
C54E C24E C23E 121(3) .
C25E C24E C23E 108.0 .
C26E C25E C24E 130(3) .
C26E C25E C21E 115(3) .
C24E C25E C21E 108.0 .
C1B N1B C4B 104.3(4) .
C1B N1B Ni2 128.7(3) .
C4B N1B Ni2 126.9(3) .
C25E C26E C30E 124(4) .
C25E C26E C27E 106(3) .
C30E C26E C27E 108.0 .
C28E C27E C26E 108.0 .
C28E C27E C53E 112(3) .
C26E C27E C53E 129(3) .
C50E C28E C29E 123(3) .
C50E C28E C27E 124(3) .
C29E C28E C27E 108.0 .
C28E C29E C30E 108.0 .
C28E C29E C11E 119(3) .
C30E C29E C11E 128(4) .
C26E C30E C29E 108.0 .
C26E C30E C4E 115(3) .
C29E C30E C4E 120(3) .
C9B N2B C6B 106.7(4) .
C9B N2B Ni2 128.1(3) .
C6B N2B Ni2 125.3(3) .
C35E C31E C32E 108.0 .
C35E C31E C48E 124(4) .
C32E C31E C48E 118(4) .
C39E C32E C31E 115(3) .
C39E C32E C33E 121(3) .
C31E C32E C33E 108.0 .
C34E C33E C32E 108.0 .
C34E C33E C42E 116(3) .
C32E C33E C42E 118(3) .
C33E C34E C35E 108.0 .
C33E C34E C60E 124(3) .
C35E C34E C60E 114(3) .
C31E C35E C34E 108.0 .
C31E C35E C51E 112(4) .
C34E C35E C51E 133(4) .
C14B N3B C11B 105.0(4) .
C14B N3B Ni2 125.7(3) .
C11B N3B Ni2 129.0(3) .
C37E C36E C40E 108.0 .
C37E C36E C14E 120(2) .
C40E C36E C14E 120(2) .
C7E C37E C38E 132(3) .
C7E C37E C36E 116(2) .
C38E C37E C36E 108.0 .
C43E C38E C37E 109(3) .
C43E C38E C39E 141(3) .
C37E C38E C39E 108.0 .
C32E C39E C38E 111(3) .
C32E C39E C40E 129(3) .
C38E C39E C40E 108.0 .
C39E C40E C36E 108.0 .
C39E C40E C47E 117(2) .
C36E C40E C47E 113.7(19) .
C16B N4B C19B 104.3(4) .
C16B N4B Ni2 127.2(3) .
C19B N4B Ni2 128.4(3) .
C42E C41E C45E 108.0 .
C42E C41E C59E 125(2) .
C45E C41E C59E 115.9(19) .
C41E C42E C43E 108.0 .
C41E C42E C33E 117(3) .
C43E C42E C33E 124(3) .
C38E C43E C44E 122(2) .
C38E C43E C42E 104(2) .
C44E C43E C42E 108.0 .
C6E C44E C43E 121(2) .
C6E C44E C45E 115(2) .
C43E C44E C45E 108.0 .
C44E C45E C41E 108.0 .
C44E C45E C16E 121.0(14) .
C41E C45E C16E 120.5(13) .
C1P N1P C5P 118.3(5) .
C50E C46E C47E 108.0 .
C50E C46E C15E 146(2) .
C47E C46E C15E 97(2) .
C48E C47E C46E 108.0 .
C48E C47E C40E 110(2) .
C46E C47E C40E 134(2) .
C47E C48E C49E 108.0 .
C47E C48E C31E 129(3) .
C49E C48E C31E 112(3) .
C52E C49E C48E 133(3) .
C52E C49E C50E 104(3) .
C48E C49E C50E 108.0 .
C28E C50E C49E 128(3) .
C28E C50E C46E 105(3) .
C49E C50E C46E 108.0 .
C6P N2P C10P 116.8(4) .
C52E C51E C55E 108.0 .
C52E C51E C35E 132(3) .
C55E C51E C35E 106(3) .
C49E C52E C51E 105(3) .
C49E C52E C53E 132(3) .
C51E C52E C53E 108.0 .
C52E C53E C54E 108.0 .
C52E C53E C27E 118(3) .
C54E C53E C27E 120(3) .
C24E C54E C55E 126(3) .
C24E C54E C53E 112(3) .
C55E C54E C53E 108.0 .
C56E C55E C54E 115(2) .
C56E C55E C51E 127(2) .
C54E C55E C51E 108.0 .
C11P N3P C15P 117.3(5) .
C55E C56E C60E 121.5(17) .
C55E C56E C57E 119.0(14) .
C60E C56E C57E 108.0 .
C58E C57E C56E 108.0 .
C58E C57E C23E 115(2) .
C56E C57E C23E 128(2) .
C57E C58E C59E 108.0 .
C57E C58E C20E 122.2(13) .
C59E C58E C20E 122.7(13) .
C60E C59E C58E 108.0 .
C60E C59E C41E 117(2) .
C58E C59E C41E 123.1(19) .
C59E C60E C56E 108.0 .
C59E C60E C34E 121(3) .
C56E C60E C34E 119(2) .
N1A C1A C2A 111.7(4) .
N1A C1A C20A 123.7(4) .
C2A C1A C20A 123.7(4) .
C3A C2A C1A 106.7(4) .
C3A C2A H2A 126.7 .
C1A C2A H2A 126.7 .
C2A C3A C4A 107.2(4) .
C2A C3A C20P 127.4(5) 2_656
C4A C3A C20P 125.2(5) 2_656
N1A C4A C5A 124.6(4) .
N1A C4A C3A 109.4(4) .
C5A C4A C3A 124.3(5) .
C4A C5A C6A 122.0(4) .
C4A C5A H5A 119.0 .
C6A C5A H5A 119.0 .
N2A C6A C5A 125.7(4) .
N2A C6A C7A 110.9(4) .
C5A C6A C7A 122.9(5) .
C8A C7A C6A 104.7(5) .
C8A C7A C15P 127.5(5) 2_656
C6A C7A C15P 127.4(4) 2_656
C7A C8A C9A 109.1(5) .
C7A C8A H8A 125.5 .
C9A C8A H8A 125.5 .
C13A C12A C11A 108.6(4) .
C13A C12A H12A 125.7 .
C11A C12A H12A 125.7 .
C12A C13A C14A 107.3(4) .
C12A C13A C1P 127.0(4) .
C14A C13A C1P 125.7(4) .
C15A C14A N3A 126.0(4) .
C15A C14A C13A 125.1(5) .
N3A C14A C13A 108.3(4) .
C14A C15A C16A 121.4(4) .
C14A C15A H15A 119.3 .
C16A C15A H15A 119.3 .
N4A C16A C15A 126.6(4) .
N4A C16A C17A 111.8(4) .
C15A C16A C17A 120.8(5) .
C18A C17A C6P 128.0(4) .
C18A C17A C16A 104.3(4) .
C6P C17A C16A 127.7(4) .
C17A C18A C19A 107.3(4) .
C17A C18A H18A 126.3 .
C19A C18A H18A 126.3 .
C23A C22A C21A 119.3(5) .
C23A C22A H22A 120.3 .
C21A C22A H22A 120.3 .
C22A C23A C24A 118.9(5) .
C22A C23A C27A 119.4(7) .
C24A C23A C27A 121.6(7) .
C25A C24A C23A 125.0(5) .
C25A C24A H24A 117.5 .
C23A C24A H24A 117.5 .
C24A C25A C26A 114.7(6) .
C24A C25A C31A 118.6(7) .
C26A C25A C31A 125.9(7) .
C24A C25A C31C 129.5(8) .
C26A C25A C31C 114.7(8) .
C31A C25A C31C 21.1(7) .
C21A C26A C25A 122.2(5) .
C21A C26A H26A 118.9 .
C25A C26A H26A 118.9 .
C28A C27A C30A 111.1(11) .
C28A C27A C23A 114.2(7) .
C30A C27A C23A 106.1(8) .
C28A C27A C29A 113.2(9) .
C30A C27A C29A 102.2(8) .
C23A C27A C29A 109.1(9) .
C27A C28A H28A 109.5 .
C27A C28A H28B 109.5 .
H28A C28A H28B 109.5 .
C27A C28A H28C 109.5 .
H28A C28A H28C 109.5 .
H28B C28A H28C 109.5 .
C27A C29A H29A 109.5 .
C27A C29A H29B 109.5 .
H29A C29A H29B 109.5 .
C27A C29A H29C 109.5 .
H29A C29A H29C 109.5 .
H29B C29A H29C 109.5 .
C27A C30A H30A 109.5 .
C27A C30A H30B 109.5 .
H30A C30A H30B 109.5 .
C27A C30A H30C 109.5 .
H30A C30A H30C 109.5 .
H30B C30A H30C 109.5 .
C25A C31A C32A 112.1(9) .
C25A C31A C34A 113.0(8) .
C32A C31A C34A 108.0(8) .
C25A C31A C33A 106.6(8) .
C32A C31A C33A 111.1(9) .
C34A C31A C33A 105.8(10) .
C31A C32A H32A 109.5 .
C31A C32A H32B 109.5 .
H32A C32A H32B 109.5 .
C31A C32A H32C 109.5 .
H32A C32A H32C 109.5 .
H32B C32A H32C 109.5 .
C31A C33A H33A 109.5 .
C31A C33A H33B 109.5 .
H33A C33A H33B 109.5 .
C31A C33A H33C 109.5 .
H33A C33A H33C 109.5 .
H33B C33A H33C 109.5 .
C31A C34A H34A 109.5 .
C31A C34A H34B 109.5 .
H34A C34A H34B 109.5 .
C31A C34A H34C 109.5 .
H34A C34A H34C 109.5 .
H34B C34A H34C 109.5 .
C32C C31C C34C 109.8(12) .
C32C C31C C33C 109.6(13) .
C34C C31C C33C 108.7(13) .
C32C C31C C25A 111.3(11) .
C34C C31C C25A 112.2(12) .
C33C C31C C25A 105.0(11) .
C31C C32C H32D 109.5 .
C31C C32C H32E 109.5 .
H32D C32C H32E 109.5 .
C31C C32C H32F 109.5 .
H32D C32C H32F 109.5 .
H32E C32C H32F 109.5 .
C31C C33C H33D 109.5 .
C31C C33C H33E 109.5 .
H33D C33C H33E 109.5 .
C31C C33C H33F 109.5 .
H33D C33C H33F 109.5 .
H33E C33C H33F 109.5 .
C31C C34C H34D 109.5 .
C31C C34C H34E 109.5 .
H34D C34C H34E 109.5 .
C31C C34C H34F 109.5 .
H34D C34C H34F 109.5 .
H34E C34C H34F 109.5 .
C36A C35A C40A 121.3(4) .
C36A C35A C20A 120.4(4) .
C40A C35A C20A 118.2(4) .
C35A C36A C37A 120.5(5) .
C35A C36A H36A 119.7 .
C37A C36A H36A 119.7 .
C36A C37A C38A 118.5(5) .
C36A C37A C41A 125.6(6) .
C38A C37A C41A 114.4(6) .
C36A C37A C41C 114.8(7) .
C38A C37A C41C 125.9(7) .
C41A C37A C41C 23.8(6) .
C37A C38A C39A 122.5(5) .
C37A C38A H38A 118.7 .
C39A C38A H38A 118.7 .
C40A C39A C38A 117.6(5) .
C40A C39A C45A 120.1(6) .
C38A C39A C45A 122.3(6) .
C39A C40A C35A 119.5(5) .
C39A C40A H40A 120.2 .
C35A C40A H40A 120.2 .
C37A C41A C43A 113.3(9) .
C37A C41A C42A 110.4(8) .
C43A C41A C42A 106.3(9) .
C37A C41A C44A 110.9(8) .
C43A C41A C44A 108.0(8) .
C42A C41A C44A 107.6(10) .
C41A C42A H42A 109.5 .
C41A C42A H42B 109.5 .
H42A C42A H42B 109.5 .
C41A C42A H42C 109.5 .
H42A C42A H42C 109.5 .
H42B C42A H42C 109.5 .
C41A C43A H43A 109.5 .
C41A C43A H43B 109.5 .
H43A C43A H43B 109.5 .
C41A C43A H43C 109.5 .
H43A C43A H43C 109.5 .
H43B C43A H43C 109.5 .
C41A C44A H44A 109.5 .
C41A C44A H44B 109.5 .
H44A C44A H44B 109.5 .
C41A C44A H44C 109.5 .
H44A C44A H44C 109.5 .
H44B C44A H44C 109.5 .
C43C C41C C44C 113.6(13) .
C43C C41C C42C 109.1(11) .
C44C C41C C42C 111.1(13) .
C43C C41C C37A 103.6(10) .
C44C C41C C37A 108.3(12) .
C42C C41C C37A 110.9(10) .
C41C C42C H42D 109.5 .
C41C C42C H42E 109.5 .
H42D C42C H42E 109.5 .
C41C C42C H42F 109.5 .
H42D C42C H42F 109.5 .
H42E C42C H42F 109.5 .
C41C C43C H43D 109.5 .
C41C C43C H43E 109.5 .
H43D C43C H43E 109.5 .
C41C C43C H43F 109.5 .
H43D C43C H43F 109.5 .
H43E C43C H43F 109.5 .
C41C C44C H44D 109.5 .
C41C C44C H44E 109.5 .
H44D C44C H44E 109.5 .
C41C C44C H44F 109.5 .
H44D C44C H44F 109.5 .
H44E C44C H44F 109.5 .
C48A C45A C47A 109.9(7) .
C48A C45A C46A 109.2(6) .
C47A C45A C46A 111.2(6) .
C48A C45A C39A 105.4(5) .
C47A C45A C39A 109.7(5) .
C46A C45A C39A 111.2(7) .
C45A C46A H46A 109.5 .
C45A C46A H46B 109.5 .
H46A C46A H46B 109.5 .
C45A C46A H46C 109.5 .
H46A C46A H46C 109.5 .
H46B C46A H46C 109.5 .
C45A C47A H47A 109.5 .
C45A C47A H47B 109.5 .
H47A C47A H47B 109.5 .
C45A C47A H47C 109.5 .
H47A C47A H47C 109.5 .
H47B C47A H47C 109.5 .
C45A C48A H48A 109.5 .
C45A C48A H48B 109.5 .
H48A C48A H48B 109.5 .
C45A C48A H48C 109.5 .
H48A C48A H48C 109.5 .
H48B C48A H48C 109.5 .
N1B C1B C20B 124.3(4) .
N1B C1B C2B 111.2(4) .
C20B C1B C2B 123.5(4) .
C3B C2B C1B 107.5(4) .
C3B C2B H2B 126.2 .
C1B C2B H2B 126.2 .
C2B C3B C4B 105.9(4) .
C2B C3B C10P 127.2(5) .
C4B C3B C10P 126.8(5) .
C5B C4B N1B 123.0(4) .
C5B C4B C3B 124.5(5) .
N1B C4B C3B 111.0(4) .
C6B C5B C4B 123.5(4) .
C6B C5B H5B 118.3 .
C4B C5B H5B 118.3 .
C5B C6B N2B 125.4(4) .
C5B C6B C7B 125.3(5) .
N2B C6B C7B 109.0(4) .
C8B C7B C6B 106.9(5) .
C8B C7B C5P 127.4(5) .
C6B C7B C5P 125.6(4) .
C7B C8B C9B 107.8(5) .
C7B C8B H8B 126.1 .
C9B C8B H8B 126.1 .
N2B C9B C10B 126.3(5) .
N2B C9B C8B 109.5(4) .
C10B C9B C8B 123.2(5) .
C11B C10B C9B 120.1(4) .
C11B C10B C21B 121.6(4) .
C9B C10B C21B 118.2(5) .
C10B C11B N3B 124.1(5) .
C10B C11B C12B 125.4(4) .
N3B C11B C12B 110.3(4) .
C13B C12B C11B 108.4(4) .
C13B C12B H12B 125.8 .
C11B C12B H12B 125.8 .
C12B C13B C14B 107.2(4) .
C12B C13B C11P 126.1(4) .
C14B C13B C11P 126.7(4) .
C15B C14B N3B 125.9(4) .
C15B C14B C13B 124.6(5) .
N3B C14B C13B 108.8(4) .
C14B C15B C16B 123.1(4) .
C14B C15B H15B 118.4 .
C16B C15B H15B 118.4 .
N4B C16B C15B 123.8(4) .
N4B C16B C17B 111.9(4) .
C15B C16B C17B 123.4(5) .
C18B C17B C16B 105.0(4) .
C18B C17B C16P 128.0(4) .
C16B C17B C16P 127.0(4) .
C17B C18B C19B 107.6(4) .
C17B C18B H18B 126.2 .
C19B C18B H18B 126.2 .
N4B C19B C20B 123.7(4) .
N4B C19B C18B 111.1(4) .
C20B C19B C18B 125.1(4) .
C1B C20B C19B 121.8(4) .
C1B C20B C35B 117.1(4) .
C19B C20B C35B 121.0(4) .
C26B C21B C22B 119.9(5) .
C26B C21B C10B 120.4(5) .
C22B C21B C10B 119.5(5) .
C23B C22B C21B 120.1(6) .
C23B C22B H22B 119.9 .
C21B C22B H22B 119.9 .
C22B C23B C24B 119.6(5) .
C22B C23B C27B 120.3(7) .
C24B C23B C27B 120.1(7) .
C23B C24B C25B 122.9(5) .
C23B C24B H24B 118.6 .
C25B C24B H24B 118.6 .
C24B C25B C26B 116.1(6) .
C24B C25B C31B 117.0(8) .
C26B C25B C31B 126.1(8) .
C24B C25B C31D 128.5(8) .
C26B C25B C31D 114.5(8) .
C31B C25B C31D 21.5(8) .
C21B C26B C25B 121.4(5) .
C21B C26B H26B 119.3 .
C25B C26B H26B 119.3 .
C28B C27B C30B 114.4(9) .
C28B C27B C23B 115.1(7) .
C30B C27B C23B 109.6(9) .
C28B C27B C29B 108.2(11) .
C30B C27B C29B 101.6(8) .
C23B C27B C29B 106.8(8) .
C27B C28B H28D 109.5 .
C27B C28B H28E 109.5 .
H28D C28B H28E 109.5 .
C27B C28B H28F 109.5 .
H28D C28B H28F 109.5 .
H28E C28B H28F 109.5 .
C27B C29B H29D 109.5 .
C27B C29B H29E 109.5 .
H29D C29B H29E 109.5 .
C27B C29B H29F 109.5 .
H29D C29B H29F 109.5 .
H29E C29B H29F 109.5 .
C27B C30B H30D 109.5 .
C27B C30B H30E 109.5 .
H30D C30B H30E 109.5 .
C27B C30B H30F 109.5 .
H30D C30B H30F 109.5 .
H30E C30B H30F 109.5 .
C25B C31B C33B 112.2(11) .
C25B C31B C34B 110.1(11) .
C33B C31B C34B 110.0(11) .
C25B C31B C32B 102.5(11) .
C33B C31B C32B 115.2(13) .
C34B C31B C32B 106.5(12) .
C31B C32B H32G 109.5 .
C31B C32B H32H 109.5 .
H32G C32B H32H 109.5 .
C31B C32B H32I 109.5 .
H32G C32B H32I 109.5 .
H32H C32B H32I 109.5 .
C31B C33B H33G 109.5 .
C31B C33B H33H 109.5 .
H33G C33B H33H 109.5 .
C31B C33B H33I 109.5 .
H33G C33B H33I 109.5 .
H33H C33B H33I 109.5 .
C31B C34B H34G 109.5 .
C31B C34B H34H 109.5 .
H34G C34B H34H 109.5 .
C31B C34B H34I 109.5 .
H34G C34B H34I 109.5 .
H34H C34B H34I 109.5 .
C34D C31D C32D 104.1(14) .
C34D C31D C33D 104.5(14) .
C32D C31D C33D 103.7(14) .
C34D C31D C25B 112.4(14) .
C32D C31D C25B 112.9(12) .
C33D C31D C25B 117.9(12) .
C31D C32D H32J 109.5 .
C31D C32D H32K 109.5 .
H32J C32D H32K 109.5 .
C31D C32D H32L 109.5 .
H32J C32D H32L 109.5 .
H32K C32D H32L 109.5 .
C31D C33D H33J 109.5 .
C31D C33D H33K 109.5 .
H33J C33D H33K 109.5 .
C31D C33D H33L 109.5 .
H33J C33D H33L 109.5 .
H33K C33D H33L 109.5 .
C31D C34D H34J 109.5 .
C31D C34D H34K 109.5 .
H34J C34D H34K 109.5 .
C31D C34D H34L 109.5 .
H34J C34D H34L 109.5 .
H34K C34D H34L 109.5 .
C40B C35B C36B 121.1(4) .
C40B C35B C20B 120.9(4) .
C36B C35B C20B 117.9(5) .
C37B C36B C35B 119.2(5) .
C37B C36B H36B 120.4 .
C35B C36B H36B 120.4 .
C36B C37B C38B 117.5(5) .
C36B C37B C41B 121.2(6) .
C38B C37B C41B 121.3(6) .
C39B C38B C37B 123.8(5) .
C39B C38B H38B 118.1 .
C37B C38B H38B 118.1 .
C40B C39B C38B 116.4(5) .
C40B C39B C45B 127.0(7) .
C38B C39B C45B 114.5(6) .
C40B C39B C45D 114.3(7) .
C38B C39B C45D 128.7(7) .
C45B C39B C45D 25.0(6) .
C35B C40B C39B 121.9(5) .
C35B C40B H40B 119.0 .
C39B C40B H40B 119.0 .
C43B C41B C42B 111.9(6) .
C43B C41B C37B 113.3(7) .
C42B C41B C37B 108.4(5) .
C43B C41B C44B 110.0(6) .
C42B C41B C44B 109.2(7) .
C37B C41B C44B 103.6(5) .
C41B C42B H42G 109.5 .
C41B C42B H42H 109.5 .
H42G C42B H42H 109.5 .
C41B C42B H42I 109.5 .
H42G C42B H42I 109.5 .
H42H C42B H42I 109.5 .
C41B C43B H43G 109.5 .
C41B C43B H43H 109.5 .
H43G C43B H43H 109.5 .
C41B C43B H43I 109.5 .
H43G C43B H43I 109.5 .
H43H C43B H43I 109.5 .
C41B C44B H44G 109.5 .
C41B C44B H44H 109.5 .
H44G C44B H44H 109.5 .
C41B C44B H44I 109.5 .
H44G C44B H44I 109.5 .
H44H C44B H44I 109.5 .
C39B C45B C47B 106.5(10) .
C39B C45B C46B 115.1(10) .
C47B C45B C46B 108.0(12) .
C39B C45B C48B 112.1(10) .
C47B C45B C48B 106.4(13) .
C46B C45B C48B 108.3(10) .
C45B C46B H46D 109.5 .
C45B C46B H46E 109.5 .
H46D C46B H46E 109.5 .
C45B C46B H46F 109.5 .
H46D C46B H46F 109.5 .
H46E C46B H46F 109.5 .
C45B C47B H47D 109.5 .
C45B C47B H47E 109.5 .
H47D C47B H47E 109.5 .
C45B C47B H47F 109.5 .
H47D C47B H47F 109.5 .
H47E C47B H47F 109.5 .
C45B C48B H48D 109.5 .
C45B C48B H48E 109.5 .
H48D C48B H48E 109.5 .
C45B C48B H48F 109.5 .
H48D C48B H48F 109.5 .
H48E C48B H48F 109.5 .
C47D C45D C48D 113.2(15) .
C47D C45D C46D 106.2(11) .
C48D C45D C46D 106.0(14) .
C47D C45D C39B 102.3(11) .
C48D C45D C39B 116.4(14) .
C46D C45D C39B 112.4(9) .
C45D C46D H46G 109.5 .
C45D C46D H46H 109.5 .
H46G C46D H46H 109.5 .
C45D C46D H46I 109.5 .
H46G C46D H46I 109.5 .
H46H C46D H46I 109.5 .
C45D C47D H47G 109.5 .
C45D C47D H47H 109.5 .
H47G C47D H47H 109.5 .
C45D C47D H47I 109.5 .
H47G C47D H47I 109.5 .
H47H C47D H47I 109.5 .
C45D C48D H48G 109.5 .
C45D C48D H48H 109.5 .
H48G C48D H48H 109.5 .
C45D C48D H48I 109.5 .
H48G C48D H48I 109.5 .
H48H C48D H48I 109.5 .
N1P C1P C2P 123.2(5) .
N1P C1P C13A 116.1(5) .
C2P C1P C13A 120.5(5) .
C3P C2P C1P 117.7(5) .
C3P C2P H2P 121.2 .
C1P C2P H2P 121.2 .
C4P C3P C2P 120.1(6) .
C4P C3P H3P 120.0 .
C2P C3P H3P 120.0 .
C3P C4P C5P 119.1(5) .
C3P C4P H4P 120.4 .
C5P C4P H4P 120.4 .
N1P C5P C4P 121.5(5) .
N1P C5P C7B 117.1(6) .
C4P C5P C7B 121.2(5) .
N2P C6P C7P 122.5(5) .
N2P C6P C17A 115.3(5) .
C7P C6P C17A 121.9(5) .
C8P C7P C6P 118.5(5) .
C8P C7P H7P 120.8 .
C6P C7P H7P 120.8 .
C9P C8P C7P 118.9(5) .
C9P C8P H8P 120.5 .
C7P C8P H8P 120.5 .
C10P C9P C8P 119.9(5) .
C10P C9P H9P 120.1 .
C8P C9P H9P 120.1 .
C9P C10P N2P 123.3(5) .
C9P C10P C3B 122.6(5) .
N2P C10P C3B 114.0(5) .
N3P C11P C12P 124.1(5) .
N3P C11P C13B 115.3(5) .
C12P C11P C13B 120.3(5) .
C13P C12P C11P 117.1(5) .
C13P C12P H12P 121.4 .
C11P C12P H12P 121.4 .
C14P C13P C12P 120.1(5) .
C14P C13P H13P 119.9 .
C12P C13P H13P 119.9 .
C13P C14P C15P 118.7(5) .
C13P C14P H14P 120.7 .
C15P C14P H14P 120.7 .
N4P C16P C17P 123.5(5) .
N4P C16P C17B 114.3(5) .
C17P C16P C17B 121.9(5) .
C18P C17P C16P 118.1(5) .
C18P C17P H17P 120.9 .
C16P C17P H17P 120.9 .
C17P C18P C19P 119.1(5) .
C17P C18P H18P 120.4 .
C19P C18P H18P 120.4 .
C20P C19P C18P 119.2(5) .
C20P C19P H19P 120.4 .
C18P C19P H19P 120.4 .
N2A Ni1 N4A 179.05(17) .
N2A Ni1 N3A 88.92(17) .
N4A Ni1 N3A 91.81(14) .
N2A Ni1 N1A 90.83(15) .
N4A Ni1 N1A 88.43(16) .
N3A Ni1 N1A 179.49(16) .
N1B Ni2 N2B 90.88(15) .
N1B Ni2 N3B 179.28(16) .
N2B Ni2 N3B 88.47(16) .
N1B Ni2 N4B 88.88(16) .
N2B Ni2 N4B 178.99(15) .
N3B Ni2 N4B 91.77(14) .
C11G C1G C2G 115.5(18) .
C11G C1G C5G 125.8(17) .
C2G C1G C5G 108.0 .
C7G C2G C3G 121(2) .
C7G C2G C1G 125(2) .
C3G C2G C1G 108.0 .
C27G C3G C2G 123(2) .
C27G C3G C4G 118(2) .
C2G C3G C4G 108.0 .
C5G C4G C3G 108.0 .
C5G C4G C32G 115.7(19) .
C3G C4G C32G 122(2) .
C18G C5G C4G 127.2(19) .
C18G C5G C1G 113(2) .
C4G C5G C1G 108.0 .
C16P N4P C20P 116.9(4) .
C12G C6G C7G 114.9(17) .
C12G C6G C10G 117.8(18) .
C7G C6G C10G 108.0 .
C2G C7G C6G 119.6(18) .
C2G C7G C8G 113.9(19) .
C6G C7G C8G 108.0 .
C26G C8G C9G 118(2) .
C26G C8G C7G 125(2) .
C9G C8G C7G 108.0 .
C8G C9G C10G 108.0 .
C8G C9G C60G 121(2) .
C10G C9G C60G 122(2) .
C9G C10G C6G 108.0 .
C9G C10G C38G 108.2(18) .
C6G C10G C38G 130.3(18) .
C9A C10A C11A 120.2(4) .
C9A C10A C21A 119.0(5) .
C11A C10A C21A 120.7(5) .
C1G C11G C12G 119.3(14) .
C1G C11G C15G 120.3(14) .
C12G C11G C15G 108.0 .
C6G C12G C11G 124.9(16) .
C6G C12G C13G 119.9(16) .
C11G C12G C13G 108.0 .
C14G C13G C12G 108.0 .
C14G C13G C37G 120.4(14) .
C12G C13G C37G 118.6(16) .
C13G C14G C15G 108.0 .
C13G C14G C22G 118.4(15) .
C15G C14G C22G 119.5(15) .
C11G C15G C14G 108.0 .
C11G C15G C17G 115.7(12) .
C14G C15G C17G 124.2(13) .
C10A C11A N3A 125.3(5) .
C10A C11A C12A 125.3(5) .
N3A C11A C12A 109.2(5) .
C17G C16G C20G 108.0 .
C17G C16G C23G 117.6(15) .
C20G C16G C23G 124.3(15) .
C18G C17G C16G 108.0 .
C18G C17G C15G 120.5(14) .
C16G C17G C15G 118.7(14) .
C5G C18G C19G 111.7(17) .
C5G C18G C17G 123.7(19) .
C19G C18G C17G 108.0 .
C33G C19G C18G 126.5(18) .
C33G C19G C20G 112.9(19) .
C18G C19G C20G 108.0 .
C19G C20G C16G 108.0 .
C19G C20G C47G 136.6(14) .
C16G C20G C47G 106.0(15) .
Cl10 C4S Cl11 115.9(4) .
Cl10 C4S Cl12 111.7(5) .
Cl11 C4S Cl12 108.7(4) .
C36G C21G C22G 116(2) .
C36G C21G C25G 125(2) .
C22G C21G C25G 108.0 .
C21G C22G C23G 108.0 .
C21G C22G C14G 123.1(19) .
C23G C22G C14G 118(2) .
C22G C23G C24G 108.0 .
C22G C23G C16G 122.0(17) .
C24G C23G C16G 116.7(18) .
C46G C24G C25G 117(2) .
C46G C24G C23G 125(2) .
C25G C24G C23G 108.0 .
C24G C25G C21G 108.0 .
C24G C25G C43G 118(2) .
C21G C25G C43G 119(2) .
Cl14 C5S Cl13 116.3(4) .
Cl14 C5S Cl15 110.7(5) .
Cl13 C5S Cl15 108.9(4) .
C8G C26G C30G 120(2) .
C8G C26G C27G 119(2) .
C30G C26G C27G 108.0 .
C3G C27G C28G 124(2) .
C3G C27G C26G 116(2) .
C28G C27G C26G 108.0 .
C27G C28G C29G 108.0 .
C27G C28G C31G 114.7(19) .
C29G C28G C31G 127.3(19) .
C30G C29G C28G 108.0 .
C30G C29G C53G 126.8(16) .
C28G C29G C53G 112.9(17) .
C56G C30G C26G 125(2) .
C56G C30G C29G 114(2) .
C26G C30G C29G 108.0 .
C32G C31G C35G 110(2) .
C32G C31G C28G 120(2) .
C35G C31G C28G 112(2) .
C31G C32G C33G 110(2) .
C31G C32G C4G 119(3) .
C33G C32G C4G 122(2) .
C32G C33G C19G 117(3) .
C32G C33G C34G 111(2) .
C19G C33G C34G 117(2) .
C48G C34G C35G 126.8(18) .
C48G C34G C33G 119.5(19) .
C35G C34G C33G 97.9(19) .
C54G C35G C31G 124(2) .
C54G C35G C34G 116(2) .
C31G C35G C34G 110(2) .
C10A C9A N2A 126.8(5) .
C10A C9A C8A 123.6(5) .
N2A C9A C8A 108.8(4) .
C21G C36G C40G 111.7(17) .
C21G C36G C37G 128.3(17) .
C40G C36G C37G 108.0 .
C38G C37G C36G 108.0 .
C38G C37G C13G 127.2(17) .
C36G C37G C13G 113.8(16) .
C37G C38G C39G 108.0 .
C37G C38G C10G 104.9(17) .
C39G C38G C10G 135.0(16) .
C59G C39G C38G 104.6(18) .
C59G C39G C40G 130.4(19) .
C38G C39G C40G 108.0 .
C36G C40G C39G 108.0 .
C36G C40G C42G 129.9(16) .
C39G C40G C42G 106.2(15) .
C1A C20A C19A 121.9(4) .
C1A C20A C35A 116.3(4) .
C19A C20A C35A 121.6(4) .
C42G C41G C45G 108.0 .
C42G C41G C58G 109(2) .
C45G C41G C58G 123(2) .
C41G C42G C43G 108.0 .
C41G C42G C40G 131.7(17) .
C43G C42G C40G 110.7(17) .
C44G C43G C42G 108.0 .
C44G C43G C25G 122(2) .
C42G C43G C25G 122(2) .
C50G C44G C43G 113(2) .
C50G C44G C45G 128(2) .
C43G C44G C45G 108.0 .
C51G C45G C41G 121.6(19) .
C51G C45G C44G 115(2) .
C41G C45G C44G 108.0 .
C26A C21A C22A 119.7(5) .
C26A C21A C10A 120.6(5) .
C22A C21A C10A 119.5(5) .
C24G C46G C50G 124(2) .
C24G C46G C47G 116(2) .
C50G C46G C47G 108.0 .
C48G C47G C46G 108.0 .
C48G C47G C20G 104.9(14) .
C46G C47G C20G 130.5(15) .
C34G C48G C49G 112.0(16) .
C34G C48G C47G 128.9(15) .
C49G C48G C47G 108.0 .
C55G C49G C48G 124.9(15) .
C55G C49G C50G 117.4(16) .
C48G C49G C50G 108.0 .
C44G C50G C49G 116.8(19) .
C44G C50G C46G 126.1(19) .
C49G C50G C46G 108.0 .
N4A C19A C18A 112.3(4) .
N4A C19A C20A 122.9(4) .
C18A C19A C20A 124.8(4) .
C45G C51G C55G 123.3(19) .
C45G C51G C52G 118.9(18) .
C55G C51G C52G 108.0 .
C53G C52G C51G 108.0 .
C53G C52G C57G 114.4(18) .
C51G C52G C57G 122.3(17) .
C52G C53G C54G 108.0 .
C52G C53G C29G 116.4(15) .
C54G C53G C29G 122.2(13) .
C35G C54G C55G 119.8(17) .
C35G C54G C53G 121.9(16) .
C55G C54G C53G 108.0 .
C49G C55G C51G 119.3(15) .
C49G C55G C54G 120.0(14) .
C51G C55G C54G 108.0 .
N4P C20P C19P 122.9(5) .
N4P C20P C3A 115.2(5) 2_656
C19P C20P C3A 121.7(5) 2_656
C30G C56G C57G 124(2) .
C30G C56G C60G 116(2) .
C57G C56G C60G 108.0 .
C58G C57G C56G 108.0 .
C58G C57G C52G 116.2(19) .
C56G C57G C52G 124.6(19) .
C57G C58G C59G 108.0 .
C57G C58G C41G 116(2) .
C59G C58G C41G 128(2) .
C39G C59G C60G 131(2) .
C39G C59G C58G 113(2) .
C60G C59G C58G 108.0 .
C59G C60G C56G 108.0 .
C59G C60G C9G 119(2) .
C56G C60G C9G 120(2) .
N3P C15P C14P 122.6(5) .
N3P C15P C7A 116.5(5) 2_656
C14P C15P C7A 120.5(5) 2_656
C7F C1F C2F 124.1(17) .
C7F C1F C5F 115.8(16) .
C2F C1F C5F 108.0 .
C50F C2F C3F 123.3(18) .
C50F C2F C1F 116.2(19) .
C3F C2F C1F 108.0 .
C2F C3F C4F 108.0 .
C2F C3F C22F 121.6(17) .
C4F C3F C22F 113.6(18) .
C5F C4F C3F 108.0 .
C5F C4F C16F 122.2(14) .
C3F C4F C16F 116.9(16) .
C4F C5F C1F 108.0 .
C4F C5F C12F 123.8(15) .
C1F C5F C12F 118.8(16) .
C33F C56F C60F 117(2) .
C33F C56F C57F 123(2) .
C60F C56F C57F 111.6(19) .
C46F C6F C7F 126(2) .
C46F C6F C10F 117(2) .
C7F C6F C10F 108.0 .
C1F C7F C6F 113.9(18) .
C1F C7F C8F 128.9(18) .
C6F C7F C8F 108.0 .
C11F C8F C9F 122.1(19) .
C11F C8F C7F 116.9(19) .
C9F C8F C7F 108.0 .
C10F C9F C8F 108.0 .
C10F C9F C39F 121.7(19) .
C8F C9F C39F 114.0(18) .
C45F C10F C9F 117(2) .
C45F C10F C6F 124(2) .
C9F C10F C6F 108.0 .
C56F C57F C58F 109(2) .
C56F C57F C43F 121(2) .
C58F C57F C43F 111(2) .
C8F C11F C15F 120.0(19) .
C8F C11F C12F 119(2) .
C15F C11F C12F 108.0 .
C13F C12F C11F 108.0 .
C13F C12F C5F 116.4(15) .
C11F C12F C5F 120.0(17) .
C14F C13F C12F 108.0 .
C14F C13F C20F 118.7(13) .
C12F C13F C20F 119.9(14) .
C51F C14F C13F 121.7(16) .
C51F C14F C15F 121.5(16) .
C13F C14F C15F 108.0 .
C38F C15F C11F 123.8(19) .
C38F C15F C14F 118.1(17) .
C11F C15F C14F 108.0 .
C36F C58F C57F 126(2) .
C36F C58F C59F 115.9(18) .
C57F C58F C59F 109.3(17) .
C20F C16F C17F 108.0 .
C20F C16F C4F 114.2(16) .
C17F C16F C4F 124.6(15) .
C23F C17F C18F 125(2) .
C23F C17F C16F 117(2) .
C18F C17F C16F 108.0 .
C27F C18F C19F 117(2) .
C27F C18F C17F 125(2) .
C19F C18F C17F 108.0 .
C18F C19F C20F 108.0 .
C18F C19F C52F 119.3(17) .
C20F C19F C52F 119.6(17) .
C19F C20F C16F 108.0 .
C19F C20F C13F 116.0(15) .
C16F C20F C13F 123.3(15) .
C54F C59F C58F 120.1(19) .
C54F C59F C60F 122.6(18) .
C58F C59F C60F 102.3(15) .
C22F C21F C25F 108.0 .
C22F C21F C49F 113.3(19) .
C25F C21F C49F 132.5(18) .
C23F C22F C21F 108.0 .
C23F C22F C3F 126.0(19) .
C21F C22F C3F 118.5(19) .
C17F C23F C24F 116(2) .
C17F C23F C22F 120(2) .
C24F C23F C22F 108.0 .
C26F C24F C23F 112.4(19) .
C26F C24F C25F 119(2) .
C23F C24F C25F 108.0 .
C35F C25F C24F 128(2) .
C35F C25F C21F 113(2) .
C24F C25F C21F 108.0 .
C24F C26F C27F 129.9(19) .
C24F C26F C30F 116.3(19) .
C27F C26F C30F 108.0 .
C18F C27F C28F 130(2) .
C18F C27F C26F 111(2) .
C28F C27F C26F 108.0 .
C27F C28F C29F 108.0 .
C27F C28F C53F 115.7(17) .
C29F C28F C53F 117.9(16) .
C30F C29F C28F 108.0 .
C30F C29F C60F 116.0(16) .
C28F C29F C60F 120.7(15) .
C29F C30F C26F 108.0 .
C29F C30F C34F 120.7(16) .
C26F C30F C34F 120.0(16) .
C35F C31F C32F 108.0 .
C35F C31F C48F 122.4(18) .
C32F C31F C48F 119.6(18) .
C33F C32F C31F 108.0 .
C33F C32F C42F 122.1(17) .
C31F C32F C42F 120.2(16) .
C56F C33F C34F 124.4(17) .
C56F C33F C32F 116.8(17) .
C34F C33F C32F 108.0 .
C33F C34F C35F 108.0 .
C33F C34F C30F 116.8(16) .
C35F C34F C30F 120.3(15) .
C25F C35F C31F 123.5(18) .
C25F C35F C34F 115.4(18) .
C31F C35F C34F 108.0 .
C58F C36F C40F 118.7(17) .
C58F C36F C37F 119.0(16) .
C40F C36F C37F 108.0 .
C55F C37F C38F 111.6(18) .
C55F C37F C36F 128.5(18) .
C38F C37F C36F 108.0 .
C15F C38F C39F 115(2) .
C15F C38F C37F 125.3(17) .
C39F C38F C37F 108.0 .
C40F C39F C38F 108.0 .
C40F C39F C9F 117(2) .
C38F C39F C9F 125(2) .
C39F C40F C36F 108.0 .
C39F C40F C44F 120.3(19) .
C36F C40F C44F 122.0(17) .
C47F C41F C42F 118(2) .
C47F C41F C45F 124(3) .
C42F C41F C45F 108.0 .
C43F C42F C41F 108.0 .
C43F C42F C32F 121(2) .
C41F C42F C32F 119.1(19) .
C42F C43F C44F 108.0 .
C42F C43F C57F 115(2) .
C44F C43F C57F 125(2) .
C45F C44F C43F 108.0 .
C45F C44F C40F 118(2) .
C43F C44F C40F 116.4(17) .
C10F C45F C44F 124(3) .
C10F C45F C41F 114(3) .
C44F C45F C41F 108.0 .
C6F C46F C47F 126(2) .
C6F C46F C50F 116(2) .
C47F C46F C50F 108.0 .
C41F C47F C46F 115(2) .
C41F C47F C48F 127(2) .
C46F C47F C48F 108.0 .
C49F C48F C47F 108.0 .
C49F C48F C31F 121.3(18) .
C47F C48F C31F 115.4(17) .
C50F C49F C48F 108.0 .
C50F C49F C21F 124.0(18) .
C48F C49F C21F 107.4(17) .
C2F C50F C49F 117.0(19) .
C2F C50F C46F 123(2) .
C49F C50F C46F 108.0 .
C14F C51F C52F 120.4(16) .
C14F C51F C55F 117.1(17) .
C52F C51F C55F 108.0 .
C51F C52F C53F 108.0 .
C51F C52F C19F 122.9(17) .
C53F C52F C19F 120.4(17) .
C54F C53F C52F 108.0 .
C54F C53F C28F 129.3(18) .
C52F C53F C28F 116.5(18) .
C59F C54F C53F 114.2(17) .
C59F C54F C55F 125.9(17) .
C53F C54F C55F 108.0 .
C37F C55F C54F 110.2(18) .
C37F C55F C51F 125.8(17) .
C54F C55F C51F 108.0 .
C56F C60F C29F 124.9(18) .
C56F C60F C59F 107.2(17) .
C29F C60F C59F 114.6(17) .

loop_
_geom_bond_atom_site_label_1
_geom_bond_atom_site_label_2
_geom_bond_distance
_geom_bond_site_symmetry_2
C1E C18E 1.32(2) .
C1E C2E 1.4200 .
C1E C5E 1.4200 .
C2E C3E 1.4200 .
C2E C9E 1.427(10) .
C3E C4E 1.4200 .
C3E C12E 1.53(3) .
C4E C5E 1.4200 .
C4E C30E 1.45(2) .
C5E C21E 1.33(2) .
N1A C4A 1.363(5) .
N1A C1A 1.368(5) .
N1A Ni1 1.924(4) .
C6E C44E 1.33(3) .
C6E C10E 1.4200 .
C6E C7E 1.4200 .
C7E C37E 1.34(3) .
C7E C8E 1.4200 .
C8E C9E 1.4200 .
C8E C13E 1.56(2) .
C9E C10E 1.4200 .
C10E C17E 1.27(2) .
N2A C6A 1.367(6) .
N2A C9A 1.374(5) .
N2A Ni1 1.900(4) .
C11E C15E 1.4200 .
C11E C12E 1.4200 .
C11E C29E 1.48(3) .
C12E C13E 1.4200 .
C13E C14E 1.4200 .
C14E C15E 1.4200 .
C14E C36E 1.43(2) .
C15E C46E 1.52(2) .
N3A C14A 1.381(5) .
N3A C11A 1.393(5) .
N3A Ni1 1.920(3) .
C16E C17E 1.4200 .
C16E C20E 1.4200 .
C16E C45E 1.47(2) .
C17E C18E 1.4200 .
C18E C19E 1.4200 .
C19E C20E 1.4200 .
C19E C22E 1.52(2) .
C20E C58E 1.46(2) .
N4A C16A 1.350(5) .
N4A C19A 1.377(5) .
N4A Ni1 1.913(3) .
C21E C25E 1.4200 .
C21E C22E 1.4200 .
C22E C23E 1.4200 .
C23E C24E 1.4200 .
C23E C57E 1.48(2) .
C24E C54E 1.43(2) .
C24E C25E 1.4200 .
C25E C26E 1.38(2) .
N1B C1B 1.375(5) .
N1B C4B 1.381(5) .
N1B Ni2 1.908(4) .
C26E C30E 1.4200 .
C26E C27E 1.4200 .
C27E C28E 1.4200 .
C27E C53E 1.49(2) .
C28E C50E 1.40(2) .
C28E C29E 1.4200 .
C29E C30E 1.4200 .
N2B C9B 1.353(5) .
N2B C6B 1.378(5) .
N2B Ni2 1.909(4) .
C31E C35E 1.4200 .
C31E C32E 1.4200 .
C31E C48E 1.43(2) .
C32E C39E 1.38(2) .
C32E C33E 1.4200 .
C33E C34E 1.4200 .
C33E C42E 1.54(2) .
C34E C35E 1.4200 .
C34E C60E 1.41(2) .
C35E C51E 1.44(2) .
N3B C14B 1.379(5) .
N3B C11B 1.386(5) .
N3B Ni2 1.909(3) .
C36E C37E 1.4200 .
C36E C40E 1.4200 .
C37E C38E 1.4200 .
C38E C43E 1.36(2) .
C38E C39E 1.4200 .
C39E C40E 1.4200 .
C40E C47E 1.54(2) .
N4B C16B 1.379(5) .
N4B C19B 1.392(5) .
N4B Ni2 1.911(4) .
C41E C42E 1.4200 .
C41E C45E 1.4200 .
C41E C59E 1.42(3) .
C42E C43E 1.4200 .
C43E C44E 1.4200 .
C44E C45E 1.4200 .
N1P C1P 1.336(6) .
N1P C5P 1.341(6) .
C46E C50E 1.4200 .
C46E C47E 1.4200 .
C47E C48E 1.4200 .
C48E C49E 1.4200 .
C49E C52E 1.41(2) .
C49E C50E 1.4200 .
N2P C6P 1.346(5) .
N2P C10P 1.354(6) .
C51E C52E 1.4200 .
C51E C55E 1.4200 .
C52E C53E 1.4200 .
C53E C54E 1.4200 .
C54E C55E 1.4200 .
C55E C56E 1.38(2) .
N3P C11P 1.327(6) .
N3P C15P 1.338(6) .
C56E C60E 1.4200 .
C56E C57E 1.4200 .
C57E C58E 1.4200 .
C58E C59E 1.4200 .
C59E C60E 1.4200 .
C1A C2A 1.403(6) .
C1A C20A 1.408(6) .
C2A C3A 1.338(6) .
C2A H2A 0.9500 .
C3A C4A 1.446(6) .
C3A C20P 1.491(7) 2_656
C4A C5A 1.381(6) .
C5A C6A 1.382(6) .
C5A H5A 0.9500 .
C6A C7A 1.444(6) .
C7A C8A 1.360(6) .
C7A C15P 1.454(7) 2_656
C8A C9A 1.428(7) .
C8A H8A 0.9500 .
C12A C13A 1.340(6) .
C12A C11A 1.410(6) .
C12A H12A 0.9500 .
C13A C14A 1.452(6) .
C13A C1P 1.459(7) .
C14A C15A 1.355(6) .
C15A C16A 1.408(5) .
C15A H15A 0.9500 .
C16A C17A 1.473(6) .
C17A C18A 1.367(6) .
C17A C6P 1.466(6) .
C18A C19A 1.409(6) .
C18A H18A 0.9500 .
C22A C23A 1.372(7) .
C22A C21A 1.413(6) .
C22A H22A 0.9500 .
C23A C24A 1.382(8) .
C23A C27A 1.533(9) .
C24A C25A 1.377(8) .
C24A H24A 0.9500 .
C25A C26A 1.420(6) .
C25A C31A 1.450(11) .
C25A C31C 1.695(17) .
C26A C21A 1.379(6) .
C26A H26A 0.9500 .
C27A C28A 1.390(11) .
C27A C30A 1.512(13) .
C27A C29A 1.543(13) .
C28A H28A 0.9800 .
C28A H28B 0.9800 .
C28A H28C 0.9800 .
C29A H29A 0.9800 .
C29A H29B 0.9800 .
C29A H29C 0.9800 .
C30A H30A 0.9800 .
C30A H30B 0.9800 .
C30A H30C 0.9800 .
C31A C32A 1.506(13) .
C31A C34A 1.527(11) .
C31A C33A 1.549(15) .
C32A H32A 0.9800 .
C32A H32B 0.9800 .
C32A H32C 0.9800 .
C33A H33A 0.9800 .
C33A H33B 0.9800 .
C33A H33C 0.9800 .
C34A H34A 0.9800 .
C34A H34B 0.9800 .
C34A H34C 0.9800 .
C31C C32C 1.563(18) .
C31C C34C 1.564(19) .
C31C C33C 1.57(2) .
C32C H32D 0.9800 .
C32C H32E 0.9800 .
C32C H32F 0.9800 .
C33C H33D 0.9800 .
C33C H33E 0.9800 .
C33C H33F 0.9800 .
C34C H34D 0.9800 .
C34C H34E 0.9800 .
C34C H34F 0.9800 .
C35A C36A 1.368(6) .
C35A C40A 1.399(6) .
C35A C20A 1.503(6) .
C36A C37A 1.375(6) .
C36A H36A 0.9500 .
C37A C38A 1.384(8) .
C37A C41A 1.445(11) .
C37A C41C 1.689(16) .
C38A C39A 1.404(8) .
C38A H38A 0.9500 .
C39A C40A 1.393(7) .
C39A C45A 1.540(8) .
C40A H40A 0.9500 .
C41A C43A 1.538(14) .
C41A C42A 1.554(15) .
C41A C44A 1.567(12) .
C42A H42A 0.9800 .
C42A H42B 0.9800 .
C42A H42C 0.9800 .
C43A H43A 0.9800 .
C43A H43B 0.9800 .
C43A H43C 0.9800 .
C44A H44A 0.9800 .
C44A H44B 0.9800 .
C44A H44C 0.9800 .
C41C C43C 1.541(18) .
C41C C44C 1.54(2) .
C41C C42C 1.546(16) .
C42C H42D 0.9800 .
C42C H42E 0.9800 .
C42C H42F 0.9800 .
C43C H43D 0.9800 .
C43C H43E 0.9800 .
C43C H43F 0.9800 .
C44C H44D 0.9800 .
C44C H44E 0.9800 .
C44C H44F 0.9800 .
C45A C48A 1.513(9) .
C45A C47A 1.518(8) .
C45A C46A 1.529(10) .
C46A H46A 0.9800 .
C46A H46B 0.9800 .
C46A H46C 0.9800 .
C47A H47A 0.9800 .
C47A H47B 0.9800 .
C47A H47C 0.9800 .
C48A H48A 0.9800 .
C48A H48B 0.9800 .
C48A H48C 0.9800 .
C1B C20B 1.385(6) .
C1B C2B 1.421(6) .
C2B C3B 1.354(6) .
C2B H2B 0.9500 .
C3B C4B 1.443(6) .
C3B C10P 1.467(6) .
C4B C5B 1.375(6) .
C5B C6B 1.367(6) .
C5B H5B 0.9500 .
C6B C7B 1.442(6) .
C7B C8B 1.331(6) .
C7B C5P 1.463(7) .
C8B C9B 1.435(6) .
C8B H8B 0.9500 .
C9B C10B 1.396(6) .
C10B C11B 1.384(6) .
C10B C21B 1.481(6) .
C11B C12B 1.400(6) .
C12B C13B 1.320(6) .
C12B H12B 0.9500 .
C13B C14B 1.449(6) .
C13B C11P 1.495(7) .
C14B C15B 1.369(6) .
C15B C16B 1.382(6) .
C15B H15B 0.9500 .
C16B C17B 1.446(6) .
C17B C18B 1.383(6) .
C17B C16P 1.470(6) .
C18B C19B 1.420(6) .
C18B H18B 0.9500 .
C19B C20B 1.401(6) .
C20B C35B 1.513(6) .
C21B C26B 1.371(7) .
C21B C22B 1.402(6) .
C22B C23B 1.369(7) .
C22B H22B 0.9500 .
C23B C24B 1.384(8) .
C23B C27B 1.526(9) .
C24B C25B 1.392(8) .
C24B H24B 0.9500 .
C25B C26B 1.429(6) .
C25B C31B 1.479(16) .
C25B C31D 1.638(19) .
C26B H26B 0.9500 .
C27B C28B 1.383(11) .
C27B C30B 1.526(13) .
C27B C29B 1.542(13) .
C28B H28D 0.9800 .
C28B H28E 0.9800 .
C28B H28F 0.9800 .
C29B H29D 0.9800 .
C29B H29E 0.9800 .
C29B H29F 0.9800 .
C30B H30D 0.9800 .
C30B H30E 0.9800 .
C30B H30F 0.9800 .
C31B C33B 1.492(15) .
C31B C34B 1.518(16) .
C31B C32B 1.525(17) .
C32B H32G 0.9800 .
C32B H32H 0.9800 .
C32B H32I 0.9800 .
C33B H33G 0.9800 .
C33B H33H 0.9800 .
C33B H33I 0.9800 .
C34B H34G 0.9800 .
C34B H34H 0.9800 .
C34B H34I 0.9800 .
C31D C34D 1.532(19) .
C31D C32D 1.533(19) .
C31D C33D 1.564(19) .
C32D H32J 0.9800 .
C32D H32K 0.9800 .
C32D H32L 0.9800 .
C33D H33J 0.9800 .
C33D H33K 0.9800 .
C33D H33L 0.9800 .
C34D H34J 0.9800 .
C34D H34K 0.9800 .
C34D H34L 0.9800 .
C35B C40B 1.359(6) .
C35B C36B 1.406(6) .
C36B C37B 1.383(7) .
C36B H36B 0.9500 .
C37B C38B 1.404(8) .
C37B C41B 1.536(8) .
C38B C39B 1.384(8) .
C38B H38B 0.9500 .
C39B C40B 1.379(6) .
C39B C45B 1.448(14) .
C39B C45D 1.683(15) .
C40B H40B 0.9500 .
C41B C43B 1.511(10) .
C41B C42B 1.513(8) .
C41B C44B 1.536(9) .
C42B H42G 0.9800 .
C42B H42H 0.9800 .
C42B H42I 0.9800 .
C43B H43G 0.9800 .
C43B H43H 0.9800 .
C43B H43I 0.9800 .
C44B H44G 0.9800 .
C44B H44H 0.9800 .
C44B H44I 0.9800 .
C45B C47B 1.489(16) .
C45B C46B 1.533(15) .
C45B C48B 1.569(14) .
C46B H46D 0.9800 .
C46B H46E 0.9800 .
C46B H46F 0.9800 .
C47B H47D 0.9800 .
C47B H47E 0.9800 .
C47B H47F 0.9800 .
C48B H48D 0.9800 .
C48B H48E 0.9800 .
C48B H48F 0.9800 .
C45D C47D 1.538(18) .
C45D C48D 1.57(2) .
C45D C46D 1.579(16) .
C46D H46G 0.9800 .
C46D H46H 0.9800 .
C46D H46I 0.9800 .
C47D H47G 0.9800 .
C47D H47H 0.9800 .
C47D H47I 0.9800 .
C48D H48G 0.9800 .
C48D H48H 0.9800 .
C48D H48I 0.9800 .
C1P C2P 1.414(7) .
C2P C3P 1.371(7) .
C2P H2P 0.9500 .
C3P C4P 1.368(7) .
C3P H3P 0.9500 .
C4P C5P 1.418(7) .
C4P H4P 0.9500 .
C6P C7P 1.394(7) .
C7P C8P 1.373(7) .
C7P H7P 0.9500 .
C8P C9P 1.371(6) .
C8P H8P 0.9500 .
C9P C10P 1.346(6) .
C9P H9P 0.9500 .
C11P C12P 1.381(7) .
C12P C13P 1.381(7) .
C12P H12P 0.9500 .
C13P C14P 1.358(6) .
C13P H13P 0.9500 .
C14P C15P 1.384(7) .
C14P H14P 0.9500 .
C16P N4P 1.349(5) .
C16P C17P 1.382(6) .
C17P C18P 1.379(6) .
C17P H17P 0.9500 .
C18P C19P 1.389(7) .
C18P H18P 0.9500 .
C19P C20P 1.360(7) .
C19P H19P 0.9500 .
C1G C11G 1.375(19) .
C1G C2G 1.4200 .
C1G C5G 1.4200 .
C2G C7G 1.37(2) .
C2G C3G 1.4200 .
C3G C27G 1.39(2) .
C3G C4G 1.4200 .
C4G C5G 1.4200 .
C4G C32G 1.42(3) .
C5G C18G 1.38(2) .
N4P C20P 1.357(6) .
C6G C12G 1.39(2) .
C6G C7G 1.4200 .
C6G C10G 1.4200 .
C7G C8G 1.4200 .
C8G C26G 1.38(3) .
C8G C9G 1.4200 .
C9G C10G 1.4200 .
C9G C60G 1.44(2) .
C10G C38G 1.56(3) .
C10A C9A 1.364(6) .
C10A C11A 1.380(7) .
C10A C21A 1.483(6) .
C11G C12G 1.4200 .
C11G C15G 1.4200 .
C12G C13G 1.4200 .
C13G C14G 1.4200 .
C13G C37G 1.53(2) .
C14G C15G 1.4200 .
C14G C22G 1.472(18) .
C15G C17G 1.439(19) .
C16G C17G 1.4200 .
C16G C20G 1.4200 .
C16G C23G 1.54(2) .
C17G C18G 1.4200 .
C18G C19G 1.4200 .
C19G C33G 1.40(3) .
C19G C20G 1.4200 .
C20G C47G 1.51(2) .
C4S Cl10 1.645(8) .
C4S Cl11 1.775(8) .
C4S Cl12 1.775(7) .
C21G C36G 1.39(2) .
C21G C22G 1.4200 .
C21G C25G 1.4200 .
C22G C23G 1.4200 .
C23G C24G 1.4200 .
C24G C46G 1.28(2) .
C24G C25G 1.4200 .
C25G C43G 1.46(2) .
C5S Cl14 1.665(8) .
C5S Cl13 1.753(8) .
C5S Cl15 1.777(7) .
C26G C30G 1.4200 .
C26G C27G 1.4200 .
C27G C28G 1.4200 .
C28G C29G 1.4200 .
C28G C31G 1.55(3) .
C29G C30G 1.4200 .
C29G C53G 1.538(18) .
C30G C56G 1.35(3) .
C31G C32G 1.36(4) .
C31G C35G 1.50(3) .
C32G C33G 1.38(3) .
C33G C34G 1.63(3) .
C34G C48G 1.37(3) .
C34G C35G 1.51(3) .
C35G C54G 1.38(3) .
C36G C40G 1.4200 .
C36G C37G 1.4200 .
C37G C38G 1.4200 .
C38G C39G 1.4200 .
C39G C59G 1.39(2) .
C39G C40G 1.4200 .
C40G C42G 1.50(2) .
C20A C19A 1.410(6) .
C41G C42G 1.4200 .
C41G C45G 1.4200 .
C41G C58G 1.44(3) .
C42G C43G 1.4200 .
C43G C44G 1.4200 .
C44G C50G 1.30(2) .
C44G C45G 1.4200 .
C45G C51G 1.281(19) .
C46G C50G 1.4200 .
C46G C47G 1.4200 .
C47G C48G 1.4200 .
C48G C49G 1.4200 .
C49G C55G 1.413(19) .
C49G C50G 1.4200 .
C51G C55G 1.4200 .
C51G C52G 1.4200 .
C52G C53G 1.4200 .
C52G C57G 1.50(2) .
C53G C54G 1.4200 .
C54G C55G 1.4200 .
C20P C3A 1.491(7) 2_656
C56G C57G 1.4200 .
C56G C60G 1.4200 .
C57G C58G 1.4200 .
C58G C59G 1.4200 .
C59G C60G 1.4200 .
C15P C7A 1.454(7) 2_656
C1F C7F 1.33(2) .
C1F C2F 1.4200 .
C1F C5F 1.4200 .
C2F C50F 1.32(2) .
C2F C3F 1.4200 .
C3F C4F 1.4200 .
C3F C22F 1.49(2) .
C4F C5F 1.4200 .
C4F C16F 1.531(18) .
C5F C12F 1.50(2) .
C56F C33F 1.39(2) .
C56F C60F 1.40(3) .
C56F C57F 1.44(3) .
C6F C46F 1.28(2) .
C6F C7F 1.4200 .
C6F C10F 1.4200 .
C7F C8F 1.4200 .
C8F C11F 1.38(2) .
C8F C9F 1.4200 .
C9F C10F 1.4200 .
C9F C39F 1.47(2) .
C10F C45F 1.37(3) .
C57F C58F 1.47(3) .
C57F C43F 1.49(2) .
C11F C15F 1.4200 .
C11F C12F 1.4200 .
C12F C13F 1.4200 .
C13F C14F 1.4200 .
C13F C20F 1.58(2) .
C14F C51F 1.35(2) .
C14F C15F 1.4200 .
C15F C38F 1.373(19) .
C58F C36F 1.37(2) .
C58F C59F 1.51(3) .
C16F C20F 1.4200 .
C16F C17F 1.4200 .
C17F C23F 1.33(3) .
C17F C18F 1.4200 .
C18F C27F 1.21(2) .
C18F C19F 1.4200 .
C19F C20F 1.4200 .
C19F C52F 1.428(19) .
C59F C54F 1.37(2) .
C59F C60F 1.64(3) .
C21F C22F 1.4200 .
C21F C25F 1.4200 .
C21F C49F 1.55(3) .
C22F C23F 1.4200 .
C23F C24F 1.4200 .
C24F C26F 1.42(2) .
C24F C25F 1.4200 .
C25F C35F 1.33(2) .
C26F C27F 1.4200 .
C26F C30F 1.4200 .
C27F C28F 1.4200 .
C28F C29F 1.4200 .
C28F C53F 1.42(2) .
C29F C30F 1.4200 .
C29F C60F 1.47(3) .
C30F C34F 1.50(2) .
C31F C35F 1.4200 .
C31F C32F 1.4200 .
C31F C48F 1.48(2) .
C32F C33F 1.4200 .
C32F C42F 1.49(2) .
C33F C34F 1.4200 .
C34F C35F 1.4200 .
C36F C40F 1.4200 .
C36F C37F 1.4200 .
C37F C55F 1.41(2) .
C37F C38F 1.4200 .
C38F C39F 1.4200 .
C39F C40F 1.4200 .
C40F C44F 1.45(2) .
C41F C47F 1.37(3) .
C41F C42F 1.4200 .
C41F C45F 1.4200 .
C42F C43F 1.4200 .
C43F C44F 1.4200 .
C44F C45F 1.4200 .
C46F C47F 1.4200 .
C46F C50F 1.4200 .
C47F C48F 1.4200 .
C48F C49F 1.4200 .
C49F C50F 1.4200 .
C51F C52F 1.4200 .
C51F C55F 1.4200 .
C52F C53F 1.4200 .
C53F C54F 1.4200 .
C54F C55F 1.4200 .

loop_
_geom_torsion_atom_site_label_1
_geom_torsion_atom_site_label_2
_geom_torsion_atom_site_label_3
_geom_torsion_atom_site_label_4
_geom_torsion
_geom_torsion_site_symmetry_1
_geom_torsion_site_symmetry_4
C18E C1E C2E C3E -152(3) . .
C5E C1E C2E C3E 0.0 . .
C18E C1E C2E C9E -9(3) . .
C5E C1E C2E C9E 142(3) . .
C1E C2E C3E C4E 0.0 . .
C9E C2E C3E C4E -141(3) . .
C1E C2E C3E C12E 130(3) . .
C9E C2E C3E C12E -11(3) . .
C2E C3E C4E C5E 0.0 . .
C12E C3E C4E C5E -145(2) . .
C2E C3E C4E C30E 144(3) . .
C12E C3E C4E C30E -1(2) . .
C3E C4E C5E C21E 151(3) . .
C30E C4E C5E C21E 4(4) . .
C3E C4E C5E C1E 0.0 . .
C30E C4E C5E C1E -146(3) . .
C18E C1E C5E C21E -4(4) . .
C2E C1E C5E C21E -150(3) . .
C18E C1E C5E C4E 147(3) . .
C2E C1E C5E C4E 0.0 . .
C44E C6E C7E C37E -12(3) . .
C10E C6E C7E C37E 136(3) . .
C44E C6E C7E C8E -148(3) . .
C10E C6E C7E C8E 0.0 . .
C37E C7E C8E C9E -132(3) . .
C6E C7E C8E C9E 0.0 . .
C37E C7E C8E C13E 4(3) . .
C6E C7E C8E C13E 135(2) . .
C7E C8E C9E C10E 0.0 . .
C13E C8E C9E C10E -142(2) . .
C7E C8E C9E C2E 144(3) . .
C13E C8E C9E C2E 1(3) . .
C3E C2E C9E C10E 140.6(17) . .
C1E C2E C9E C10E 3(3) . .
C3E C2E C9E C8E 2(3) . .
C1E C2E C9E C8E -135.3(18) . .
C8E C9E C10E C17E 142(3) . .
C2E C9E C10E C17E 0(3) . .
C8E C9E C10E C6E 0.0 . .
C2E C9E C10E C6E -142(3) . .
C44E C6E C10E C17E 9(3) . .
C7E C6E C10E C17E -138(2) . .
C44E C6E C10E C9E 146(3) . .
C7E C6E C10E C9E 0.0 . .
C15E C11E C12E C13E 0.0 . .
C29E C11E C12E C13E -136(3) . .
C15E C11E C12E C3E 128(4) . .
C29E C11E C12E C3E -8(4) . .
C2E C3E C12E C13E 12(3) . .
C4E C3E C12E C13E 143.9(15) . .
C2E C3E C12E C11E -118(3) . .
C4E C3E C12E C11E 13(4) . .
C11E C12E C13E C14E 0.0 . .
C3E C12E C13E C14E -152(2) . .
C11E C12E C13E C8E 144(3) . .
C3E C12E C13E C8E -9(3) . .
C7E C8E C13E C14E 14(2) . .
C9E C8E C13E C14E 147.7(16) . .
C7E C8E C13E C12E -131(3) . .
C9E C8E C13E C12E 3(4) . .
C12E C13E C14E C15E 0.0 . .
C8E C13E C14E C15E -157(2) . .
C12E C13E C14E C36E 141(3) . .
C8E C13E C14E C36E -16(2) . .
C12E C11E C15E C14E 0.0 . .
C29E C11E C15E C14E 118(4) . .
C12E C11E C15E C46E -139.3(18) . .
C29E C11E C15E C46E -22(3) . .
C13E C14E C15E C11E 0.0 . .
C36E C14E C15E C11E -147(2) . .
C13E C14E C15E C46E 116(3) . .
C36E C14E C15E C46E -31(4) . .
C9E C10E C17E C16E -141.8(15) . .
C6E C10E C17E C16E -7(3) . .
C9E C10E C17E C18E 4(3) . .
C6E C10E C17E C18E 139.0(17) . .
C20E C16E C17E C10E 151(2) . .
C45E C16E C17E C10E 4(3) . .
C20E C16E C17E C18E 0.0 . .
C45E C16E C17E C18E -147(2) . .
C2E C1E C18E C17E 13(3) . .
C5E C1E C18E C17E -132(2) . .
C2E C1E C18E C19E 148.1(15) . .
C5E C1E C18E C19E 3(3) . .
C10E C17E C18E C1E -11(3) . .
C16E C17E C18E C1E 138(2) . .
C10E C17E C18E C19E -149(3) . .
C16E C17E C18E C19E 0.0 . .
C1E C18E C19E C20E -141(2) . .
C17E C18E C19E C20E 0.0 . .
C1E C18E C19E C22E -1(3) . .
C17E C18E C19E C22E 140(2) . .
C18E C19E C20E C16E 0.0 . .
C22E C19E C20E C16E -137.2(19) . .
C18E C19E C20E C58E 131(2) . .
C22E C19E C20E C58E -6(2) . .
C17E C16E C20E C19E 0.0 . .
C45E C16E C20E C19E 144(2) . .
C17E C16E C20E C58E -135.4(18) . .
C45E C16E C20E C58E 8(2) . .
C4E C5E C21E C25E -14(3) . .
C1E C5E C21E C25E 132(2) . .
C4E C5E C21E C22E -145(2) . .
C1E C5E C21E C22E 2(3) . .
C5E C21E C22E C23E 137(3) . .
C25E C21E C22E C23E 0.0 . .
C5E C21E C22E C19E 0(3) . .
C25E C21E C22E C19E -137(3) . .
C20E C19E C22E C21E 134(2) . .
C18E C19E C22E C21E 0(3) . .
C20E C19E C22E C23E -1(2) . .
C18E C19E C22E C23E -134.9(17) . .
C21E C22E C23E C24E 0.0 . .
C19E C22E C23E C24E 142(2) . .
C21E C22E C23E C57E -134(3) . .
C19E C22E C23E C57E 8(3) . .
C22E C23E C24E C54E -150(3) . .
C57E C23E C24E C54E -7(3) . .
C22E C23E C24E C25E 0.0 . .
C57E C23E C24E C25E 143(3) . .
C54E C24E C25E C26E 0(4) . .
C23E C24E C25E C26E -149(4) . .
C54E C24E C25E C21E 149(4) . .
C23E C24E C25E C21E 0.0 . .
C5E C21E C25E C26E 21(4) . .
C22E C21E C25E C26E 154(4) . .
C5E C21E C25E C24E -133(3) . .
C22E C21E C25E C24E 0.0 . .
C24E C25E C26E C30E 127(3) . .
C21E C25E C26E C30E -21(4) . .
C24E C25E C26E C27E 1(4) . .
C21E C25E C26E C27E -147(2) . .
C25E C26E C27E C28E 135(4) . .
C30E C26E C27E C28E 0.0 . .
C25E C26E C27E C53E -3(4) . .
C30E C26E C27E C53E -139(3) . .
C26E C27E C28E C50E -154(3) . .
C53E C27E C28E C50E -8(4) . .
C26E C27E C28E C29E 0.0 . .
C53E C27E C28E C29E 146(3) . .
C50E C28E C29E C30E 154(3) . .
C27E C28E C29E C30E 0.0 . .
C50E C28E C29E C11E -2(3) . .
C27E C28E C29E C11E -156(4) . .
C15E C11E C29E C28E 20(4) . .
C12E C11E C29E C28E 141(2) . .
C15E C11E C29E C30E -131(3) . .
C12E C11E C29E C30E -10(3) . .
C25E C26E C30E C29E -125(4) . .
C27E C26E C30E C29E 0.0 . .
C25E C26E C30E C4E 12(4) . .
C27E C26E C30E C4E 137(3) . .
C28E C29E C30E C26E 0.0 . .
C11E C29E C30E C26E 153(4) . .
C28E C29E C30E C4E -135(3) . .
C11E C29E C30E C4E 19(4) . .
C5E C4E C30E C26E -3(4) . .
C3E C4E C30E C26E -143(2) . .
C5E C4E C30E C29E 129(3) . .
C3E C4E C30E C29E -12(3) . .
C35E C31E C32E C39E 139(3) . .
C48E C31E C32E C39E -9(3) . .
C35E C31E C32E C33E 0.0 . .
C48E C31E C32E C33E -148(3) . .
C39E C32E C33E C34E -136(3) . .
C31E C32E C33E C34E 0.0 . .
C39E C32E C33E C42E -1(4) . .
C31E C32E C33E C42E 135(2) . .
C32E C33E C34E C35E 0.0 . .
C42E C33E C34E C35E -136(2) . .
C32E C33E C34E C60E 136(3) . .
C42E C33E C34E C60E 0(4) . .
C32E C31E C35E C34E 0.0 . .
C48E C31E C35E C34E 145(3) . .
C32E C31E C35E C51E -155(3) . .
C48E C31E C35E C51E -9(4) . .
C33E C34E C35E C31E 0.0 . .
C60E C34E C35E C31E -141(3) . .
C33E C34E C35E C51E 147(3) . .
C60E C34E C35E C51E 6(4) . .
C13E C14E C36E C37E 3(3) . .
C15E C14E C36E C37E 142(2) . .
C13E C14E C36E C40E -137(2) . .
C15E C14E C36E C40E 3(3) . .
C8E C7E C37E C38E 136(2) . .
C6E C7E C37E C38E 7(3) . .
C8E C7E C37E C36E -19(4) . .
C6E C7E C37E C36E -149.0(17) . .
C40E C36E C37E C7E 161(3) . .
C14E C36E C37E C7E 17(3) . .
C40E C36E C37E C38E 0.0 . .
C14E C36E C37E C38E -144(2) . .
C7E C37E C38E C43E 9(3) . .
C36E C37E C38E C43E 166(2) . .
C7E C37E C38E C39E -157(3) . .
C36E C37E C38E C39E 0.0 . .
C31E C32E C39E C38E -130(2) . .
C33E C32E C39E C38E 3(3) . .
C31E C32E C39E C40E 6(4) . .
C33E C32E C39E C40E 140(3) . .
C43E C38E C39E C32E -14(3) . .
C37E C38E C39E C32E 146(2) . .
C43E C38E C39E C40E -159(3) . .
C37E C38E C39E C40E 0.0 . .
C32E C39E C40E C36E -137(3) . .
C38E C39E C40E C36E 0.0 . .
C32E C39E C40E C47E -8(3) . .
C38E C39E C40E C47E 130(2) . .
C37E C36E C40E C39E 0.0 . .
C14E C36E C40E C39E 144(2) . .
C37E C36E C40E C47E -132(2) . .
C14E C36E C40E C47E 12(3) . .
C45E C41E C42E C43E 0.0 . .
C59E C41E C42E C43E -142(3) . .
C45E C41E C42E C33E 144(2) . .
C59E C41E C42E C33E 2(3) . .
C34E C33E C42E C41E -1(3) . .
C32E C33E C42E C41E -132(3) . .
C34E C33E C42E C43E 137(3) . .
C32E C33E C42E C43E 6(3) . .
C37E C38E C43E C44E -20(3) . .
C39E C38E C43E C44E 139(3) . .
C37E C38E C43E C42E -142.2(15) . .
C39E C38E C43E C42E 17(3) . .
C41E C42E C43E C38E 130(2) . .
C33E C42E C43E C38E -11(2) . .
C41E C42E C43E C44E 0.0 . .
C33E C42E C43E C44E -141(2) . .
C10E C6E C44E C43E -141.1(19) . .
C7E C6E C44E C43E 2(2) . .
C10E C6E C44E C45E -7(3) . .
C7E C6E C44E C45E 135.3(18) . .
C38E C43E C44E C6E 17(3) . .
C42E C43E C44E C6E 137(2) . .
C38E C43E C44E C45E -120(3) . .
C42E C43E C44E C45E 0.0 . .
C6E C44E C45E C41E -140(3) . .
C43E C44E C45E C41E 0.0 . .
C6E C44E C45E C16E 5(3) . .
C43E C44E C45E C16E 145(2) . .
C42E C41E C45E C44E 0.0 . .
C59E C41E C45E C44E 146(3) . .
C42E C41E C45E C16E -145(2) . .
C59E C41E C45E C16E 1(3) . .
C17E C16E C45E C44E -4(2) . .
C20E C16E C45E C44E -144.3(15) . .
C17E C16E C45E C41E 136.9(16) . .
C20E C16E C45E C41E -4(2) . .
C11E C15E C46E C50E 16(4) . .
C14E C15E C46E C50E -104(4) . .
C11E C15E C46E C47E 153.4(16) . .
C14E C15E C46E C47E 33(3) . .
C50E C46E C47E C48E 0.0 . .
C15E C46E C47E C48E -156.2(19) . .
C50E C46E C47E C40E 145(3) . .
C15E C46E C47E C40E -11(3) . .
C39E C40E C47E C48E 10(2) . .
C36E C40E C47E C48E 137.4(18) . .
C39E C40E C47E C46E -135(2) . .
C36E C40E C47E C46E -7(3) . .
C46E C47E C48E C49E 0.0 . .
C40E C47E C48E C49E -154(2) . .
C46E C47E C48E C31E 139(3) . .
C40E C47E C48E C31E -15(3) . .
C35E C31E C48E C47E -127(3) . .
C32E C31E C48E C47E 15(4) . .
C35E C31E C48E C49E 11(3) . .
C32E C31E C48E C49E 153(2) . .
C47E C48E C49E C52E 131(3) . .
C31E C48E C49E C52E -15(3) . .
C47E C48E C49E C50E 0.0 . .
C31E C48E C49E C50E -146(2) . .
C29E C28E C50E C49E -132(3) . .
C27E C28E C50E C49E 18(4) . .
C29E C28E C50E C46E -4(3) . .
C27E C28E C50E C46E 146(3) . .
C52E C49E C50E C28E -19(3) . .
C48E C49E C50E C28E 127(3) . .
C52E C49E C50E C46E -145(2) . .
C48E C49E C50E C46E 0.0 . .
C47E C46E C50E C28E -139(2) . .
C15E C46E C50E C28E -4(4) . .
C47E C46E C50E C49E 0.0 . .
C15E C46E C50E C49E 135(3) . .
C31E C35E C51E C52E 11(4) . .
C34E C35E C51E C52E -136(4) . .
C31E C35E C51E C55E 144(2) . .
C34E C35E C51E C55E -2(4) . .
C48E C49E C52E C51E 15(4) . .
C50E C49E C52E C51E 147.2(19) . .
C48E C49E C52E C53E -118(4) . .
C50E C49E C52E C53E 15(3) . .
C55E C51E C52E C49E -145(3) . .
C35E C51E C52E C49E -12(4) . .
C55E C51E C52E C53E 0.0 . .
C35E C51E C52E C53E 133(3) . .
C49E C52E C53E C54E 132(4) . .
C51E C52E C53E C54E 0.0 . .
C49E C52E C53E C27E -8(4) . .
C51E C52E C53E C27E -140(3) . .
C28E C27E C53E C52E 3(3) . .
C26E C27E C53E C52E 141(3) . .
C28E C27E C53E C54E -132(3) . .
C26E C27E C53E C54E 6(4) . .
C25E C24E C54E C55E -133(3) . .
C23E C24E C54E C55E 12(4) . .
C25E C24E C54E C53E 2(4) . .
C23E C24E C54E C53E 147(2) . .
C52E C53E C54E C24E -143(3) . .
C27E C53E C54E C24E -4(3) . .
C52E C53E C54E C55E 0.0 . .
C27E C53E C54E C55E 139(3) . .
C24E C54E C55E C56E -11(4) . .
C53E C54E C55E C56E -147(3) . .
C24E C54E C55E C51E 136(4) . .
C53E C54E C55E C51E 0.0 . .
C52E C51E C55E C56E 142(4) . .
C35E C51E C55E C56E -4(4) . .
C52E C51E C55E C54E 0.0 . .
C35E C51E C55E C54E -145(2) . .
C54E C55E C56E C60E 144(2) . .
C51E C55E C56E C60E 4(4) . .
C54E C55E C56E C57E 5(3) . .
C51E C55E C56E C57E -135(2) . .
C55E C56E C57E C58E 144(3) . .
C60E C56E C57E C58E 0.0 . .
C55E C56E C57E C23E -2(3) . .
C60E C56E C57E C23E -146(3) . .
C22E C23E C57E C58E -7(4) . .
C24E C23E C57E C58E -141.1(19) . .
C22E C23E C57E C56E 136(2) . .
C24E C23E C57E C56E 3(3) . .
C56E C57E C58E C59E 0.0 . .
C23E C57E C58E C59E 151(3) . .
C56E C57E C58E C20E -151(2) . .
C23E C57E C58E C20E 0(3) . .
C19E C20E C58E C57E 7(3) . .
C16E C20E C58E C57E 135.9(18) . .
C19E C20E C58E C59E -140.3(16) . .
C16E C20E C58E C59E -11(2) . .
C57E C58E C59E C60E 0.0 . .
C20E C58E C59E C60E 151(2) . .
C57E C58E C59E C41E -141(3) . .
C20E C58E C59E C41E 10(3) . .
C42E C41E C59E C60E -3(3) . .
C45E C41E C59E C60E -142.1(17) . .
C42E C41E C59E C58E 135.7(19) . .
C45E C41E C59E C58E -4(3) . .
C58E C59E C60E C56E 0.0 . .
C41E C59E C60E C56E 144(3) . .
C58E C59E C60E C34E -142(3) . .
C41E C59E C60E C34E 2(3) . .
C55E C56E C60E C59E -143(3) . .
C57E C56E C60E C59E 0.0 . .
C55E C56E C60E C34E 1(3) . .
C57E C56E C60E C34E 144(3) . .
C33E C34E C60E C59E -1(4) . .
C35E C34E C60E C59E 133(2) . .
C33E C34E C60E C56E -139(3) . .
C35E C34E C60E C56E -5(3) . .
C4A N1A C1A C2A -2.4(5) . .
Ni1 N1A C1A C2A 177.6(3) . .
C4A N1A C1A C20A 166.9(4) . .
Ni1 N1A C1A C20A -13.0(6) . .
N1A C1A C2A C3A 2.1(5) . .
C20A C1A C2A C3A -167.2(4) . .
C1A C2A C3A C4A -0.9(5) . .
C1A C2A C3A C20P 173.5(5) . 2_656
C1A N1A C4A C5A 167.5(5) . .
Ni1 N1A C4A C5A -12.6(7) . .
C1A N1A C4A C3A 1.8(5) . .
Ni1 N1A C4A C3A -178.3(3) . .
C2A C3A C4A N1A -0.6(5) . .
C20P C3A C4A N1A -175.2(4) 2_656 .
C2A C3A C4A C5A -166.3(5) . .
C20P C3A C4A C5A 19.1(8) 2_656 .
N1A C4A C5A C6A -7.6(8) . .
C3A C4A C5A C6A 156.0(5) . .
C9A N2A C6A C5A -171.7(5) . .
Ni1 N2A C6A C5A 7.8(7) . .
C9A N2A C6A C7A 0.4(6) . .
Ni1 N2A C6A C7A 179.9(3) . .
C4A C5A C6A N2A 10.2(8) . .
C4A C5A C6A C7A -160.9(5) . .
N2A C6A C7A C8A -1.8(6) . .
C5A C6A C7A C8A 170.5(5) . .
N2A C6A C7A C15P 172.3(5) . 2_656
C5A C6A C7A C15P -15.4(9) . 2_656
C6A C7A C8A C9A 2.4(6) . .
C15P C7A C8A C9A -171.6(5) 2_656 .
C11A C12A C13A C14A -3.7(5) . .
C11A C12A C13A C1P 175.6(5) . .
C11A N3A C14A C15A 170.1(4) . .
Ni1 N3A C14A C15A -4.3(7) . .
C11A N3A C14A C13A -1.1(5) . .
Ni1 N3A C14A C13A -175.6(3) . .
C12A C13A C14A C15A -168.3(4) . .
C1P C13A C14A C15A 12.4(8) . .
C12A C13A C14A N3A 3.1(5) . .
C1P C13A C14A N3A -176.3(5) . .
N3A C14A C15A C16A -9.6(7) . .
C13A C14A C15A C16A 160.3(4) . .
C19A N4A C16A C15A -169.3(4) . .
Ni1 N4A C16A C15A 6.0(6) . .
C19A N4A C16A C17A -0.1(5) . .
Ni1 N4A C16A C17A 175.2(3) . .
C14A C15A C16A N4A 8.8(7) . .
C14A C15A C16A C17A -159.5(4) . .
N4A C16A C17A C18A -2.0(5) . .
C15A C16A C17A C18A 167.9(4) . .
N4A C16A C17A C6P 178.6(4) . .
C15A C16A C17A C6P -11.5(7) . .
C6P C17A C18A C19A -177.4(5) . .
C16A C17A C18A C19A 3.2(5) . .
C21A C22A C23A C24A -1.8(8) . .
C21A C22A C23A C27A -179.1(6) . .
C22A C23A C24A C25A 1.4(9) . .
C27A C23A C24A C25A 178.7(7) . .
C23A C24A C25A C26A -1.0(9) . .
C23A C24A C25A C31A -171.3(7) . .
C23A C24A C25A C31C 166.8(9) . .
C24A C25A C26A C21A 1.1(8) . .
C31A C25A C26A C21A 170.6(7) . .
C31C C25A C26A C21A -168.6(7) . .
C22A C23A C27A C28A -45.9(13) . .
C24A C23A C27A C28A 136.8(10) . .
C22A C23A C27A C30A 76.9(9) . .
C24A C23A C27A C30A -100.4(10) . .
C22A C23A C27A C29A -173.7(7) . .
C24A C23A C27A C29A 9.0(12) . .
C24A C25A C31A C32A 81.3(9) . .
C26A C25A C31A C32A -87.8(10) . .
C31C C25A C31A C32A -152(3) . .
C24A C25A C31A C34A -41.0(12) . .
C26A C25A C31A C34A 149.9(7) . .
C31C C25A C31A C34A 86(3) . .
C24A C25A C31A C33A -156.8(8) . .
C26A C25A C31A C33A 34.1(12) . .
C31C C25A C31A C33A -30(2) . .
C24A C25A C31C C32C -71.0(14) . .
C26A C25A C31C C32C 96.8(12) . .
C31A C25A C31C C32C -136(3) . .
C24A C25A C31C C34C 165.4(9) . .
C26A C25A C31C C34C -26.7(14) . .
C31A C25A C31C C34C 100(3) . .
C24A C25A C31C C33C 47.5(15) . .
C26A C25A C31C C33C -144.6(10) . .
C31A C25A C31C C33C -17.9(19) . .
C40A C35A C36A C37A 2.7(7) . .
C20A C35A C36A C37A 178.5(4) . .
C35A C36A C37A C38A -3.2(7) . .
C35A C36A C37A C41A -168.5(8) . .
C35A C36A C37A C41C 166.9(7) . .
C36A C37A C38A C39A 2.1(8) . .
C41A C37A C38A C39A 169.0(7) . .
C41C C37A C38A C39A -166.9(8) . .
C37A C38A C39A C40A -0.3(8) . .
C37A C38A C39A C45A -178.8(5) . .
C38A C39A C40A C35A -0.3(7) . .
C45A C39A C40A C35A 178.2(5) . .
C36A C35A C40A C39A -0.9(7) . .
C20A C35A C40A C39A -176.7(4) . .
C36A C37A C41A C43A 87.1(9) . .
C38A C37A C41A C43A -78.7(9) . .
C41C C37A C41A C43A 157(2) . .
C36A C37A C41A C42A -32.1(14) . .
C38A C37A C41A C42A 162.1(9) . .
C41C C37A C41A C42A 37.6(17) . .
C36A C37A C41A C44A -151.2(7) . .
C38A C37A C41A C44A 43.0(11) . .
C41C C37A C41A C44A -82(2) . .
C36A C37A C41C C43C 147.7(8) . .
C38A C37A C41C C43C -43.0(12) . .
C41A C37A C41C C43C 24.8(15) . .
C36A C37A C41C C44C 26.8(14) . .
C38A C37A C41C C44C -163.9(11) . .
C41A C37A C41C C44C -96(2) . .
C36A C37A C41C C42C -95.4(10) . .
C38A C37A C41C C42C 73.9(12) . .
C41A C37A C41C C42C 142(3) . .
C40A C39A C45A C48A -69.7(7) . .
C38A C39A C45A C48A 108.7(7) . .
C40A C39A C45A C47A 48.6(8) . .
C38A C39A C45A C47A -132.9(6) . .
C40A C39A C45A C46A 172.1(5) . .
C38A C39A C45A C46A -9.5(8) . .
C4B N1B C1B C20B 167.0(4) . .
Ni2 N1B C1B C20B -13.3(6) . .
C4B N1B C1B C2B -2.0(5) . .
Ni2 N1B C1B C2B 177.8(3) . .
N1B C1B C2B C3B 2.2(5) . .
C20B C1B C2B C3B -166.8(4) . .
C1B C2B C3B C4B -1.4(5) . .
C1B C2B C3B C10P 174.2(5) . .
C1B N1B C4B C5B 168.0(5) . .
Ni2 N1B C4B C5B -11.8(7) . .
C1B N1B C4B C3B 1.0(5) . .
Ni2 N1B C4B C3B -178.7(3) . .
C2B C3B C4B C5B -166.4(5) . .
C10P C3B C4B C5B 17.9(8) . .
C2B C3B C4B N1B 0.3(5) . .
C10P C3B C4B N1B -175.4(5) . .
N1B C4B C5B C6B -9.2(8) . .
C3B C4B C5B C6B 156.0(5) . .
C4B C5B C6B N2B 11.5(9) . .
C4B C5B C6B C7B -161.5(5) . .
C9B N2B C6B C5B -172.0(5) . .
Ni2 N2B C6B C5B 7.2(7) . .
C9B N2B C6B C7B 2.0(6) . .
Ni2 N2B C6B C7B -178.8(3) . .
C5B C6B C7B C8B 169.8(5) . .
N2B C6B C7B C8B -4.2(6) . .
C5B C6B C7B C5P -13.2(9) . .
N2B C6B C7B C5P 172.8(5) . .
C6B C7B C8B C9B 4.5(6) . .
C5P C7B C8B C9B -172.4(6) . .
C6B N2B C9B C10B -168.0(5) . .
Ni2 N2B C9B C10B 12.8(7) . .
C6B N2B C9B C8B 0.8(5) . .
Ni2 N2B C9B C8B -178.4(3) . .
C7B C8B C9B N2B -3.5(6) . .
C7B C8B C9B C10B 165.7(5) . .
N2B C9B C10B C11B 4.0(8) . .
C8B C9B C10B C11B -163.3(5) . .
N2B C9B C10B C21B -179.7(5) . .
C8B C9B C10B C21B 12.9(7) . .
C9B C10B C11B N3B -5.3(7) . .
C21B C10B C11B N3B 178.6(4) . .
C9B C10B C11B C12B 171.2(5) . .
C21B C10B C11B C12B -4.9(8) . .
C14B N3B C11B C10B 175.2(4) . .
Ni2 N3B C11B C10B -10.4(6) . .
C14B N3B C11B C12B -1.8(5) . .
Ni2 N3B C11B C12B 172.6(3) . .
C10B C11B C12B C13B -173.6(5) . .
N3B C11B C12B C13B 3.3(6) . .
C11B C12B C13B C14B -3.3(6) . .
C11B C12B C13B C11P 174.8(5) . .
C11B N3B C14B C15B 170.4(4) . .
Ni2 N3B C14B C15B -4.2(7) . .
C11B N3B C14B C13B -0.2(5) . .
Ni2 N3B C14B C13B -174.9(3) . .
C12B C13B C14B C15B -168.6(4) . .
C11P C13B C14B C15B 13.4(8) . .
C12B C13B C14B N3B 2.2(5) . .
C11P C13B C14B N3B -175.9(5) . .
N3B C14B C15B C16B -10.1(7) . .
C13B C14B C15B C16B 159.2(5) . .
C19B N4B C16B C15B -169.6(4) . .
Ni2 N4B C16B C15B 5.9(6) . .
C19B N4B C16B C17B 0.1(5) . .
Ni2 N4B C16B C17B 175.6(3) . .
C14B C15B C16B N4B 9.2(7) . .
C14B C15B C16B C17B -159.3(4) . .
N4B C16B C17B C18B -2.0(5) . .
C15B C16B C17B C18B 167.7(4) . .
N4B C16B C17B C16P 179.8(4) . .
C15B C16B C17B C16P -10.5(7) . .
C16B C17B C18B C19B 3.0(5) . .
C16P C17B C18B C19B -178.8(4) . .
C16B N4B C19B C20B -174.4(4) . .
Ni2 N4B C19B C20B 10.2(6) . .
C16B N4B C19B C18B 1.8(5) . .
Ni2 N4B C19B C18B -173.6(3) . .
C17B C18B C19B N4B -3.1(5) . .
C17B C18B C19B C20B 173.0(4) . .
N1B C1B C20B C19B -4.9(7) . .
C2B C1B C20B C19B 162.7(4) . .
N1B C1B C20B C35B 179.7(4) . .
C2B C1B C20B C35B -12.7(7) . .
N4B C19B C20B C1B 6.3(7) . .
C18B C19B C20B C1B -169.4(4) . .
N4B C19B C20B C35B -178.4(4) . .
C18B C19B C20B C35B 5.9(7) . .
C11B C10B C21B C26B -114.5(6) . .
C9B C10B C21B C26B 69.3(6) . .
C11B C10B C21B C22B 69.3(6) . .
C9B C10B C21B C22B -106.9(6) . .
C26B C21B C22B C23B 1.2(7) . .
C10B C21B C22B C23B 177.4(5) . .
C21B C22B C23B C24B -1.2(8) . .
C21B C22B C23B C27B -178.7(6) . .
C22B C23B C24B C25B 0.8(9) . .
C27B C23B C24B C25B 178.3(7) . .
C23B C24B C25B C26B -0.3(8) . .
C23B C24B C25B C31B -170.4(8) . .
C23B C24B C25B C31D 167.8(10) . .
C22B C21B C26B C25B -0.7(7) . .
C10B C21B C26B C25B -176.9(4) . .
C24B C25B C26B C21B 0.3(7) . .
C31B C25B C26B C21B 169.4(8) . .
C31D C25B C26B C21B -169.5(8) . .
C22B C23B C27B C28B -41.7(13) . .
C24B C23B C27B C28B 140.8(10) . .
C22B C23B C27B C30B -172.2(7) . .
C24B C23B C27B C30B 10.3(11) . .
C22B C23B C27B C29B 78.4(9) . .
C24B C23B C27B C29B -99.0(10) . .
C24B C25B C31B C33B 81.8(11) . .
C26B C25B C31B C33B -87.2(12) . .
C31D C25B C31B C33B -151(4) . .
C24B C25B C31B C34B -41.1(13) . .
C26B C25B C31B C34B 149.9(8) . .
C31D C25B C31B C34B 87(3) . .
C24B C25B C31B C32B -154.1(9) . .
C26B C25B C31B C32B 36.9(14) . .
C31D C25B C31B C32B -26(2) . .
C24B C25B C31D C34D 45.2(17) . .
C26B C25B C31D C34D -146.6(12) . .
C31B C25B C31D C34D -19(2) . .
C24B C25B C31D C32D -72.2(14) . .
C26B C25B C31D C32D 96.0(12) . .
C31B C25B C31D C32D -137(3) . .
C24B C25B C31D C33D 166.9(10) . .
C26B C25B C31D C33D -24.9(16) . .
C31B C25B C31D C33D 103(3) . .
C1B C20B C35B C40B -71.1(6) . .
C19B C20B C35B C40B 113.4(5) . .
C1B C20B C35B C36B 105.5(5) . .
C19B C20B C35B C36B -70.0(6) . .
C40B C35B C36B C37B 0.8(7) . .
C20B C35B C36B C37B -175.8(4) . .
C35B C36B C37B C38B -1.4(7) . .
C35B C36B C37B C41B 178.1(5) . .
C36B C37B C38B C39B -0.7(8) . .
C41B C37B C38B C39B 179.8(5) . .
C37B C38B C39B C40B 3.3(8) . .
C37B C38B C39B C45B 167.8(8) . .
C37B C38B C39B C45D -167.9(8) . .
C36B C35B C40B C39B 2.0(7) . .
C20B C35B C40B C39B 178.5(4) . .
C38B C39B C40B C35B -3.9(7) . .
C45B C39B C40B C35B -166.2(8) . .
C45D C39B C40B C35B 168.5(7) . .
C36B C37B C41B C43B 171.9(5) . .
C38B C37B C41B C43B -8.6(8) . .
C36B C37B C41B C42B 47.1(8) . .
C38B C37B C41B C42B -133.4(6) . .
C36B C37B C41B C44B -68.9(7) . .
C38B C37B C41B C44B 110.7(7) . .
C40B C39B C45B C47B -36.1(16) . .
C38B C39B C45B C47B 161.3(11) . .
C45D C39B C45B C47B 30.7(17) . .
C40B C39B C45B C46B 83.5(11) . .
C38B C39B C45B C46B -79.1(10) . .
C45D C39B C45B C46B 150(2) . .
C40B C39B C45B C48B -152.2(8) . .
C38B C39B C45B C48B 45.2(13) . .
C45D C39B C45B C48B -85(2) . .
C40B C39B C45D C47D 148.2(9) . .
C38B C39B C45D C47D -40.5(14) . .
C45B C39B C45D C47D 21.9(16) . .
C40B C39B C45D C48D 24.2(17) . .
C38B C39B C45D C48D -164.4(13) . .
C45B C39B C45D C48D -102(3) . .
C40B C39B C45D C46D -98.3(10) . .
C38B C39B C45D C46D 73.0(13) . .
C45B C39B C45D C46D 135(3) . .
C5P N1P C1P C2P -3.5(7) . .
C5P N1P C1P C13A 170.6(4) . .
C12A C13A C1P N1P -127.5(5) . .
C14A C13A C1P N1P 51.7(7) . .
C12A C13A C1P C2P 46.7(8) . .
C14A C13A C1P C2P -134.0(5) . .
N1P C1P C2P C3P 4.0(8) . .
C13A C1P C2P C3P -169.8(5) . .
C1P C2P C3P C4P -2.8(8) . .
C2P C3P C4P C5P 1.3(8) . .
C1P N1P C5P C4P 1.8(7) . .
C1P N1P C5P C7B -173.1(4) . .
C3P C4P C5P N1P -0.7(8) . .
C3P C4P C5P C7B 174.0(5) . .
C8B C7B C5P N1P 127.0(6) . .
C6B C7B C5P N1P -49.3(8) . .
C8B C7B C5P C4P -47.9(9) . .
C6B C7B C5P C4P 135.7(6) . .
C10P N2P C6P C7P 2.8(6) . .
C10P N2P C6P C17A -170.9(4) . .
C18A C17A C6P N2P 127.4(5) . .
C16A C17A C6P N2P -53.3(6) . .
C18A C17A C6P C7P -46.3(7) . .
C16A C17A C6P C7P 133.0(5) . .
N2P C6P C7P C8P -0.2(7) . .
C17A C6P C7P C8P 173.1(4) . .
C6P C7P C8P C9P -3.1(7) . .
C7P C8P C9P C10P 3.8(7) . .
C8P C9P C10P N2P -1.1(8) . .
C8P C9P C10P C3B -176.4(4) . .
C6P N2P C10P C9P -2.2(7) . .
C6P N2P C10P C3B 173.5(4) . .
C2B C3B C10P C9P 49.4(8) . .
C4B C3B C10P C9P -135.8(5) . .
C2B C3B C10P N2P -126.3(5) . .
C4B C3B C10P N2P 48.4(7) . .
C15P N3P C11P C12P -0.7(7) . .
C15P N3P C11P C13B 172.7(4) . .
C12B C13B C11P N3P -126.4(5) . .
C14B C13B C11P N3P 51.3(7) . .
C12B C13B C11P C12P 47.2(7) . .
C14B C13B C11P C12P -135.0(5) . .
N3P C11P C12P C13P 2.6(8) . .
C13B C11P C12P C13P -170.5(4) . .
C11P C12P C13P C14P -2.3(8) . .
C12P C13P C14P C15P 0.2(8) . .
C18B C17B C16P N4P 127.7(5) . .
C16B C17B C16P N4P -54.5(6) . .
C18B C17B C16P C17P -45.2(7) . .
C16B C17B C16P C17P 132.6(5) . .
N4P C16P C17P C18P 1.3(7) . .
C17B C16P C17P C18P 173.6(4) . .
C16P C17P C18P C19P -4.8(7) . .
C17P C18P C19P C20P 5.0(7) . .
C6A N2A Ni1 N4A -59(10) . .
C9A N2A Ni1 N4A 120(10) . .
C6A N2A Ni1 N3A 160.8(4) . .
C9A N2A Ni1 N3A -19.8(4) . .
C6A N2A Ni1 N1A -19.6(4) . .
C9A N2A Ni1 N1A 159.8(4) . .
C16A N4A Ni1 N2A -154(10) . .
C19A N4A Ni1 N2A 20(11) . .
C16A N4A Ni1 N3A -14.2(3) . .
C19A N4A Ni1 N3A 159.8(4) . .
C16A N4A Ni1 N1A 166.3(4) . .
C19A N4A Ni1 N1A -19.7(4) . .
C14A N3A Ni1 N2A -167.1(4) . .
C11A N3A Ni1 N2A 19.6(3) . .
C14A N3A Ni1 N4A 13.5(4) . .
C11A N3A Ni1 N4A -159.8(3) . .
C14A N3A Ni1 N1A 132(33) . .
C11A N3A Ni1 N1A -41(23) . .
C4A N1A Ni1 N2A 22.0(4) . .
C1A N1A Ni1 N2A -158.1(4) . .
C4A N1A Ni1 N4A -158.6(4) . .
C1A N1A Ni1 N4A 21.3(4) . .
C4A N1A Ni1 N3A 83(22) . .
C1A N1A Ni1 N3A -97(22) . .
C1B N1B Ni2 N2B -157.8(4) . .
C4B N1B Ni2 N2B 21.9(4) . .
C1B N1B Ni2 N3B -132(13) . .
C4B N1B Ni2 N3B 48(13) . .
C1B N1B Ni2 N4B 21.2(4) . .
C4B N1B Ni2 N4B -159.1(4) . .
C9B N2B Ni2 N1B 159.6(4) . .
C6B N2B Ni2 N1B -19.4(4) . .
C9B N2B Ni2 N3B -20.1(4) . .
C6B N2B Ni2 N3B 160.9(4) . .
C9B N2B Ni2 N4B 84(10) . .
C6B N2B Ni2 N4B -95(10) . .
C14B N3B Ni2 N1B 167(100) . .
C11B N3B Ni2 N1B -7(13) . .
C14B N3B Ni2 N2B -167.6(4) . .
C11B N3B Ni2 N2B 19.1(4) . .
C14B N3B Ni2 N4B 13.4(4) . .
C11B N3B Ni2 N4B -159.9(4) . .
C16B N4B Ni2 N1B 166.0(4) . .
C19B N4B Ni2 N1B -19.6(4) . .
C16B N4B Ni2 N2B -118(10) . .
C19B N4B Ni2 N2B 56(10) . .
C16B N4B Ni2 N3B -14.3(3) . .
C19B N4B Ni2 N3B 160.1(4) . .
C11G C1G C2G C7G 7(2) . .
C5G C1G C2G C7G 154(2) . .
C11G C1G C2G C3G -146.8(17) . .
C5G C1G C2G C3G 0.0 . .
C7G C2G C3G C27G -11(2) . .
C1G C2G C3G C27G 144(2) . .
C7G C2G C3G C4G -155(2) . .
C1G C2G C3G C4G 0.0 . .
C27G C3G C4G C5G -146.1(19) . .
C2G C3G C4G C5G 0.0 . .
C27G C3G C4G C32G -8(3) . .
C2G C3G C4G C32G 138(2) . .
C3G C4G C5G C18G 140(2) . .
C32G C4G C5G C18G -1(3) . .
C3G C4G C5G C1G 0.0 . .
C32G C4G C5G C1G -141(2) . .
C11G C1G C5G C18G -4(2) . .
C2G C1G C5G C18G -146.4(18) . .
C11G C1G C5G C4G 143(2) . .
C2G C1G C5G C4G 0.0 . .
C17P C16P N4P C20P 2.1(6) . .
C17B C16P N4P C20P -170.7(4) . .
C3G C2G C7G C6G 142.3(16) . .
C1G C2G C7G C6G -8(3) . .
C3G C2G C7G C8G 12(2) . .
C1G C2G C7G C8G -137.8(18) . .
C12G C6G C7G C2G 1(2) . .
C10G C6G C7G C2G -132(2) . .
C12G C6G C7G C8G 133.7(17) . .
C10G C6G C7G C8G 0.0 . .
C2G C7G C8G C26G -11(2) . .
C6G C7G C8G C26G -146.3(19) . .
C2G C7G C8G C9G 135.4(18) . .
C6G C7G C8G C9G 0.0 . .
C26G C8G C9G C10G 149.2(17) . .
C7G C8G C9G C10G 0.0 . .
C26G C8G C9G C60G 1(2) . .
C7G C8G C9G C60G -148(2) . .
C8G C9G C10G C6G 0.0 . .
C60G C9G C10G C6G 147(2) . .
C8G C9G C10G C38G -145.4(18) . .
C60G C9G C10G C38G 2(2) . .
C12G C6G C10G C9G -132.2(17) . .
C7G C6G C10G C9G 0.0 . .
C12G C6G C10G C38G 3(3) . .
C7G C6G C10G C38G 135(2) . .
C2G C1G C11G C12G 1(2) . .
C5G C1G C11G C12G -139.2(16) . .
C2G C1G C11G C15G 138.6(14) . .
C5G C1G C11G C15G -1(2) . .
C7G C6G C12G C11G 6(2) . .
C10G C6G C12G C11G 135.2(16) . .
C7G C6G C12G C13G -140.4(14) . .
C10G C6G C12G C13G -11(2) . .
C1G C11G C12G C6G -7(2) . .
C15G C11G C12G C6G -149.9(19) . .
C1G C11G C12G C13G 142.4(18) . .
C15G C11G C12G C13G 0.0 . .
C6G C12G C13G C14G 151.6(17) . .
C11G C12G C13G C14G 0.0 . .
C6G C12G C13G C37G 10(2) . .
C11G C12G C13G C37G -141.6(15) . .
C12G C13G C14G C15G 0.0 . .
C37G C13G C14G C15G 140.7(17) . .
C12G C13G C14G C22G -139.8(16) . .
C37G C13G C14G C22G 0.9(17) . .
C1G C11G C15G C14G -141.9(18) . .
C12G C11G C15G C14G 0.0 . .
C1G C11G C15G C17G 2.5(17) . .
C12G C11G C15G C17G 144.4(15) . .
C13G C14G C15G C11G 0.0 . .
C22G C14G C15G C11G 139.3(15) . .
C13G C14G C15G C17G -140.6(15) . .
C22G C14G C15G C17G -1.3(18) . .
C9A C10A C11A N3A -4.0(7) . .
C21A C10A C11A N3A 179.5(4) . .
C9A C10A C11A C12A 170.2(4) . .
C21A C10A C11A C12A -6.4(7) . .
C14A N3A C11A C10A 173.8(4) . .
Ni1 N3A C11A C10A -11.8(6) . .
C14A N3A C11A C12A -1.2(5) . .
Ni1 N3A C11A C12A 173.2(3) . .
C13A C12A C11A C10A -171.8(4) . .
C13A C12A C11A N3A 3.2(5) . .
C20G C16G C17G C18G 0.0 . .
C23G C16G C17G C18G -147.0(19) . .
C20G C16G C17G C15G 141.9(14) . .
C23G C16G C17G C15G -5.1(18) . .
C11G C15G C17G C18G 1.9(17) . .
C14G C15G C17G C18G 139.8(14) . .
C11G C15G C17G C16G -135.2(12) . .
C14G C15G C17G C16G 2.8(17) . .
C4G C5G C18G C19G 2(2) . .
C1G C5G C18G C19G 140.2(14) . .
C4G C5G C18G C17G -130.2(19) . .
C1G C5G C18G C17G 8(2) . .
C16G C17G C18G C5G 133.2(18) . .
C15G C17G C18G C5G -8(2) . .
C16G C17G C18G C19G 0.0 . .
C15G C17G C18G C19G -141.1(15) . .
C5G C18G C19G C33G -1(2) . .
C17G C18G C19G C33G 139(2) . .
C5G C18G C19G C20G -139.3(18) . .
C17G C18G C19G C20G 0.0 . .
C33G C19G C20G C16G -144.8(18) . .
C18G C19G C20G C16G 0.0 . .
C33G C19G C20G C47G -5(3) . .
C18G C19G C20G C47G 139.8(19) . .
C17G C16G C20G C19G 0.0 . .
C23G C16G C20G C19G 144(2) . .
C17G C16G C20G C47G -152.5(13) . .
C23G C16G C20G C47G -8.3(17) . .
C36G C21G C22G C23G -145.1(12) . .
C25G C21G C22G C23G 0.0 . .
C36G C21G C22G C14G -3(2) . .
C25G C21G C22G C14G 142.5(13) . .
C13G C14G C22G C21G -1(2) . .
C15G C14G C22G C21G -136.6(18) . .
C13G C14G C22G C23G 137.8(15) . .
C15G C14G C22G C23G 2.6(17) . .
C21G C22G C23G C24G 0.0 . .
C14G C22G C23G C24G -144.9(12) . .
C21G C22G C23G C16G 140(2) . .
C14G C22G C23G C16G -5(2) . .
C17G C16G C23G C22G 7(2) . .
C20G C16G C23G C22G -134.4(17) . .
C17G C16G C23G C24G 143.0(14) . .
C20G C16G C23G C24G 2(2) . .
C22G C23G C24G C46G 143(2) . .
C16G C23G C24G C46G 1(2) . .
C22G C23G C24G C25G 0.0 . .
C16G C23G C24G C25G -141.9(19) . .
C46G C24G C25G C21G -146.0(17) . .
C23G C24G C25G C21G 0.0 . .
C46G C24G C25G C43G -7(2) . .
C23G C24G C25G C43G 138.8(19) . .
C36G C21G C25G C24G 141.1(15) . .
C22G C21G C25G C24G 0.0 . .
C36G C21G C25G C43G 3(3) . .
C22G C21G C25G C43G -138(2) . .
C9G C8G C26G C30G -1(2) . .
C7G C8G C26G C30G 142.7(17) . .
C9G C8G C26G C27G -137.2(18) . .
C7G C8G C26G C27G 6(2) . .
C2G C3G C27G C28G -132.6(19) . .
C4G C3G C27G C28G 8(3) . .
C2G C3G C27G C26G 5(2) . .
C4G C3G C27G C26G 145.6(17) . .
C8G C26G C27G C3G -3(2) . .
C30G C26G C27G C3G -144(2) . .
C8G C26G C27G C28G 141(2) . .
C30G C26G C27G C28G 0.0 . .
C3G C27G C28G C29G 140(2) . .
C26G C27G C28G C29G 0.0 . .
C3G C27G C28G C31G -8(2) . .
C26G C27G C28G C31G -148.4(13) . .
C27G C28G C29G C30G 0.0 . .
C31G C28G C29G C30G 143.2(14) . .
C27G C28G C29G C53G -145.2(10) . .
C31G C28G C29G C53G -2.0(18) . .
C8G C26G C30G C56G -2(2) . .
C27G C26G C30G C56G 138(2) . .
C8G C26G C30G C29G -141(2) . .
C27G C26G C30G C29G 0.0 . .
C28G C29G C30G C56G -143(3) . .
C53G C29G C30G C56G -4(2) . .
C28G C29G C30G C26G 0.0 . .
C53G C29G C30G C26G 139.0(13) . .
C27G C28G C31G C32G 9(3) . .
C29G C28G C31G C32G -132(3) . .
C27G C28G C31G C35G 139.5(17) . .
C29G C28G C31G C35G -2(2) . .
C35G C31G C32G C33G 8(3) . .
C28G C31G C32G C33G 140(3) . .
C35G C31G C32G C4G -141(2) . .
C28G C31G C32G C4G -9(4) . .
C5G C4G C32G C31G 144(2) . .
C3G C4G C32G C31G 9(4) . .
C5G C4G C32G C33G -1(4) . .
C3G C4G C32G C33G -136(3) . .
C31G C32G C33G C19G -146(3) . .
C4G C32G C33G C19G 2(4) . .
C31G C32G C33G C34G -8(3) . .
C4G C32G C33G C34G 140(3) . .
C18G C19G C33G C32G -1(3) . .
C20G C19G C33G C32G 136(3) . .
C18G C19G C33G C34G -136(2) . .
C20G C19G C33G C34G 1(3) . .
C32G C33G C34G C48G -136(2) . .
C19G C33G C34G C48G 2(3) . .
C32G C33G C34G C35G 5(3) . .
C19G C33G C34G C35G 142(2) . .
C32G C31G C35G C54G 138(3) . .
C28G C31G C35G C54G 2(3) . .
C32G C31G C35G C34G -5(3) . .
C28G C31G C35G C34G -141.1(19) . .
C48G C34G C35G C54G -10(3) . .
C33G C34G C35G C54G -146(2) . .
C48G C34G C35G C31G 137(2) . .
C33G C34G C35G C31G 0(2) . .
C11A C10A C9A N2A 4.0(8) . .
C21A C10A C9A N2A -179.4(4) . .
C11A C10A C9A C8A -164.1(5) . .
C21A C10A C9A C8A 12.5(7) . .
C6A N2A C9A C10A -168.3(5) . .
Ni1 N2A C9A C10A 12.2(7) . .
C6A N2A C9A C8A 1.1(5) . .
Ni1 N2A C9A C8A -178.3(3) . .
C7A C8A C9A C10A 167.5(5) . .
C7A C8A C9A N2A -2.4(6) . .
C22G C21G C36G C40G 145.5(18) . .
C25G C21G C36G C40G 7(2) . .
C22G C21G C36G C37G 8(2) . .
C25G C21G C36G C37G -131(2) . .
C21G C36G C37G C38G 138.7(19) . .
C40G C36G C37G C38G 0.0 . .
C21G C36G C37G C13G -8.3(19) . .
C40G C36G C37G C13G -147.0(17) . .
C14G C13G C37G C38G -136.1(16) . .
C12G C13G C37G C38G 1(2) . .
C14G C13G C37G C36G 3.3(17) . .
C12G C13G C37G C36G 140.0(13) . .
C36G C37G C38G C39G 0.0 . .
C13G C37G C38G C39G 141.2(18) . .
C36G C37G C38G C10G -148.9(15) . .
C13G C37G C38G C10G -8(2) . .
C9G C10G C38G C37G 141.3(13) . .
C6G C10G C38G C37G 6(2) . .
C9G C10G C38G C39G 5(2) . .
C6G C10G C38G C39G -130(2) . .
C37G C38G C39G C59G -142.0(19) . .
C10G C38G C39G C59G -7(2) . .
C37G C38G C39G C40G 0.0 . .
C10G C38G C39G C40G 135(2) . .
C21G C36G C40G C39G -146.1(15) . .
C37G C36G C40G C39G 0.0 . .
C21G C36G C40G C42G -15(2) . .
C37G C36G C40G C42G 130.8(17) . .
C59G C39G C40G C36G 129(2) . .
C38G C39G C40G C36G 0.0 . .
C59G C39G C40G C42G -14(2) . .
C38G C39G C40G C42G -142.8(15) . .
N1A C1A C20A C19A -6.0(7) . .
C2A C1A C20A C19A 162.1(4) . .
N1A C1A C20A C35A 179.7(4) . .
C2A C1A C20A C35A -12.2(6) . .
C36A C35A C20A C1A -71.0(6) . .
C40A C35A C20A C1A 104.9(5) . .
C36A C35A C20A C19A 114.6(5) . .
C40A C35A C20A C19A -69.5(6) . .
C45G C41G C42G C43G 0.0 . .
C58G C41G C42G C43G -136.2(18) . .
C45G C41G C42G C40G 142(2) . .
C58G C41G C42G C40G 6(3) . .
C36G C40G C42G C41G -129(2) . .
C39G C40G C42G C41G 2(2) . .
C36G C40G C42G C43G 12(2) . .
C39G C40G C42G C43G 143.2(14) . .
C41G C42G C43G C44G 0.0 . .
C40G C42G C43G C44G -150.6(16) . .
C41G C42G C43G C25G 151(2) . .
C40G C42G C43G C25G 0(2) . .
C24G C25G C43G C44G 6(2) . .
C21G C25G C43G C44G 140.0(18) . .
C24G C25G C43G C42G -140.9(18) . .
C21G C25G C43G C42G -7(3) . .
C42G C43G C44G C50G 147.5(19) . .
C25G C43G C44G C50G -3(2) . .
C42G C43G C44G C45G 0.0 . .
C25G C43G C44G C45G -151(2) . .
C42G C41G C45G C51G -136(2) . .
C58G C41G C45G C51G -7(2) . .
C42G C41G C45G C44G 0.0 . .
C58G C41G C45G C44G 128(2) . .
C50G C44G C45G C51G -2(3) . .
C43G C44G C45G C51G 139.1(18) . .
C50G C44G C45G C41G -141(2) . .
C43G C44G C45G C41G 0.0 . .
C25A C26A C21A C22A -1.6(7) . .
C25A C26A C21A C10A -176.7(5) . .
C23A C22A C21A C26A 1.9(7) . .
C23A C22A C21A C10A 177.1(5) . .
C9A C10A C21A C26A 69.4(6) . .
C11A C10A C21A C26A -114.0(6) . .
C9A C10A C21A C22A -105.7(6) . .
C11A C10A C21A C22A 70.9(6) . .
C25G C24G C46G C50G 7(2) . .
C23G C24G C46G C50G -133.0(19) . .
C25G C24G C46G C47G 144.7(14) . .
C23G C24G C46G C47G 5(2) . .
C24G C46G C47G C48G -144.1(16) . .
C50G C46G C47G C48G 0.0 . .
C24G C46G C47G C20G -15(2) . .
C50G C46G C47G C20G 129.2(16) . .
C19G C20G C47G C48G 6(2) . .
C16G C20G C47G C48G 146.1(10) . .
C19G C20G C47G C46G -125(2) . .
C16G C20G C47G C46G 15.7(17) . .
C35G C34G C48G C49G 10(2) . .
C33G C34G C48G C49G 138.3(18) . .
C35G C34G C48G C47G -129.1(19) . .
C33G C34G C48G C47G -1(3) . .
C46G C47G C48G C34G 140.2(19) . .
C20G C47G C48G C34G -2(2) . .
C46G C47G C48G C49G 0.0 . .
C20G C47G C48G C49G -142.4(13) . .
C34G C48G C49G C55G -2.7(18) . .
C47G C48G C49G C55G 144.7(16) . .
C34G C48G C49G C50G -147.5(15) . .
C47G C48G C49G C50G 0.0 . .
C43G C44G C50G C49G -140.4(14) . .
C45G C44G C50G C49G -1(2) . .
C43G C44G C50G C46G 3(2) . .
C45G C44G C50G C46G 141.9(19) . .
C55G C49G C50G C44G 1.5(18) . .
C48G C49G C50G C44G 149.2(18) . .
C55G C49G C50G C46G -147.8(14) . .
C48G C49G C50G C46G 0.0 . .
C24G C46G C50G C44G -5(2) . .
C47G C46G C50G C44G -145.6(19) . .
C24G C46G C50G C49G 140.8(17) . .
C47G C46G C50G C49G 0.0 . .
C16A N4A C19A C18A 2.2(5) . .
Ni1 N4A C19A C18A -172.8(3) . .
C16A N4A C19A C20A -175.5(4) . .
Ni1 N4A C19A C20A 9.5(6) . .
C17A C18A C19A N4A -3.6(5) . .
C17A C18A C19A C20A 174.1(4) . .
C1A C20A C19A N4A 7.8(7) . .
C35A C20A C19A N4A -178.2(4) . .
C1A C20A C19A C18A -169.6(4) . .
C35A C20A C19A C18A 4.4(7) . .
C41G C45G C51G C55G 137.0(18) . .
C44G C45G C51G C55G 4(2) . .
C41G C45G C51G C52G -5(2) . .
C44G C45G C51G C52G -137.9(15) . .
C45G C51G C52G C53G 147(2) . .
C55G C51G C52G C53G 0.0 . .
C45G C51G C52G C57G 11(2) . .
C55G C51G C52G C57G -135.9(17) . .
C51G C52G C53G C54G 0.0 . .
C57G C52G C53G C54G 139.8(16) . .
C51G C52G C53G C29G -141.9(11) . .
C57G C52G C53G C29G -2.1(17) . .
C30G C29G C53G C52G 4.4(17) . .
C28G C29G C53G C52G 141.8(16) . .
C30G C29G C53G C54G -131.7(18) . .
C28G C29G C53G C54G 5.7(18) . .
C31G C35G C54G C55G -140(2) . .
C34G C35G C54G C55G 2(2) . .
C31G C35G C54G C53G 1(3) . .
C34G C35G C54G C53G 142.8(15) . .
C52G C53G C54G C35G -145(2) . .
C29G C53G C54G C35G -6(2) . .
C52G C53G C54G C55G 0.0 . .
C29G C53G C54G C55G 139.2(14) . .
C48G C49G C55G C51G -141.2(14) . .
C50G C49G C55G C51G 0.6(16) . .
C48G C49G C55G C54G -4(2) . .
C50G C49G C55G C54G 137.8(13) . .
C45G C51G C55G C49G -4(2) . .
C52G C51G C55G C49G 141.7(13) . .
C45G C51G C55G C54G -145(2) . .
C52G C51G C55G C54G 0.0 . .
C35G C54G C55G C49G 4(2) . .
C53G C54G C55G C49G -141.4(15) . .
C35G C54G C55G C51G 145.6(19) . .
C53G C54G C55G C51G 0.0 . .
C16P N4P C20P C19P -2.0(7) . .
C16P N4P C20P C3A 173.5(4) . 2_656
C18P C19P C20P N4P -1.5(7) . .
C18P C19P C20P C3A -176.7(4) . 2_656
C26G C30G C56G C57G -133.9(18) . .
C29G C30G C56G C57G 2(3) . .
C26G C30G C56G C60G 4(3) . .
C29G C30G C56G C60G 140.7(17) . .
C30G C56G C57G C58G 141(3) . .
C60G C56G C57G C58G 0.0 . .
C30G C56G C57G C52G -1(3) . .
C60G C56G C57G C52G -142(2) . .
C53G C52G C57G C58G -138.7(15) . .
C51G C52G C57G C58G -5(2) . .
C53G C52G C57G C56G 1(2) . .
C51G C52G C57G C56G 134.0(17) . .
C56G C57G C58G C59G 0.0 . .
C52G C57G C58G C59G 145.6(17) . .
C56G C57G C58G C41G -152(2) . .
C52G C57G C58G C41G -6(2) . .
C42G C41G C58G C57G 140.7(17) . .
C45G C41G C58G C57G 13(2) . .
C42G C41G C58G C59G -4(2) . .
C45G C41G C58G C59G -132(2) . .
C38G C39G C59G C60G 2(3) . .
C40G C39G C59G C60G -128(3) . .
C38G C39G C59G C58G 145.7(14) . .
C40G C39G C59G C58G 16(3) . .
C57G C58G C59G C39G -152(2) . .
C41G C58G C59G C39G -5(2) . .
C57G C58G C59G C60G 0.0 . .
C41G C58G C59G C60G 147(3) . .
C39G C59G C60G C56G 145(3) . .
C58G C59G C60G C56G 0.0 . .
C39G C59G C60G C9G 4(3) . .
C58G C59G C60G C9G -141(2) . .
C30G C56G C60G C59G -144(3) . .
C57G C56G C60G C59G 0.0 . .
C30G C56G C60G C9G -4(2) . .
C57G C56G C60G C9G 141(2) . .
C8G C9G C60G C59G 138(2) . .
C10G C9G C60G C59G -6(3) . .
C8G C9G C60G C56G 1(3) . .
C10G C9G C60G C56G -142.4(18) . .
C11P N3P C15P C14P -1.7(7) . .
C11P N3P C15P C7A -174.3(4) . 2_656
C13P C14P C15P N3P 1.9(8) . .
C13P C14P C15P C7A 174.3(5) . 2_656
C7F C1F C2F C50F -3(2) . .
C5F C1F C2F C50F -143.5(18) . .
C7F C1F C2F C3F 140.6(16) . .
C5F C1F C2F C3F 0.0 . .
C50F C2F C3F C4F 140(2) . .
C1F C2F C3F C4F 0.0 . .
C50F C2F C3F C22F 6(2) . .
C1F C2F C3F C22F -133.9(18) . .
C2F C3F C4F C5F 0.0 . .
C22F C3F C4F C5F 137.9(16) . .
C2F C3F C4F C16F -142.4(13) . .
C22F C3F C4F C16F -4.5(17) . .
C3F C4F C5F C1F 0.0 . .
C16F C4F C5F C1F 140.0(16) . .
C3F C4F C5F C12F -145.7(18) . .
C16F C4F C5F C12F -5.7(19) . .
C7F C1F C5F C4F -144.3(16) . .
C2F C1F C5F C4F 0.0 . .
C7F C1F C5F C12F 3(2) . .
C2F C1F C5F C12F 147.7(16) . .
C2F C1F C7F C6F 2.6(19) . .
C5F C1F C7F C6F 140.6(14) . .
C2F C1F C7F C8F -139.7(17) . .
C5F C1F C7F C8F -2(2) . .
C46F C6F C7F C1F -5(2) . .
C10F C6F C7F C1F -150.0(16) . .
C46F C6F C7F C8F 145(2) . .
C10F C6F C7F C8F 0.0 . .
C1F C7F C8F C11F 2(2) . .
C6F C7F C8F C11F -142.3(17) . .
C1F C7F C8F C9F 144(2) . .
C6F C7F C8F C9F 0.0 . .
C11F C8F C9F C10F 140.0(18) . .
C7F C8F C9F C10F 0.0 . .
C11F C8F C9F C39F 1(2) . .
C7F C8F C9F C39F -138.6(16) . .
C8F C9F C10F C45F -146.7(17) . .
C39F C9F C10F C45F -12(2) . .
C8F C9F C10F C6F 0.0 . .
C39F C9F C10F C6F 134.7(17) . .
C46F C6F C10F C45F -5(2) . .
C7F C6F C10F C45F 143.9(18) . .
C46F C6F C10F C9F -149.2(18) . .
C7F C6F C10F C9F 0.0 . .
C33F C56F C57F C58F 138(2) . .
C60F C56F C57F C58F -9(3) . .
C33F C56F C57F C43F 7(3) . .
C60F C56F C57F C43F -140(2) . .
C9F C8F C11F C15F -3(2) . .
C7F C8F C11F C15F 133.9(17) . .
C9F C8F C11F C12F -140.0(16) . .
C7F C8F C11F C12F -3(2) . .
C8F C11F C12F C13F 141.8(17) . .
C15F C11F C12F C13F 0.0 . .
C8F C11F C12F C5F 5.2(19) . .
C15F C11F C12F C5F -136.6(16) . .
C4F C5F C12F C13F 3.9(19) . .
C1F C5F C12F C13F -138.4(14) . .
C4F C5F C12F C11F 137.0(14) . .
C1F C5F C12F C11F -5.3(19) . .
C11F C12F C13F C14F 0.0 . .
C5F C12F C13F C14F 138.3(17) . .
C11F C12F C13F C20F -140.3(14) . .
C5F C12F C13F C20F -1.9(17) . .
C12F C13F C14F C51F -147.8(18) . .
C20F C13F C14F C51F -7.0(19) . .
C12F C13F C14F C15F 0.0 . .
C20F C13F C14F C15F 140.8(15) . .
C8F C11F C15F C38F 3(2) . .
C12F C11F C15F C38F 144.4(17) . .
C8F C11F C15F C14F -141.5(18) . .
C12F C11F C15F C14F 0.0 . .
C51F C14F C15F C38F 1(2) . .
C13F C14F C15F C38F -146.8(19) . .
C51F C14F C15F C11F 147.9(18) . .
C13F C14F C15F C11F 0.0 . .
C56F C57F C58F C36F -139(2) . .
C43F C57F C58F C36F -2(3) . .
C56F C57F C58F C59F 7(2) . .
C43F C57F C58F C59F 143.9(17) . .
C5F C4F C16F C20F 5.2(17) . .
C3F C4F C16F C20F 141.9(15) . .
C5F C4F C16F C17F -131.1(16) . .
C3F C4F C16F C17F 5.6(16) . .
C20F C16F C17F C23F -148(2) . .
C4F C16F C17F C23F -9(2) . .
C20F C16F C17F C18F 0.0 . .
C4F C16F C17F C18F 138.5(12) . .
C23F C17F C18F C27F 0(2) . .
C16F C17F C18F C27F -144(2) . .
C23F C17F C18F C19F 144(2) . .
C16F C17F C18F C19F 0.0 . .
C27F C18F C19F C20F 148(2) . .
C17F C18F C19F C20F 0.0 . .
C27F C18F C19F C52F 6(2) . .
C17F C18F C19F C52F -141.1(17) . .
C18F C19F C20F C16F 0.0 . .
C52F C19F C20F C16F 141.0(18) . .
C18F C19F C20F C13F -143.2(11) . .
C52F C19F C20F C13F -2.2(19) . .
C17F C16F C20F C19F 0.0 . .
C4F C16F C20F C19F -143.2(10) . .
C17F C16F C20F C13F 139.9(12) . .
C4F C16F C20F C13F -3.4(16) . .
C14F C13F C20F C19F 2.9(16) . .
C12F C13F C20F C19F 139.1(13) . .
C14F C13F C20F C16F -134.0(18) . .
C12F C13F C20F C16F 2.1(17) . .
C36F C58F C59F C54F 7(2) . .
C57F C58F C59F C54F -143(2) . .
C36F C58F C59F C60F 146.6(17) . .
C57F C58F C59F C60F -3(2) . .
C25F C21F C22F C23F 0.0 . .
C49F C21F C22F C23F -156(2) . .
C25F C21F C22F C3F 151.7(18) . .
C49F C21F C22F C3F -4(2) . .
C2F C3F C22F C23F 139.8(17) . .
C4F C3F C22F C23F 8(2) . .
C2F C3F C22F C21F -6(2) . .
C4F C3F C22F C21F -137.9(16) . .
C18F C17F C23F C24F 4(2) . .
C16F C17F C23F C24F 145.2(16) . .
C18F C17F C23F C22F -129.7(19) . .
C16F C17F C23F C22F 12(3) . .
C21F C22F C23F C17F 136(2) . .
C3F C22F C23F C17F -12(3) . .
C21F C22F C23F C24F 0.0 . .
C3F C22F C23F C24F -149.0(19) . .
C17F C23F C24F C26F -6(2) . .
C22F C23F C24F C26F 133(2) . .
C17F C23F C24F C25F -139(2) . .
C22F C23F C24F C25F 0.0 . .
C26F C24F C25F C35F 10(3) . .
C23F C24F C25F C35F 139(2) . .
C26F C24F C25F C21F -129(2) . .
C23F C24F C25F C21F 0.0 . .
C22F C21F C25F C35F -146(2) . .
C49F C21F C25F C35F 3(2) . .
C22F C21F C25F C24F 0.0 . .
C49F C21F C25F C24F 149(3) . .
C23F C24F C26F C27F 6(3) . .
C25F C24F C26F C27F 134(2) . .
C23F C24F C26F C30F -143.2(15) . .
C25F C24F C26F C30F -16(2) . .
C19F C18F C27F C28F -3(3) . .
C17F C18F C27F C28F 138.7(19) . .
C19F C18F C27F C26F -142.3(14) . .
C17F C18F C27F C26F -1(2) . .
C24F C26F C27F C18F -3(3) . .
C30F C26F C27F C18F 148.7(18) . .
C24F C26F C27F C28F -151(2) . .
C30F C26F C27F C28F 0.0 . .
C18F C27F C28F C29F -141(2) . .
C26F C27F C28F C29F 0.0 . .
C18F C27F C28F C53F -6(3) . .
C26F C27F C28F C53F 134.6(17) . .
C27F C28F C29F C30F 0.0 . .
C53F C28F C29F C30F -133.5(19) . .
C27F C28F C29F C60F 136.8(18) . .
C53F C28F C29F C60F 3(2) . .
C28F C29F C30F C26F 0.0 . .
C60F C29F C30F C26F -139.1(16) . .
C28F C29F C30F C34F 143.4(19) . .
C60F C29F C30F C34F 4.4(19) . .
C24F C26F C30F C29F 155.9(19) . .
C27F C26F C30F C29F 0.0 . .
C24F C26F C30F C34F 12.2(19) . .
C27F C26F C30F C34F -143.7(19) . .
C35F C31F C32F C33F 0.0 . .
C48F C31F C32F C33F 146.5(19) . .
C35F C31F C32F C42F -146.8(16) . .
C48F C31F C32F C42F 0(2) . .
C60F C56F C33F C34F 2(3) . .
C57F C56F C33F C34F -143(2) . .
C60F C56F C33F C32F 141.7(17) . .
C57F C56F C33F C32F -3(3) . .
C31F C32F C33F C56F -146(2) . .
C42F C32F C33F C56F 0(2) . .
C31F C32F C33F C34F 0.0 . .
C42F C32F C33F C34F 146.0(16) . .
C56F C33F C34F C35F 143(2) . .
C32F C33F C34F C35F 0.0 . .
C56F C33F C34F C30F 4(2) . .
C32F C33F C34F C30F -139.4(16) . .
C29F C30F C34F C33F -7(2) . .
C26F C30F C34F C33F 132.6(15) . .
C29F C30F C34F C35F -140.8(16) . .
C26F C30F C34F C35F -2(2) . .
C24F C25F C35F C31F -135(2) . .
C21F C25F C35F C31F 2(2) . .
C24F C25F C35F C34F 1(3) . .
C21F C25F C35F C34F 138.8(16) . .
C32F C31F C35F C25F 139(2) . .
C48F C31F C35F C25F -6(2) . .
C32F C31F C35F C34F 0.0 . .
C48F C31F C35F C34F -145(2) . .
C33F C34F C35F C25F -143(2) . .
C30F C34F C35F C25F -5(2) . .
C33F C34F C35F C31F 0.0 . .
C30F C34F C35F C31F 137.7(18) . .
C57F C58F C36F C40F 4(2) . .
C59F C58F C36F C40F -139.7(16) . .
C57F C58F C36F C37F 139(2) . .
C59F C58F C36F C37F -5(2) . .
C58F C36F C37F C55F 0(3) . .
C40F C36F C37F C55F 139(2) . .
C58F C36F C37F C38F -139.3(16) . .
C40F C36F C37F C38F 0.0 . .
C11F C15F C38F C39F -1(2) . .
C14F C15F C38F C39F 139.7(16) . .
C11F C15F C38F C37F -139.4(18) . .
C14F C15F C38F C37F 2(2) . .
C55F C37F C38F C15F -6(2) . .
C36F C37F C38F C15F 140(2) . .
C55F C37F C38F C39F -146.5(17) . .
C36F C37F C38F C39F 0.0 . .
C15F C38F C39F C40F -145.0(14) . .
C37F C38F C39F C40F 0.0 . .
C15F C38F C39F C9F 0(2) . .
C37F C38F C39F C9F 144.9(19) . .
C10F C9F C39F C40F 10(2) . .
C8F C9F C39F C40F 142.2(14) . .
C10F C9F C39F C38F -132.2(19) . .
C8F C9F C39F C38F 0(2) . .
C38F C39F C40F C36F 0.0 . .
C9F C39F C40F C36F -148.2(18) . .
C38F C39F C40F C44F 147(2) . .
C9F C39F C40F C44F -1.6(18) . .
C58F C36F C40F C39F 139.5(14) . .
C37F C36F C40F C39F 0.0 . .
C58F C36F C40F C44F -6(2) . .
C37F C36F C40F C44F -146(2) . .
C47F C41F C42F C43F -147(3) . .
C45F C41F C42F C43F 0.0 . .
C47F C41F C42F C32F -3(3) . .
C45F C41F C42F C32F 143.8(16) . .
C33F C32F C42F C43F 1(2) . .
C31F C32F C42F C43F 143(2) . .
C33F C32F C42F C41F -138.0(18) . .
C31F C32F C42F C41F 4(2) . .
C41F C42F C43F C44F 0.0 . .
C32F C42F C43F C44F -142.8(13) . .
C41F C42F C43F C57F 144.7(15) . .
C32F C42F C43F C57F 2(2) . .
C56F C57F C43F C42F -5(3) . .
C58F C57F C43F C42F -136(2) . .
C56F C57F C43F C44F 132(2) . .
C58F C57F C43F C44F 2(3) . .
C42F C43F C44F C45F 0.0 . .
C57F C43F C44F C45F -140.2(14) . .
C42F C43F C44F C40F 136(3) . .
C57F C43F C44F C40F -4(3) . .
C39F C40F C44F C45F -4(2) . .
C36F C40F C44F C45F 137.7(18) . .
C39F C40F C44F C43F -135.6(16) . .
C36F C40F C44F C43F 6(3) . .
C9F C10F C45F C44F 6(2) . .
C6F C10F C45F C44F -135(2) . .
C9F C10F C45F C41F 140.8(16) . .
C6F C10F C45F C41F 0(2) . .
C43F C44F C45F C10F 137(2) . .
C40F C44F C45F C10F 2(2) . .
C43F C44F C45F C41F 0.0 . .
C40F C44F C45F C41F -135(2) . .
C47F C41F C45F C10F 3(2) . .
C42F C41F C45F C10F -142(2) . .
C47F C41F C45F C44F 145(3) . .
C42F C41F C45F C44F 0.0 . .
C7F C6F C46F C47F -135(2) . .
C10F C6F C46F C47F 8(2) . .
C7F C6F C46F C50F 6(3) . .
C10F C6F C46F C50F 149.0(15) . .
C42F C41F C47F C46F 141(2) . .
C45F C41F C47F C46F -1(3) . .
C42F C41F C47F C48F -1(3) . .
C45F C41F C47F C48F -143(2) . .
C6F C46F C47F C41F -5(3) . .
C50F C46F C47F C41F -149(2) . .
C6F C46F C47F C48F 143(2) . .
C50F C46F C47F C48F 0.0 . .
C41F C47F C48F C49F 144(3) . .
C46F C47F C48F C49F 0.0 . .
C41F C47F C48F C31F 5(3) . .
C46F C47F C48F C31F -139.4(19) . .
C35F C31F C48F C49F 4(2) . .
C32F C31F C48F C49F -137.2(18) . .
C35F C31F C48F C47F 137.9(17) . .
C32F C31F C48F C47F -4(2) . .
C47F C48F C49F C50F 0.0 . .
C31F C48F C49F C50F 136.5(19) . .
C47F C48F C49F C21F -135.9(17) . .
C31F C48F C49F C21F 1(2) . .
C22F C21F C49F C50F 16(2) . .
C25F C21F C49F C50F -132(2) . .
C22F C21F C49F C48F 143.4(16) . .
C25F C21F C49F C48F -5(3) . .
C3F C2F C50F C49F 5(2) . .
C1F C2F C50F C49F 142.5(16) . .
C3F C2F C50F C46F -132.9(17) . .
C1F C2F C50F C46F 4(2) . .
C48F C49F C50F C2F -144(2) . .
C21F C49F C50F C2F -17(2) . .
C48F C49F C50F C46F 0.0 . .
C21F C49F C50F C46F 126.8(18) . .
C6F C46F C50F C2F -6(2) . .
C47F C46F C50F C2F 141(2) . .
C6F C46F C50F C49F -147(2) . .
C47F C46F C50F C49F 0.0 . .
C13F C14F C51F C52F 10(2) . .
C15F C14F C51F C52F -133.5(16) . .
C13F C14F C51F C55F 144.7(14) . .
C15F C14F C51F C55F 1(2) . .
C14F C51F C52F C53F 138.2(17) . .
C55F C51F C52F C53F 0.0 . .
C14F C51F C52F C19F -9(2) . .
C55F C51F C52F C19F -147.6(18) . .
C18F C19F C52F C51F 142.0(16) . .
C20F C19F C52F C51F 5(2) . .
C18F C19F C52F C53F -1.8(19) . .
C20F C19F C52F C53F -138.4(15) . .
C51F C52F C53F C54F 0.0 . .
C19F C52F C53F C54F 148.6(18) . .
C51F C52F C53F C28F -155.1(18) . .
C19F C52F C53F C28F -6.6(19) . .
C27F C28F C53F C54F -138.9(17) . .
C29F C28F C53F C54F -9(2) . .
C27F C28F C53F C52F 10.0(19) . .
C29F C28F C53F C52F 140.0(15) . .
C58F C59F C54F C53F 134.0(16) . .
C60F C59F C54F C53F 2(2) . .
C58F C59F C54F C55F -4(2) . .
C60F C59F C54F C55F -136(2) . .
C52F C53F C54F C59F -145.3(16) . .
C28F C53F C54F C59F 6(2) . .
C52F C53F C54F C55F 0.0 . .
C28F C53F C54F C55F 151(2) . .
C38F C37F C55F C54F 141.1(14) . .
C36F C37F C55F C54F 3(2) . .
C38F C37F C55F C51F 9(2) . .
C36F C37F C55F C51F -129(2) . .
C59F C54F C55F C37F -0.8(19) . .
C53F C54F C55F C37F -140.9(16) . .
C59F C54F C55F C51F 140.1(18) . .
C53F C54F C55F C51F 0.0 . .
C14F C51F C55F C37F -7(2) . .
C52F C51F C55F C37F 133.1(19) . .
C14F C51F C55F C54F -139.8(16) . .
C52F C51F C55F C54F 0.0 . .
C33F C56F C60F C29F -4(3) . .
C57F C56F C60F C29F 145(2) . .
C33F C56F C60F C59F -142.6(19) . .
C57F C56F C60F C59F 6(2) . .
C30F C29F C60F C56F 1(2) . .
C28F C29F C60F C56F -132(2) . .
C30F C29F C60F C59F 136.9(16) . .
C28F C29F C60F C59F 3(2) . .
C54F C59F C60F C56F 136.6(19) . .
C58F C59F C60F C56F -1.8(19) . .
C54F C59F C60F C29F -7(3) . .
C58F C59F C60F C29F -145.0(16) . .

loop_
_platon_squeeze_void_nr
_platon_squeeze_void_average_x
_platon_squeeze_void_average_y
_platon_squeeze_void_average_z
_platon_squeeze_void_volume
_platon_squeeze_void_count_electrons
1 0.329 0.500 0.103 6884.7 2972.6
2 0.750 0.749 0.250 22.6 -4.1
3 0.750 0.251 0.250 21.0 -3.4
4 0.250 0.842 0.250 18.3 -6.7
5 0.250 0.250 0.750 22.6 -4.2
6 0.750 0.158 0.750 18.4 -6.8
7 0.250 0.749 0.750 21.0 -3.3
